data_1577282
loop_
_publ_author_name
'Chen, Jiankang'
'Wang, Yangping'
'Zhang, Yu'
'Yan, Huan'
'Li, Qinzhen'
'Chai, Jinsong'
'Gao, Guiqi'
'Liu, Chunyan'
'Yang, Sha'
'Zhu, Manzhou'

_publ_section_title
;
 Defect engineering within clusters to enhance cluster--support
 interaction boosts catalytic performance
;
_journal_name_full 'Chemical Science'
_journal_paper_doi 10.1039/D6SC00569A
_journal_year 2026
_chemical_formula_moiety 'C261 H333 Au40 P S24'
_chemical_formula_sum 'C261 H333 Au40 P S24'
_chemical_formula_weight 12149.32
_space_group_crystal_system monoclinic
_space_group_IT_number 14
_space_group_name_Hall '-P 2ybc'
_space_group_name_H-M_alt 'P 1 21/c 1'
_atom_sites_solution_hydrogens mixed
_audit_block_doi 10.5517/ccdc.csd.cc2pt8sl
_audit_creation_date 2021-05-30
_audit_creation_method
;
Olex2 1.2
(compiled 2018.05.29 svn.r3508 for OlexSys, GUI svn.r5506)
;
_audit_update_record
;
2025-10-21 deposited with the CCDC.	2026-05-11 downloaded from the CCDC.
;
_cell_angle_alpha 90
_cell_angle_beta 93.67
_cell_angle_gamma 90
_cell_formula_units_Z 4
_cell_length_a 21.447
_cell_length_b 28.586
_cell_length_c 50.950
_cell_measurement_reflns_used 64985
_cell_measurement_temperature 120
_cell_measurement_theta_max 70.30
_cell_measurement_theta_min 3.47
_cell_volume 31172.569
_computing_molecular_graphics 'Olex2 (Dolomanov et al., 2009)'
_computing_publication_material 'Olex2 (Dolomanov et al., 2009)'
_computing_structure_refinement 'ShelXL (Sheldrick, 2015)'
_diffrn_ambient_temperature 120
_diffrn_measured_fraction_theta_full 0.945
_diffrn_measured_fraction_theta_max 0.945
_diffrn_measurement_device_type 'STOE STADIVARI'
_diffrn_radiation_type CuK\a
_diffrn_radiation_wavelength 1.54186
_diffrn_reflns_av_R_equivalents 0.0786
_diffrn_reflns_av_unetI/netI 0.1134
_diffrn_reflns_Laue_measured_fraction_full 0.945
_diffrn_reflns_Laue_measured_fraction_max 0.945
_diffrn_reflns_limit_h_max 10
_diffrn_reflns_limit_h_min -25
_diffrn_reflns_limit_k_max 33
_diffrn_reflns_limit_k_min -32
_diffrn_reflns_limit_l_max 59
_diffrn_reflns_limit_l_min -57
_diffrn_reflns_number 98817
_diffrn_reflns_point_group_measured_fraction_full 0.945
_diffrn_reflns_point_group_measured_fraction_max 0.945
_diffrn_reflns_theta_full 64.997
_diffrn_reflns_theta_max 64.997
_diffrn_reflns_theta_min 3.477
_exptl_absorpt_coefficient_mu 36.223
_exptl_absorpt_correction_T_max 0.1245
_exptl_absorpt_correction_T_min 0.0287
_exptl_absorpt_correction_type multi-scan
_exptl_absorpt_process_details
;
STOE X-Red32, absorption correction by Gaussian integration, analogous to
P. Coppens, "The Evaluation of Absorption and Extinction in Single-Crystal
Structure Analysis", published in: F. R. Ahmed (Editor), "Crystallographic
Computing", Munksgaard, Copenhagen (1970), 255 - 270.
Afterwards scaling of reflection intensities was performed within STOE LANA.
J. Koziskova, F. Hahn, J. Richter, J. Kozisek, "Comparison of different
absorption corrections on the model structure of tetrakis(\m~2~-acetato)-
diaqua-di-copper(II)", Acta Chimica Slovaca, vol. 9, no. 2, 2016, pp. 136 - 140.
;
_exptl_crystal_colour black
_exptl_crystal_colour_primary black
_exptl_crystal_density_diffrn 2.589
_exptl_crystal_description block
_exptl_crystal_F_000 21832
_refine_diff_density_max 3.117
_refine_diff_density_min -3.907
_refine_diff_density_rms 0.478
_refine_ls_extinction_method none
_refine_ls_goodness_of_fit_ref 0.920
_refine_ls_hydrogen_treatment constr
_refine_ls_matrix_type full
_refine_ls_number_parameters 2676
_refine_ls_number_reflns 50114
_refine_ls_number_restraints 1960
_refine_ls_restrained_S_all 0.995
_refine_ls_R_factor_all 0.1319
_refine_ls_R_factor_gt 0.0871
_refine_ls_shift/su_max 0.001
_refine_ls_shift/su_mean 0.000
_refine_ls_structure_factor_coef Fsqd
_refine_ls_weighting_details 'w=1/[\s^2^(Fo^2^)+(0.1738P)^2^] where P=(Fo^2^+2Fc^2^)/3'
_refine_ls_weighting_scheme calc
_refine_ls_wR_factor_gt 0.2319
_refine_ls_wR_factor_ref 0.2861
_reflns_Friedel_coverage 0.000
_reflns_number_gt 25561
_reflns_number_total 50114
_reflns_threshold_expression 'I > 2\s(I)'
_cod_data_source_file d6sc00569a2.cif
_cod_data_source_block Au40
_cod_original_cell_volume 31171.7
_cod_database_code 1577282
_shelx_shelxl_version_number 2016/4
_shelx_space_group_comment
;
The symmetry employed for this shelxl refinement is uniquely defined
by the following loop, which should always be used as a source of
symmetry information in preference to the above space-group names.
They are only intended as comments.
;
_olex2_refinement_description
;
1. Fixed Uiso
 At 1.2 times of:
  All C(H) groups
 At 1.5 times of:
  All C(H,H,H) groups
2. Restrained distances
 C9BA-C204 = C9BA-C219 = C9BA-C8BA
 1.55 with sigma of 0.01
 C233-C213
 1.5 with sigma of 0.01
 C213-C1CA = C2CA-C213 = C242-C213
 1.55 with sigma of 0.01
 C7AA-C79 = C8AA-C7AA = C7AA-C308
 1.55 with sigma of 0.01
 C163-C117 = C189-C163
 1.55 with sigma of 0.01
 C357-C163
 1.55 with sigma of 0.01
 C140-C107 = C315-C140 = C284-C140
 1.55 with sigma of 0.01
 C2CA-C1CA
 2.5 with sigma of 0.01
 C1CA-C242
 2.5 with sigma of 0.01
 C2CA-C242
 2.5 with sigma of 0.01
 C3AA-C131 = C4AA-C3AA = C3AA-C136
 1.55 with sigma of 0.01
 C4DA-C101 = C4DA-C37 = C4DA-C197
 1.55 with sigma of 0.01
 C357-C189
 2.5 with sigma of 0.01
 C264-C192 = C255-C192 = C2AA-C192
 1.55 with sigma of 0.01
 C67-C58
 1.5 with sigma of 0.01
 C7DA-C6BA
 1.5 with sigma of 0.01
 C7DA-C290 = C7DA-C111
 1.55 with sigma of 0.01
 C139-C0EA = C211-C139 = C493-C139
 1.55 with sigma of 0.01
 C35-C139
 1.5 with sigma of 0.01
 C6EA-C49 = C5EA-C49 = C49-C152
 1.55 with sigma of 0.01
 C49-C170
 1.5 with sigma of 0.01
 C544-C45 = C544-C116 = C7EA-C544
 1.55 with sigma of 0.01
 C544-C2DA
 1.5 with sigma of 0.01
 C7DA-C111 = C7DA-C290
 1.55 with sigma of 0.01
 C7DA-C564
 1.55 with sigma of 0.01
 C564-C290
 2.5 with sigma of 0.01
 C564-C111
 2.5 with sigma of 0.01
 C111-C290
 2.5 with sigma of 0.01
 C8EA-C52
 1.5 with sigma of 0.01
 C52-C1FA = C52-C0FA = C88-C52
 1.55 with sigma of 0.01
 C1FA-C88
 2.5 with sigma of 0.01
 C0FA-C88
 2.5 with sigma of 0.01
 C1FA-C0FA
 2.5 with sigma of 0.01
 C255-C2AA
 2.5 with sigma of 0.01
 C2AA-C264
 2.5 with sigma of 0.01
 C264-C255
 2.5 with sigma of 0.01
 C87-C1AA = C91-C1AA = C1AA-C160
 1.55 with sigma of 0.01
 C208-C112 = C5CA-C208 = C83-C208
 1.55 with sigma of 0.01
 C83-C5CA
 2.5 with sigma of 0.01
 C112-C5CA
 2.5 with sigma of 0.01
 C112-C83
 2.5 with sigma of 0.01
 C7FA-C215
 1.5 with sigma of 0.01
 C7FA-C128 = C7FA-C178 = C8FA-C7FA
 1.55 with sigma of 0.01
 C4CA-C1GA = C4CA-C217 = C4CA-C218
 1.55 with sigma of 0.01
 C217-C218
 2.5 with sigma of 0.01
 C217-C1GA
 2.5 with sigma of 0.01
 C1GA-C218
 2.5 with sigma of 0.01
 C699-C67 = C67-C2GA = C67-C191
 1.55 with sigma of 0.01
 C699-C191
 2.5 with sigma of 0.01
 C2GA-C699
 2.5 with sigma of 0.01
 C2GA-C191
 2.5 with sigma of 0.01
 C92-C4GA = C4GA-C134 = C96-C4GA
 1.55 with sigma of 0.01
 C4GA-C12
 1.5 with sigma of 0.01
 C591-C2EA
 1.5 with sigma of 0.01
 C591-C292 = C6GA-C591 = C5GA-C591
 1.55 with sigma of 0.01
 C211-C493
 2.5 with sigma of 0.01
 C211-C0EA
 2.5 with sigma of 0.01
 C493-C0EA
 2.5 with sigma of 0.01
 C9GA-C129
 1.5 with sigma of 0.01
 C9GA-C8GA = C9GA-C120 = C9GA-C7GA
 1.55 with sigma of 0.01
 C258-C207
 1.5 with sigma of 0.01
 C4HA-C258 = C81-C258 = C5HA-C258
 1.55 with sigma of 0.01
 C9HA-C6
 1.5 with sigma of 0.01
 C9HA-C0IA = C9HA-C40 = C9HA-C94
 1.55 with sigma of 0.01
 C690-C371
 1.5 with sigma of 0.01
 C4IA-C371 = C3IA-C371 = C371-C133
 1.55 with sigma of 0.01
 C93-C140
 1.5 with sigma of 0.01
 C315-C140 = C140-C107 = C284-C140
 1.55 with sigma of 0.01
 H49A-H370
 2 with sigma of 0.01
 H21A-H159
 2 with sigma of 0.01
 H11I-H43
 2 with sigma of 0.01
 H29E-H6GB
 2 with sigma of 0.01
 H4HB_$1-H26B
 2 with sigma of 0.01
 H12C-H17E
 2 with sigma of 0.01
 H11J-C112
 2 with sigma of 0.01
 H3EA-H5GA
 2 with sigma of 0.01
 H11J-H150
 2 with sigma of 0.01
 C213-C0CA \\sim C213-C114
 with sigma of 0.02
 C7AA-C39 \\sim C7AA-C291
 with sigma of 0.02
 C163-C115 \\sim C163-C228
 with sigma of 0.02
 C131-C230 \\sim C136-C230 \\sim C4AA-C230
 with sigma of 0.02
 C20-C52 \\sim C9EA-C52
 with sigma of 0.02
 P74-C145 \\sim P74-C0DA \\sim P74-C78
 with sigma of 0.02
 C67-C127 \\sim C67-C225
 with sigma of 0.02
 C0HA-S51 \\sim C2HA-S51
 with sigma of 0.02
 C14-S44 \\sim C2IA-S44
 with sigma of 0.02
 C371-C4 \\sim C371-C80
 with sigma of 0.02
3. Restrained planarity
 C281, C77, C126, S55
 with sigma of 0.1
 C3AA, C151, C90, C2
 with sigma of 0.1
 S85, C372, C27, C86
 with sigma of 0.1
 C225, C127, C67, C5DA
 with sigma of 0.1
 C544, C1DA, C43, C3CA
 with sigma of 0.1
 C208, C11, C3FA, C4FA
 with sigma of 0.1
 S78, C36, C25, C2DA
 with sigma of 0.1
 C4CA, C214, C135, C66
 with sigma of 0.1
 C591, C3EA, C71, C3
 with sigma of 0.1
 C9GA, C19, C123, C0AA
 with sigma of 0.1
 C258, C28, C1HA, C3HA
 with sigma of 0.1
 C9HA, C60, C179, C8HA
 with sigma of 0.1
 S44, C1IA, C4, C80
 with sigma of 0.1
 C371, C4, C80, C1IA
 with sigma of 0.1
4. Uiso/Uaniso restraints and constraints
C5DA \\sim C254 \\sim C127 \\sim C58 \\sim C225 \\sim C221 \\sim C67 \\sim C191
\\sim C699 \\sim C2GA: within 1.7A with sigma of 0.004 and sigma for terminal
atoms of 0.008
C150 \\sim C3FA \\sim C2FA \\sim C4FA \\sim C54 \\sim C11 \\sim C208 \\sim C112
\\sim C83 \\sim C5CA: within 1.7A with sigma of 0.004 and sigma for terminal
atoms of 0.008
C214 \\sim C51 \\sim C7 \\sim C66 \\sim C176 \\sim C135 \\sim C4CA \\sim C218
\\sim C1GA \\sim C217: within 1.7A with sigma of 0.004 and sigma for terminal
atoms of 0.008
C7DA \\sim C6BA \\sim C103 \\sim C286 \\sim C240 \\sim C251 \\sim C9AA \\sim
C290 \\sim C111 \\sim C564: within 1.7A with sigma of 0.004 and sigma for
terminal atoms of 0.008
Uanis(C117) \\sim Ueq, Uanis(C3BA) \\sim Ueq, Uanis(C65) \\sim Ueq, Uanis(C228)
\\sim Ueq, Uanis(C222) \\sim Ueq, Uanis(C115) \\sim Ueq, Uanis(C274) \\sim Ueq,
Uanis(C189) \\sim Ueq, Uanis(C209) \\sim Ueq, Uanis(C167) \\sim Ueq,
Uanis(C147) \\sim Ueq, Uanis(C170) \\sim Ueq, Uanis(C4EA) \\sim Ueq,
Uanis(C248) \\sim Ueq, Uanis(C0AA) \\sim Ueq, Uanis(C165) \\sim Ueq,
Uanis(C123) \\sim Ueq, Uanis(C129) \\sim Ueq, Uanis(C19) \\sim Ueq, Uanis(C33)
\\sim Ueq, Uanis(C44) \\sim Ueq, Uanis(C247) \\sim Ueq, Uanis(C56) \\sim Ueq,
Uanis(C148) \\sim Ueq, Uanis(C267) \\sim Ueq, Uanis(C73) \\sim Ueq, Uanis(C87)
\\sim Ueq, Uanis(C91) \\sim Ueq, Uanis(C1AA) \\sim Ueq, Uanis(C160) \\sim Ueq,
Uanis(C30) \\sim Ueq, Uanis(C62) \\sim Ueq, Uanis(C7BA) \\sim Ueq, Uanis(C108)
\\sim Ueq, Uanis(C118) \\sim Ueq, Uanis(C171) \\sim Ueq, Uanis(C192) \\sim Ueq,
Uanis(C255) \\sim Ueq, Uanis(C264) \\sim Ueq, Uanis(C163) \\sim Ueq,
Uanis(C251) \\sim Ueq, Uanis(C286) \\sim Ueq, Uanis(C6BA) \\sim Ueq,
Uanis(C103) \\sim Ueq, Uanis(C9AA) \\sim Ueq, Uanis(C240) \\sim Ueq,
Uanis(C5BA) \\sim Ueq, Uanis(C90) \\sim Ueq, Uanis(C230) \\sim Ueq, Uanis(C151)
\\sim Ueq, Uanis(C210) \\sim Ueq, Uanis(C2) \\sim Ueq, Uanis(C126) \\sim Ueq,
Uanis(C229) \\sim Ueq, Uanis(C281) \\sim Ueq, Uanis(C215) \\sim Ueq, Uanis(C77)
\\sim Ueq, Uanis(C5AA) \\sim Ueq, Uanis(C6AA) \\sim Ueq, Uanis(C95) \\sim Ueq,
Uanis(C291) \\sim Ueq, Uanis(C102) \\sim Ueq, Uanis(C39) \\sim Ueq, Uanis(C296)
\\sim Ueq, Uanis(C79) \\sim Ueq, Uanis(C7AA) \\sim Ueq, Uanis(C8AA) \\sim Ueq,
Uanis(C78) \\sim Ueq, Uanis(C89) \\sim Ueq, Uanis(C2BA) \\sim Ueq, Uanis(C199)
\\sim Ueq, Uanis(C0BA) \\sim Ueq, Uanis(C1BA) \\sim Ueq, Uanis(C268) \\sim Ueq,
Uanis(C5) \\sim Ueq, Uanis(C138) \\sim Ueq, Uanis(C159) \\sim Ueq, Uanis(C279)
\\sim Ueq, Uanis(C174) \\sim Ueq, Uanis(C275) \\sim Ueq, Uanis(C8BA) \\sim Ueq,
Uanis(C204) \\sim Ueq, Uanis(C219) \\sim Ueq, Uanis(C9BA) \\sim Ueq, Uanis(C34)
\\sim Ueq, Uanis(C104) \\sim Ueq, Uanis(C114) \\sim Ueq, Uanis(C233) \\sim Ueq,
Uanis(C0CA) \\sim Ueq, Uanis(C9FA) \\sim Ueq, Uanis(C1CA) \\sim Ueq,
Uanis(C2CA) \\sim Ueq, Uanis(C213) \\sim Ueq, Uanis(C242) \\sim Ueq,
Uanis(C0GA) \\sim Ueq, Uanis(C8CA) \\sim Ueq, Uanis(C93) \\sim Ueq, Uanis(C7CA)
\\sim Ueq, Uanis(C6CA) \\sim Ueq, Uanis(C394) \\sim Ueq, Uanis(C308) \\sim Ueq,
Uanis(C357) \\sim Ueq, Uanis(C107) \\sim Ueq, Uanis(C140) \\sim Ueq,
Uanis(C284) \\sim Ueq, Uanis(C315) \\sim Ueq, Uanis(C0DA) \\sim Ueq,
Uanis(C166) \\sim Ueq, Uanis(C97) \\sim Ueq, Uanis(C4BA) \\sim Ueq, Uanis(C9CA)
\\sim Ueq, Uanis(C337) \\sim Ueq, Uanis(C175) \\sim Ueq, Uanis(C3CA) \\sim Ueq,
Uanis(C25) \\sim Ueq, Uanis(C1DA) \\sim Ueq, Uanis(C2DA) \\sim Ueq, Uanis(C43)
\\sim Ueq, Uanis(C36) \\sim Ueq, Uanis(C3AA) \\sim Ueq, Uanis(C131) \\sim Ueq,
Uanis(C136) \\sim Ueq, Uanis(C4AA) \\sim Ueq, Uanis(C372) \\sim Ueq, Uanis(C17)
\\sim Ueq, Uanis(C86) \\sim Ueq, Uanis(C3DA) \\sim Ueq, Uanis(C27) \\sim Ueq,
Uanis(C21) \\sim Ueq, Uanis(C37) \\sim Ueq, Uanis(C4DA) \\sim Ueq, Uanis(C197)
\\sim Ueq, Uanis(C101) \\sim Ueq, Uanis(C2AA) \\sim Ueq, Uanis(C5DA) \\sim Ueq,
Uanis(C221) \\sim Ueq, Uanis(C225) \\sim Ueq, Uanis(C58) \\sim Ueq, Uanis(C127)
\\sim Ueq, Uanis(C254) \\sim Ueq, Uanis(C67) \\sim Ueq, Uanis(C111) \\sim Ueq,
Uanis(C7DA) \\sim Ueq, Uanis(C290) \\sim Ueq, Uanis(C100) \\sim Ueq,
Uanis(C205) \\sim Ueq, Uanis(C9DA) \\sim Ueq, Uanis(C35) \\sim Ueq, Uanis(C370)
\\sim Ueq, Uanis(C8DA) \\sim Ueq, Uanis(C0EA) \\sim Ueq, Uanis(C139) \\sim Ueq,
Uanis(C211) \\sim Ueq, Uanis(C493) \\sim Ueq, Uanis(C3) \\sim Ueq, Uanis(C1EA)
\\sim Ueq, Uanis(C71) \\sim Ueq, Uanis(C2EA) \\sim Ueq, Uanis(C3EA) \\sim Ueq,
Uanis(C249) \\sim Ueq, Uanis(C49) \\sim Ueq, Uanis(C5EA) \\sim Ueq, Uanis(C152)
\\sim Ueq, Uanis(C6EA) \\sim Ueq, Uanis(C7EA) \\sim Ueq, Uanis(C45) \\sim Ueq,
Uanis(C116) \\sim Ueq, Uanis(C544) \\sim Ueq, Uanis(C564) \\sim Ueq, Uanis(C8)
\\sim Ueq, Uanis(C6DA) \\sim Ueq, Uanis(C8EA) \\sim Ueq, Uanis(C20) \\sim Ueq,
Uanis(C297) \\sim Ueq, Uanis(C9EA) \\sim Ueq, Uanis(C52) \\sim Ueq, Uanis(C88)
\\sim Ueq, Uanis(C0FA) \\sim Ueq, Uanis(C1FA) \\sim Ueq, Uanis(C2FA) \\sim Ueq,
Uanis(C3FA) \\sim Ueq, Uanis(C150) \\sim Ueq, Uanis(C11) \\sim Ueq, Uanis(C54)
\\sim Ueq, Uanis(C4FA) \\sim Ueq, Uanis(C83) \\sim Ueq, Uanis(C112) \\sim Ueq,
Uanis(C208) \\sim Ueq, Uanis(C5CA) \\sim Ueq, Uanis(C145) \\sim Ueq, Uanis(C26)
\\sim Ueq, Uanis(C220) \\sim Ueq, Uanis(C1) \\sim Ueq, Uanis(C5FA) \\sim Ueq,
Uanis(C47) \\sim Ueq, Uanis(C6FA) \\sim Ueq, Uanis(C8FA) \\sim Ueq, Uanis(C128)
\\sim Ueq, Uanis(C178) \\sim Ueq, Uanis(C7FA) \\sim Ueq, Uanis(C176) \\sim Ueq,
Uanis(C66) \\sim Ueq, Uanis(C7) \\sim Ueq, Uanis(C214) \\sim Ueq, Uanis(C51)
\\sim Ueq, Uanis(C135) \\sim Ueq, Uanis(C1GA) \\sim Ueq, Uanis(C4CA) \\sim Ueq,
Uanis(C217) \\sim Ueq, Uanis(C218) \\sim Ueq, Uanis(C191) \\sim Ueq,
Uanis(C2GA) \\sim Ueq, Uanis(C699) \\sim Ueq, Uanis(C3GA) \\sim Ueq,
Uanis(C206) \\sim Ueq, Uanis(C70) \\sim Ueq, Uanis(C12) \\sim Ueq, Uanis(C9)
\\sim Ueq, Uanis(C169) \\sim Ueq, Uanis(C92) \\sim Ueq, Uanis(C4GA) \\sim Ueq,
Uanis(C96) \\sim Ueq, Uanis(C134) \\sim Ueq, Uanis(C5GA) \\sim Ueq, Uanis(C6GA)
\\sim Ueq, Uanis(C292) \\sim Ueq, Uanis(C591) \\sim Ueq, Uanis(C8GA) \\sim Ueq,
Uanis(C7GA) \\sim Ueq, Uanis(C120) \\sim Ueq, Uanis(C9GA) \\sim Ueq,
Uanis(C3HA) \\sim Ueq, Uanis(C0HA) \\sim Ueq, Uanis(C28) \\sim Ueq, Uanis(C207)
\\sim Ueq, Uanis(C1HA) \\sim Ueq, Uanis(C2HA) \\sim Ueq, Uanis(C4HA) \\sim Ueq,
Uanis(C81) \\sim Ueq, Uanis(C5HA) \\sim Ueq, Uanis(C258) \\sim Ueq, Uanis(C8HA)
\\sim Ueq, Uanis(C7HA) \\sim Ueq, Uanis(C60) \\sim Ueq, Uanis(C6) \\sim Ueq,
Uanis(C179) \\sim Ueq, Uanis(C6HA) \\sim Ueq, Uanis(C9HA) \\sim Ueq,
Uanis(C0IA) \\sim Ueq, Uanis(C40) \\sim Ueq, Uanis(C94) \\sim Ueq, Uanis(C1IA)
\\sim Ueq, Uanis(C2IA) \\sim Ueq, Uanis(C80) \\sim Ueq, Uanis(C690) \\sim Ueq,
Uanis(C4) \\sim Ueq, Uanis(C14) \\sim Ueq, Uanis(C371) \\sim Ueq, Uanis(C3IA)
\\sim Ueq, Uanis(C4IA) \\sim Ueq, Uanis(C133) \\sim Ueq: with sigma of 0.01 and
sigma for terminal atoms of 0.02
5.a Riding coordinates:
 C8AA(H8AA,H8AB,H8AC), C219(H21A,H21B,H21C), C242(H24A,H24B,H24C), C357(H35A,
 H35B,H35C), C284(H28A,H28B,H28C), C111(H11D,H11E,H11F), C290(H29A,H29B,H29C),
 C211(H21D,H21E,H21F), C493(H49A,H49B,H49C), C116(H11G,H11H,H11I), C564(H56A,
 H56B,H56C), C5CA(H5CA,H5CB,H5CC), C178(H17D,H17E,H17F), C1GA(H1GA,H1GB,H1GC),
 C217(H21G,H21H,H21I), C218(H21J,H21K,H21L), C191(H19D,H19E,H19F), C699(H69A,
 H69B,H69C), C96(H96A,H96B,H96C), C7GA(H7GA,H7GB,H7GC), C40(H40A,H40B,H40C),
 C133(H13J,H13K,H13L)
5.b Aromatic/amide H refined with riding coordinates:
 C65(H65), C228(H228), C115(H115), C274(H274), C167(H167), C147(H147),
 C4EA(H4EA), C248(H248), C165(H165), C123(H123), C19(H19), C33(H33), C247(H247),
  C56(H56), C267(H267), C73(H73), C62(H62), C7BA(H7BA), C118(H118), C171(H171),
 C251(H251), C286(H286), C103(H103), C9AA(H9AA), C5BA(H5BA), C90(H90),
 C151(H151), C210(H210), C229(H229), C281(H281), C77(H77), C5AA(H5AA), C95(H95),
  C291(H291), C39(H39), C296(H296), C89(H89), C2BA(H2BA), C199(H199),
 C1BA(H1BA), C138(H138), C159(H159), C174(H174), C275(H275), C104(H104),
 C114(H114), C0CA(H0CA), C9FA(H9FA), C0GA(H0GA), C8CA(H8CA), C7CA(H7CA),
 C6CA(H6CA), C166(H166), C97(H97), C4BA(H4BA), C337(H337), C25(H25), C1DA(H1DA),
  C43(H43), C36(H36), C17(H17), C86(H86), C27(H27), C21(H21), C221(H221),
 C225(H225), C127(H127), C254(H254), C205(H205), C9DA(H9DA), C370(H370),
 C8DA(H8DA), C1EA(H1EA), C71(H71), C3EA(H3EA), C249(H249), C6DA(H6DA), C20(H20),
  C297(H297), C9EA(H9EA), C3FA(H3FA), C150(H150), C54(H54), C4FA(H4FA),
 C26(H26), C1(H1), C5FA(H5FA), C47(H47), C66(H66), C7(H7), C51(H51), C135(H135),
  C206(H206), C70(H70), C9(H9), C169(H169), C0HA(H0HA), C28(H28), C1HA(H1HA),
 C2HA(H2HA), C7HA(H7HA), C60(H60), C179(H179), C6HA(H6HA), C2IA(H2IA), C80(H80),
  C4(H4), C14(H14)
5.c Fitted hexagon refined as free rotating group:
 C3BA(C65,C228,C222,C115,C274), C209(C167,C147,C170,C4EA,C248), C0AA(C165,C123,
 C129,C19,C33), C44(C247,C56,C148,C267,C73), C30(C62,C7BA,C108,C118,C171),
 C251(C286,C6BA,C103,C9AA,C240), C5BA(C90,C230,C151,C210,C2), C126(C229,C281,
 C215,C77,C5AA), C6AA(C95,C291,C102,C39,C296), C78(C89,C2BA,C199,C0BA,C1BA),
 C5(C138,C159,C279,C174,C275), C34(C104,C114,C233,C0CA,C9FA), C0GA(C8CA,C93,
 C7CA,C6CA,C394), C0DA(C166,C97,C4BA,C9CA,C337), C3CA(C25,C1DA,C2DA,C43,C36),
 C372(C17,C86,C3DA,C27,C21), C5DA(C221,C225,C58,C127,C254), C100(C205,C9DA,C35,
 C370,C8DA), C3(C1EA,C71,C2EA,C3EA,C249), C2FA(C3FA,C150,C11,C54,C4FA),
 C145(C26,C220,C1,C5FA,C47), C176(C66,C7,C214,C51,C135), C3GA(C206,C70,C12,C9,
 C169), C3HA(C0HA,C28,C207,C1HA,C2HA), C8HA(C7HA,C60,C6,C179,C6HA), C1IA(C2IA,
 C80,C690,C4,C14)
5.d Idealised Me refined as rotating group:
 C117(H11A,H11B,H11C), C189(H18A,H18B,H18C), C87(H87A,H87B,H87C), C91(H91A,
 H91B,H91C), C160(H16A,H16B,H16C), C255(H25A,H25B,H25C), C264(H26A,H26B,H26C),
 C79(H79A,H79B,H79C), C268(H26D,H26E,H26F), C8BA(H8BA,H8BB,H8BC), C204(H20A,
 H20B,H20C), C1CA(H1CA,H1CB,H1CC), C2CA(H2CA,H2CB,H2CC), C308(H30A,H30B,H30C),
 C107(H10A,H10B,H10C), C315(H31A,H31B,H31C), C175(H17A,H17B,H17C), C131(H13A,
 H13B,H13C), C136(H13D,H13E,H13F), C4AA(H4AA,H4AB,H4AC), C37(H37A,H37B,H37C),
 C197(H19A,H19B,H19C), C101(H10D,H10E,H10F), C2AA(H2AA,H2AB,H2AC), C0EA(H0EA,
 H0EB,H0EC), C5EA(H5EA,H5EB,H5EC), C152(H15A,H15B,H15C), C6EA(H6EA,H6EB,H6EC),
 C7EA(H7EA,H7EB,H7EC), C45(H45A,H45B,H45C), C88(H88A,H88B,H88C), C0FA(H0FA,H0FB,
 H0FC), C1FA(H1FA,H1FB,H1FC), C83(H83A,H83B,H83C), C112(H11J,H11K,H11L),
 C6FA(H6FA,H6FB,H6FC), C8FA(H8FA,H8FB,H8FC), C128(H12A,H12B,H12C), C2GA(H2GA,
 H2GB,H2GC), C92(H92A,H92B,H92C), C134(H13G,H13H,H13I), C5GA(H5GA,H5GB,H5GC),
 C6GA(H6GA,H6GB,H6GC), C292(H29D,H29E,H29F), C8GA(H8GA,H8GB,H8GC), C120(H12D,
 H12E,H12F), C4HA(H4HA,H4HB,H4HC), C81(H81A,H81B,H81C), C5HA(H5HA,H5HB,H5HC),
 C0IA(H0IA,H0IB,H0IC), C94(H94A,H94B,H94C), C3IA(H3IA,H3IB,H3IC), C4IA(H4IA,
 H4IB,H4IC)
;
_olex2_submission_special_instructions 'No special instructions were received'

loop_
_space_group_symop_operation_xyz
'x, y, z'
'-x, y+1/2, -z+1/2'
'-x, -y, -z'
'x, -y-1/2, z-1/2'

loop_
_atom_site_label
_atom_site_type_symbol
_atom_site_fract_x
_atom_site_fract_y
_atom_site_fract_z
_atom_site_U_iso_or_equiv
_atom_site_adp_type
_atom_site_occupancy
_atom_site_site_symmetry_order
_atom_site_calc_flag
_atom_site_refinement_flags_posn
_atom_site_refinement_flags_adp
_atom_site_refinement_flags_occupancy
_atom_site_disorder_assembly
_atom_site_disorder_group
Au01 Au 0.35220(6) 0.73947(4) 0.65395(3) 0.0662(3) Uani 1 1 d . . . . .
Au02 Au 0.38239(6) 0.64522(4) 0.66174(3) 0.0686(3) Uani 1 1 d . . . . .
Au03 Au 0.37396(6) 0.67523(4) 0.61074(3) 0.0670(3) Uani 1 1 d . . . . .
Au04 Au 0.24963(7) 0.74389(5) 0.56433(3) 0.0702(3) Uani 1 1 d . . . . .
Au05 Au 0.34584(6) 0.77230(4) 0.59885(3) 0.0661(3) Uani 1 1 d . . . . .
Au06 Au 0.26934(6) 0.61655(5) 0.62967(3) 0.0687(3) Uani 1 1 d . . . . .
Au07 Au 0.24968(6) 0.71349(4) 0.61620(3) 0.0659(3) Uani 1 1 d . . . . .
Au08 Au 0.32073(7) 0.79595(5) 0.69453(3) 0.0703(3) Uani 1 1 d . . . . .
Au09 Au 0.32284(6) 0.83209(5) 0.64554(3) 0.0683(3) Uani 1 1 d . . . . .
Au0A Au 0.46867(6) 0.70808(5) 0.64515(3) 0.0696(3) Uani 1 1 d . . . . .
Au0B Au 0.44637(7) 0.80681(4) 0.63002(3) 0.0696(3) Uani 1 1 d . . . . .
Au0C Au 0.37392(7) 0.70266(5) 0.55941(3) 0.0712(3) Uani 1 1 d . . . . .
Au0D Au 0.27769(7) 0.56524(5) 0.68053(3) 0.0727(4) Uani 1 1 d . . . . .
Au0E Au 0.25095(6) 0.67938(4) 0.66951(3) 0.0665(3) Uani 1 1 d . . . . .
Au0F Au 0.12985(6) 0.72633(5) 0.67457(3) 0.0695(3) Uani 1 1 d . . . . .
Au0G Au 0.40692(7) 0.61279(5) 0.57329(3) 0.0712(3) Uani 1 1 d . . . . .
Au0H Au 0.42372(7) 0.83263(5) 0.57784(3) 0.0707(3) Uani 1 1 d . . . . .
Au0I Au 0.22346(6) 0.77790(5) 0.65781(3) 0.0680(3) Uani 1 1 d . . . . .
Au0J Au 0.15603(6) 0.65836(5) 0.63388(3) 0.0685(3) Uani 1 1 d . . . . .
Au0K Au 0.23026(6) 0.80943(5) 0.60204(3) 0.0681(3) Uani 1 1 d . . . . .
Au0L Au 0.47265(7) 0.74825(5) 0.59060(3) 0.0711(3) Uani 1 1 d . . . . .
Au0M Au 0.34410(6) 0.69779(5) 0.70917(3) 0.0691(3) Uani 1 1 d . . . . .
Au0N Au 0.22922(7) 0.73116(5) 0.71501(3) 0.0727(3) Uani 1 1 d . . . . .
Au0O Au 0.31227(7) 0.88510(5) 0.58517(3) 0.0691(3) Uani 1 1 d . . . . .
Au0P Au 0.41396(7) 0.56902(5) 0.62430(3) 0.0731(4) Uani 1 1 d . . . . .
Au0Q Au 0.56319(7) 0.85457(5) 0.57581(3) 0.0751(4) Uani 1 1 d . . . . .
Au0R Au 0.13215(7) 0.61149(5) 0.68242(3) 0.0722(3) Uani 1 1 d . . . . .
Au0S Au 0.46502(7) 0.77179(5) 0.69303(3) 0.0731(4) Uani 1 1 d . . . . .
Au0T Au 0.28194(7) 0.64387(5) 0.57473(3) 0.0707(3) Uani 1 1 d . . . . .
Au0U Au 0.13303(7) 0.85896(5) 0.63376(3) 0.0784(4) Uani 1 1 d . . . . .
Au0V Au 0.24564(7) 0.63718(5) 0.71641(3) 0.0720(3) Uani 1 1 d . . . . .
Au0W Au 0.12406(6) 0.75618(5) 0.62420(3) 0.0701(3) Uani 1 1 d . . . . .
Au0X Au 0.52079(7) 0.64358(5) 0.60342(3) 0.0713(3) Uani 1 1 d . . . . .
Au0Y Au 0.12515(7) 0.63337(5) 0.57941(3) 0.0752(4) Uani 1 1 d . . . . .
Au0Z Au 0.33114(7) 0.80503(5) 0.53392(3) 0.0725(3) Uani 1 1 d . . . . .
Au2A Au 0.15040(7) 0.82081(5) 0.70515(3) 0.0805(4) Uani 1 1 d . . . . .
Au11 Au 0.60761(7) 0.78184(5) 0.62671(3) 0.0745(4) Uani 1 1 d . . . . .
Au3A Au 0.27017(8) 0.64416(5) 0.77343(3) 0.0833(4) Uani 1 1 d . . . . .
Au13 Au 0.11268(7) 0.73467(5) 0.55751(3) 0.0775(4) Uani 1 1 d . . . . .
Au14 Au 0.33002(8) 0.75664(5) 0.76504(3) 0.0827(4) Uani 1 1 d . . . . .
S22 S 0.5153(4) 0.5907(3) 0.63795(18) 0.074(2) Uani 1 1 d . . . . .
S34 S 0.1763(4) 0.7799(3) 0.74360(18) 0.078(2) Uani 1 1 d . . . . .
S40 S 0.0431(4) 0.7432(3) 0.58953(18) 0.076(2) Uani 1 1 d . . . . .
S44 S 0.3770(4) 0.5882(3) 0.69647(16) 0.0706(19) Uani 1 1 d D . . . .
S49 S 0.3257(5) 0.6997(3) 0.79679(19) 0.089(3) Uani 1 1 d . . . . .
S51 S 0.1851(4) 0.7260(3) 0.52521(17) 0.074(2) Uani 1 1 d D . . . .
S54 S 0.3464(5) 0.8207(3) 0.73848(18) 0.082(2) Uani 1 1 d . . . . .
S60 S 0.4538(4) 0.7034(3) 0.71650(19) 0.079(2) Uani 1 1 d . . . . .
S62 S 0.1124(4) 0.8771(3) 0.67639(17) 0.0706(19) Uani 1 1 d . . . . .
S63 S 0.1765(4) 0.5446(3) 0.66600(18) 0.073(2) Uani 1 1 d . . . . .
S64 S 0.3528(4) 0.9047(3) 0.62681(17) 0.0687(19) Uani 1 1 d . . . . .
S69 S 0.1943(5) 0.6172(3) 0.54744(19) 0.086(2) Uani 1 1 d . . . . .
P74 P 0.4429(4) 0.5612(3) 0.54389(18) 0.078(2) Uani 1 1 d D . . . .
S76 S 0.6527(4) 0.8370(3) 0.60191(18) 0.081(2) Uani 1 1 d . . . . .
S77 S 0.5324(4) 0.6932(3) 0.56833(17) 0.073(2) Uani 1 1 d . . . . .
S78 S 0.3761(5) 0.7385(3) 0.51784(16) 0.080(2) Uani 1 1 d . . . . .
S80 S 0.2731(4) 0.8702(3) 0.54258(17) 0.076(2) Uani 1 1 d . . . . .
S81 S 0.4991(4) 0.8350(3) 0.66934(16) 0.0685(19) Uani 1 1 d . . . . .
S82 S 0.5801(4) 0.7149(3) 0.64774(19) 0.077(2) Uani 1 1 d . . . . .
S84 S 0.0797(5) 0.6719(3) 0.70075(17) 0.078(2) Uani 1 1 d . . . . .
S85 S 0.2119(5) 0.5884(3) 0.75070(18) 0.085(2) Uani 1 1 d . . . . .
S92 S 0.4780(5) 0.8843(3) 0.55083(18) 0.085(2) Uani 1 1 d . . . . .
S74 S 0.0557(4) 0.6356(3) 0.61347(17) 0.074(2) Uani 1 1 d . . . . .
S55 S 0.3138(4) 0.5494(3) 0.60921(18) 0.076(2) Uani 1 1 d . . . . .
S0AA S 0.1383(4) 0.8548(3) 0.58851(17) 0.072(2) Uani 1 1 d . . . . .
C117 C 0.6954(17) 0.4075(11) 0.6008(7) 0.093(11) Uani 1 1 d D U . . .
H11A H 0.662113 0.391101 0.609358 0.140 Uiso 1 1 calc GR . . . .
H11B H 0.730310 0.386039 0.598631 0.140 Uiso 1 1 calc GR . . . .
H11C H 0.679242 0.418711 0.583459 0.140 Uiso 1 1 calc GR . . . .
C3BA C 0.5697(9) 0.5462(7) 0.6306(4) 0.072(8) Uani 1 1 d . U . . .
C65 C 0.5578(7) 0.5068(7) 0.6151(4) 0.071(8) Uani 1 1 d G U . . .
H65 H 0.516617 0.500742 0.607938 0.086 Uiso 1 1 calc R . . . .
C228 C 0.6061(8) 0.4764(6) 0.6101(4) 0.071(8) Uani 1 1 d DG U . . .
H228 H 0.597992 0.449455 0.599509 0.085 Uiso 1 1 calc R . . . .
C222 C 0.6664(7) 0.4853(7) 0.6206(4) 0.093(11) Uani 1 1 d G U . . .
C115 C 0.6783(8) 0.5247(7) 0.6361(5) 0.097(11) Uani 1 1 d DG U . . .
H115 H 0.719428 0.530800 0.643310 0.117 Uiso 1 1 calc R . . . .
C274 C 0.6299(10) 0.5552(6) 0.6411(4) 0.089(10) Uani 1 1 d G U . . .
H274 H 0.638054 0.582088 0.651740 0.106 Uiso 1 1 calc R . . . .
C189 C 0.7668(17) 0.4733(15) 0.6009(7) 0.114(14) Uani 1 1 d D U . . .
H18A H 0.794972 0.449458 0.594498 0.172 Uiso 1 1 calc GR . . . .
H18B H 0.791042 0.496154 0.611639 0.172 Uiso 1 1 calc GR . . . .
H18C H 0.745128 0.489149 0.585926 0.172 Uiso 1 1 calc GR . . . .
C209 C 0.2990(10) 0.9160(6) 0.5223(4) 0.082(9) Uani 1 1 d . U . . .
C167 C 0.3320(10) 0.9068(5) 0.5003(4) 0.064(7) Uani 1 1 d G U . . .
H167 H 0.343709 0.875597 0.496425 0.076 Uiso 1 1 calc R . . . .
C147 C 0.3477(10) 0.9432(7) 0.4839(3) 0.090(10) Uani 1 1 d G U . . .
H147 H 0.370203 0.936900 0.468811 0.108 Uiso 1 1 calc R . . . .
C170 C 0.3305(10) 0.9888(6) 0.4895(4) 0.067(7) Uani 1 1 d DG U . . .
C4EA C 0.2976(10) 0.9980(5) 0.5116(4) 0.088(10) Uani 1 1 d G U . . .
H4EA H 0.285868 1.029155 0.515467 0.105 Uiso 1 1 calc R . . . .
C248 C 0.2819(10) 0.9616(7) 0.5280(3) 0.068(8) Uani 1 1 d G U . . .
H248 H 0.259373 0.967852 0.543082 0.082 Uiso 1 1 calc R . . . .
C0AA C 0.0293(7) 0.8680(7) 0.6762(4) 0.064(7) Uani 1 1 d . U . . .
C165 C -0.0087(9) 0.9075(5) 0.6743(4) 0.089(10) Uani 1 1 d G U . . .
H165 H 0.009570 0.937708 0.673544 0.107 Uiso 1 1 calc R . . . .
C123 C -0.0732(9) 0.9027(6) 0.6737(4) 0.072(8) Uani 1 1 d G U . . .
H123 H -0.099157 0.929703 0.672373 0.086 Uiso 1 1 calc R . . . .
C129 C -0.0999(6) 0.8585(8) 0.6748(3) 0.082(9) Uani 1 1 d DG U . . .
C19 C -0.0620(9) 0.8191(6) 0.6767(4) 0.069(8) Uani 1 1 d G U . . .
H19 H -0.080240 0.788871 0.677510 0.083 Uiso 1 1 calc R . . . .
C33 C 0.0026(8) 0.8238(6) 0.6774(4) 0.073(8) Uani 1 1 d G U . . .
H33 H 0.028488 0.796874 0.678680 0.087 Uiso 1 1 calc R . . . .
C44 C 0.0023(8) 0.6633(8) 0.6866(4) 0.084(9) Uani 1 1 d . U . . .
C247 C -0.0248(9) 0.6899(6) 0.6661(4) 0.060(7) Uani 1 1 d G U . . .
H247 H -0.000460 0.712207 0.657466 0.072 Uiso 1 1 calc R . . . .
C56 C -0.0875(9) 0.6837(7) 0.6581(4) 0.078(9) Uani 1 1 d G U . . .
H56 H -0.105969 0.701867 0.644078 0.093 Uiso 1 1 calc R . . . .
C148 C -0.1231(8) 0.6510(8) 0.6707(5) 0.080(9) Uani 1 1 d G U . . .
C267 C -0.0960(11) 0.6244(8) 0.6913(5) 0.115(14) Uani 1 1 d G U . . .
H267 H -0.120362 0.602092 0.699884 0.138 Uiso 1 1 calc R . . . .
C73 C -0.0333(11) 0.6306(8) 0.6992(4) 0.083(9) Uani 1 1 d G U . . .
H73 H -0.014853 0.612431 0.713272 0.100 Uiso 1 1 calc R . . . .
C87 C -0.2285(17) 0.6145(14) 0.6789(7) 0.097(11) Uani 1 1 d D U . . .
H87A H -0.219920 0.581791 0.674662 0.146 Uiso 1 1 calc GR . . . .
H87B H -0.273352 0.620654 0.675935 0.146 Uiso 1 1 calc GR . . . .
H87C H -0.215363 0.620631 0.697325 0.146 Uiso 1 1 calc GR . . . .
C91 C -0.232(2) 0.6921(15) 0.6576(11) 0.15(2) Uani 1 1 d D U . . .
H91A H -0.238953 0.704981 0.674982 0.222 Uiso 1 1 calc GR . . . .
H91B H -0.271716 0.684708 0.648258 0.222 Uiso 1 1 calc GR . . . .
H91C H -0.209263 0.715192 0.647528 0.222 Uiso 1 1 calc GR . . . .
C1AA C -0.1918(16) 0.6470(11) 0.6609(6) 0.085(10) Uani 1 1 d D U . . .
C160 C -0.195(2) 0.6228(15) 0.6337(7) 0.117(15) Uani 1 1 d D U . . .
H16A H -0.162549 0.636137 0.623104 0.176 Uiso 1 1 calc GR . . . .
H16B H -0.235959 0.627786 0.624824 0.176 Uiso 1 1 calc GR . . . .
H16C H -0.187215 0.589199 0.636067 0.176 Uiso 1 1 calc GR . . . .
C30 C 0.0048(11) 0.7982(6) 0.5844(4) 0.072(8) Uani 1 1 d . U . . .
C62 C -0.0028(11) 0.8199(8) 0.5600(3) 0.111(14) Uani 1 1 d G U . . .
H62 H 0.007772 0.803707 0.544660 0.133 Uiso 1 1 calc R . . . .
C7BA C -0.0259(11) 0.8653(8) 0.5581(3) 0.074(8) Uani 1 1 d G U . . .
H7BA H -0.031044 0.880137 0.541469 0.089 Uiso 1 1 calc R . . . .
C108 C -0.0413(11) 0.8890(6) 0.5807(4) 0.089(10) Uani 1 1 d G U . . .
C118 C -0.0337(11) 0.8673(7) 0.6051(4) 0.084(9) Uani 1 1 d G U . . .
H118 H -0.044296 0.883441 0.620444 0.101 Uiso 1 1 calc R . . . .
C171 C -0.0107(10) 0.8219(7) 0.6070(3) 0.073(8) Uani 1 1 d G U . . .
H171 H -0.005480 0.807010 0.623636 0.087 Uiso 1 1 calc R . . . .
C192 C -0.0605(11) 0.9390(9) 0.5790(5) 0.098(12) Uani 1 1 d D U . . .
C255 C -0.1248(12) 0.9450(13) 0.5907(6) 0.100(11) Uani 1 1 d D U . . .
H25A H -0.155157 0.923807 0.581763 0.149 Uiso 1 1 calc GR . . . .
H25B H -0.139030 0.977383 0.588290 0.149 Uiso 1 1 calc GR . . . .
H25C H -0.121041 0.937597 0.609540 0.149 Uiso 1 1 calc GR . . . .
C264 C -0.0657(15) 0.9595(14) 0.5509(4) 0.110(13) Uani 1 1 d D U . . .
H26A H -0.026743 0.953764 0.542376 0.165 Uiso 1 1 calc GR . . . .
H26B H -0.073168 0.993307 0.551805 0.165 Uiso 1 1 calc DGR . . . .
H26C H -0.100500 0.944585 0.540701 0.165 Uiso 1 1 calc GR . . . .
C163 C 0.7181(13) 0.4496(12) 0.6179(6) 0.105(13) Uani 1 1 d D U . . .
C251 C 0.4889(13) 0.7591(9) 0.7609(5) 0.111(5) Uani 1 1 d . U . . .
H251 H 0.490424 0.785313 0.749511 0.134 Uiso 1 1 calc R . . . .
C286 C 0.5052(13) 0.7640(9) 0.7876(5) 0.113(5) Uani 1 1 d G U . . .
H286 H 0.517927 0.793675 0.794454 0.135 Uiso 1 1 calc R . . . .
C6BA C 0.5030(14) 0.7256(11) 0.8042(3) 0.114(5) Uani 1 1 d DG U . . .
C103 C 0.4844(14) 0.6823(9) 0.7942(5) 0.112(5) Uani 1 1 d G U . . .
H103 H 0.482900 0.656002 0.805556 0.135 Uiso 1 1 calc R . . . .
C9AA C 0.4681(13) 0.6773(8) 0.7675(5) 0.111(5) Uani 1 1 d G U . . .
H9AA H 0.455397 0.647639 0.760613 0.133 Uiso 1 1 calc R . . . .
C240 C 0.4703(13) 0.7157(11) 0.7508(3) 0.111(5) Uani 1 1 d G U . . .
C5BA C 0.6420(10) 0.7506(6) 0.6918(4) 0.074(8) Uani 1 1 d . U . . .
H5BA H 0.646036 0.778842 0.682268 0.089 Uiso 1 1 calc R . . . .
C90 C 0.6690(9) 0.7466(6) 0.7172(4) 0.085(10) Uani 1 1 d G U . . .
H90 H 0.691526 0.772190 0.725089 0.102 Uiso 1 1 calc R . . . .
C230 C 0.6631(8) 0.7053(7) 0.7312(3) 0.070(8) Uani 1 1 d DG U . . .
C151 C 0.6301(10) 0.6678(6) 0.7197(4) 0.098(12) Uani 1 1 d G U . . .
H151 H 0.626083 0.639566 0.729280 0.118 Uiso 1 1 calc R . . . .
C210 C 0.6031(10) 0.6718(6) 0.6943(4) 0.091(11) Uani 1 1 d G U . . .
H210 H 0.580593 0.646218 0.686459 0.109 Uiso 1 1 calc R . . . .
C2 C 0.6090(9) 0.7132(7) 0.6803(3) 0.062(7) Uani 1 1 d G U . . .
C126 C 0.2986(12) 0.4909(6) 0.6189(3) 0.081(9) Uani 1 1 d . U . . .
C229 C 0.2386(10) 0.4736(8) 0.6133(4) 0.088(10) Uani 1 1 d G U . . .
H229 H 0.207424 0.493104 0.604973 0.106 Uiso 1 1 calc R . . . .
C281 C 0.2243(10) 0.4279(8) 0.6200(5) 0.101(12) Uani 1 1 d G U . . .
H281 H 0.183273 0.416146 0.616241 0.121 Uiso 1 1 calc R . . . .
C215 C 0.2699(13) 0.3995(6) 0.6323(4) 0.103(12) Uani 1 1 d DG U . . .
C77 C 0.3299(11) 0.4167(8) 0.6378(5) 0.087(10) Uani 1 1 d G U . . .
H77 H 0.361145 0.397226 0.646177 0.104 Uiso 1 1 calc R . . . .
C5AA C 0.3443(9) 0.4624(9) 0.6311(5) 0.131(17) Uani 1 1 d G U . . .
H5AA H 0.385296 0.474184 0.634909 0.158 Uiso 1 1 calc R . . . .
C6AA C 0.1536(9) 0.4981(6) 0.6859(4) 0.057(6) Uani 1 1 d . U . . .
C95 C 0.0969(9) 0.5008(5) 0.6976(4) 0.082(9) Uani 1 1 d G U . . .
H95 H 0.073268 0.528883 0.696500 0.098 Uiso 1 1 calc R . . . .
C291 C 0.0748(8) 0.4623(6) 0.7109(4) 0.085(10) Uani 1 1 d DG U . . .
H291 H 0.036023 0.464154 0.718855 0.102 Uiso 1 1 calc R . . . .
C102 C 0.1094(9) 0.4212(6) 0.7125(4) 0.077(9) Uani 1 1 d G U . . .
C39 C 0.1661(8) 0.4185(6) 0.7008(4) 0.080(9) Uani 1 1 d DG U . . .
H39 H 0.189780 0.390402 0.701924 0.096 Uiso 1 1 calc R . . . .
C296 C 0.1883(8) 0.4570(7) 0.6875(4) 0.090(10) Uani 1 1 d G U . . .
H296 H 0.227027 0.455131 0.679569 0.109 Uiso 1 1 calc R . . . .
C79 C 0.0653(19) 0.3928(13) 0.7554(6) 0.099(12) Uani 1 1 d D U . . .
H79A H 0.096422 0.381863 0.768935 0.148 Uiso 1 1 calc GR . . . .
H79B H 0.024923 0.378110 0.758061 0.148 Uiso 1 1 calc GR . . . .
H79C H 0.061152 0.426896 0.756640 0.148 Uiso 1 1 calc GR . . . .
C7AA C 0.0865(14) 0.3797(12) 0.7279(6) 0.099(12) Uani 1 1 d D U . . .
C8AA C 0.0273(17) 0.3599(15) 0.7130(8) 0.111(14) Uani 1 1 d D U . . .
H8AA H 0.001516 0.344929 0.725278 0.166 Uiso 1 1 d R . . . .
H8AB H 0.038916 0.337599 0.700138 0.166 Uiso 1 1 d R . . . .
H8AC H 0.004456 0.385089 0.704428 0.166 Uiso 1 1 d R . . . .
C78 C 0.3892(8) 0.5600(7) 0.5145(3) 0.066(7) Uani 1 1 d D U . . .
C89 C 0.3774(10) 0.5197(6) 0.4998(4) 0.106(13) Uani 1 1 d G U . . .
H89 H 0.399331 0.491623 0.504241 0.127 Uiso 1 1 calc R . . . .
C2BA C 0.3335(11) 0.5204(7) 0.4785(4) 0.099(12) Uani 1 1 d G U . . .
H2BA H 0.325472 0.492834 0.468397 0.119 Uiso 1 1 calc R . . . .
C199 C 0.3014(9) 0.5614(8) 0.4719(3) 0.089(10) Uani 1 1 d G U . . .
H199 H 0.271418 0.561916 0.457377 0.106 Uiso 1 1 calc R . . . .
C0BA C 0.3132(9) 0.6017(7) 0.4867(4) 0.074(8) Uani 1 1 d G U . . .
C1BA C 0.3570(9) 0.6010(6) 0.5080(4) 0.065(7) Uani 1 1 d G U . . .
H1BA H 0.365082 0.628577 0.518045 0.078 Uiso 1 1 calc R . . . .
C268 C 0.2741(18) 0.6455(13) 0.4801(8) 0.094(11) Uani 1 1 d . U . . .
H26D H 0.272450 0.650996 0.461083 0.141 Uiso 1 1 calc GR . . . .
H26E H 0.293264 0.672508 0.489292 0.141 Uiso 1 1 calc GR . . . .
H26F H 0.231694 0.640929 0.485707 0.141 Uiso 1 1 calc GR . . . .
C5 C 0.0441(10) 0.5761(6) 0.6200(4) 0.063(7) Uani 1 1 d . U . . .
C138 C -0.0046(10) 0.5658(6) 0.6358(4) 0.081(9) Uani 1 1 d G U . . .
H138 H -0.026930 0.590353 0.643519 0.097 Uiso 1 1 calc R . . . .
C159 C -0.0206(9) 0.5195(7) 0.6403(4) 0.086(10) Uani 1 1 d G U . . .
H159 H -0.053850 0.512402 0.651081 0.103 Uiso 1 1 calc DR . . . .
C279 C 0.0121(11) 0.4835(5) 0.6290(5) 0.077(9) Uani 1 1 d G U . . .
C174 C 0.0608(11) 0.4938(7) 0.6132(5) 0.086(10) Uani 1 1 d G U . . .
H174 H 0.083123 0.469234 0.605467 0.103 Uiso 1 1 calc R . . . .
C275 C 0.0768(9) 0.5401(8) 0.6087(4) 0.122(15) Uani 1 1 d G U . . .
H275 H 0.110044 0.547185 0.597904 0.146 Uiso 1 1 calc R . . . .
C8BA C 0.0455(19) 0.3982(15) 0.6360(9) 0.116(14) Uani 1 1 d D U . . .
H8BA H 0.077282 0.401207 0.623159 0.174 Uiso 1 1 calc GR . . . .
H8BB H 0.029182 0.366196 0.635737 0.174 Uiso 1 1 calc GR . . . .
H8BC H 0.064212 0.405334 0.653647 0.174 Uiso 1 1 calc GR . . . .
C204 C -0.051(2) 0.4155(18) 0.6053(8) 0.128(17) Uani 1 1 d D U . . .
H20A H -0.081906 0.439651 0.600212 0.193 Uiso 1 1 calc GR . . . .
H20B H -0.072425 0.386831 0.610084 0.193 Uiso 1 1 calc GR . . . .
H20C H -0.025288 0.409140 0.590428 0.193 Uiso 1 1 calc GR . . . .
C219 C -0.0557(18) 0.4251(10) 0.6505(8) 0.107(13) Uani 1 1 d D U . . .
H21A H -0.046120 0.447094 0.664948 0.160 Uiso 1 1 d DR . . . .
H21B H -0.098410 0.430624 0.643068 0.160 Uiso 1 1 d R . . . .
H21C H -0.052180 0.392994 0.657098 0.160 Uiso 1 1 d R . . . .
C9BA C -0.0085(16) 0.4329(14) 0.6291(7) 0.109(13) Uani 1 1 d D U . . .
C34 C 0.2998(11) 0.9488(7) 0.6361(5) 0.096(11) Uani 1 1 d . U . . .
C104 C 0.3061(9) 0.9945(8) 0.6272(4) 0.093(11) Uani 1 1 d G U . . .
H104 H 0.337041 1.001852 0.615352 0.111 Uiso 1 1 calc R . . . .
C114 C 0.2671(10) 1.0294(6) 0.6358(4) 0.071(8) Uani 1 1 d DG U . . .
H114 H 0.271414 1.060624 0.629772 0.086 Uiso 1 1 calc R . . . .
C233 C 0.2219(9) 1.0187(6) 0.6532(4) 0.083(9) Uani 1 1 d DG U . . .
C0CA C 0.2156(10) 0.9730(7) 0.6620(4) 0.077(9) Uani 1 1 d DG U . . .
H0CA H 0.184679 0.965657 0.673929 0.092 Uiso 1 1 calc R . . . .
C9FA C 0.2546(12) 0.9381(6) 0.6535(5) 0.101(12) Uani 1 1 d G U . . .
H9FA H 0.250307 0.906884 0.659510 0.121 Uiso 1 1 calc R . . . .
C1CA C 0.210(3) 1.0973(19) 0.6759(11) 0.28(5) Uani 1 1 d D U . . .
H1CA H 0.230163 1.086292 0.692561 0.419 Uiso 1 1 calc GR . . . .
H1CB H 0.178766 1.121179 0.679459 0.419 Uiso 1 1 calc GR . . . .
H1CC H 0.241392 1.110765 0.665010 0.419 Uiso 1 1 calc GR . . . .
C2CA C 0.147(2) 1.0744(18) 0.6349(7) 0.16(2) Uani 1 1 d D U . . .
H2CA H 0.178717 1.089041 0.624746 0.242 Uiso 1 1 calc GR . . . .
H2CB H 0.114735 1.097521 0.638566 0.242 Uiso 1 1 calc GR . . . .
H2CC H 0.127465 1.048364 0.624861 0.242 Uiso 1 1 calc GR . . . .
C213 C 0.1774(14) 1.0557(9) 0.6612(7) 0.16(2) Uani 1 1 d D U . . .
C242 C 0.124(2) 1.0384(18) 0.6780(9) 0.17(2) Uani 1 1 d D U . . .
H24A H 0.100253 1.064991 0.684131 0.252 Uiso 1 1 d R . . . .
H24B H 0.141783 1.020621 0.693131 0.252 Uiso 1 1 d R . . . .
H24C H 0.096613 1.018121 0.666921 0.252 Uiso 1 1 d R . . . .
C0GA C 0.6600(10) 0.6957(7) 0.5863(4) 0.074(8) Uani 1 1 d . U . . .
H0GA H 0.651432 0.672692 0.599008 0.089 Uiso 1 1 calc R . . . .
C8CA C 0.7208(9) 0.7113(8) 0.5841(4) 0.082(9) Uani 1 1 d G U . . .
H8CA H 0.753829 0.698989 0.595330 0.099 Uiso 1 1 calc R . . . .
C93 C 0.7333(8) 0.7450(8) 0.5654(5) 0.097(11) Uani 1 1 d DG U . . .
C7CA C 0.6850(10) 0.7630(7) 0.5490(4) 0.083(9) Uani 1 1 d G U . . .
H7CA H 0.693509 0.785979 0.536227 0.100 Uiso 1 1 calc R . . . .
C6CA C 0.6241(9) 0.7474(7) 0.5512(4) 0.078(9) Uani 1 1 d G U . . .
H6CA H 0.591112 0.759682 0.539904 0.093 Uiso 1 1 calc R . . . .
C394 C 0.6116(8) 0.7137(7) 0.5698(4) 0.070(8) Uani 1 1 d G U . . .
C308 C 0.1321(17) 0.3375(12) 0.7281(8) 0.098(12) Uani 1 1 d D U . . .
H30A H 0.135246 0.326113 0.710042 0.148 Uiso 1 1 calc GR . . . .
H30B H 0.116485 0.312362 0.738947 0.148 Uiso 1 1 calc GR . . . .
H30C H 0.173479 0.347394 0.735281 0.148 Uiso 1 1 calc GR . . . .
C357 C 0.754(2) 0.4311(18) 0.6432(7) 0.15(2) Uani 1 1 d D U . . .
H35A H 0.784717 0.408363 0.638501 0.223 Uiso 1 1 d R . . . .
H35B H 0.775177 0.456803 0.652091 0.223 Uiso 1 1 d R . . . .
H35C H 0.725707 0.416913 0.654501 0.223 Uiso 1 1 d R . . . .
C107 C 0.819(2) 0.743(2) 0.5376(8) 0.143(19) Uani 1 1 d D U . . .
H10A H 0.803515 0.711153 0.534082 0.214 Uiso 1 1 calc GR . . . .
H10B H 0.864064 0.743946 0.536770 0.214 Uiso 1 1 calc GR . . . .
H10C H 0.799139 0.764437 0.524505 0.214 Uiso 1 1 calc GR . . . .
C140 C 0.8011(9) 0.7582(14) 0.5654(8) 0.133(17) Uani 1 1 d D U . . .
C284 C 0.808(3) 0.8121(14) 0.5646(11) 0.15(2) Uani 1 1 d D U . . .
H28A H 0.780663 0.826470 0.577134 0.219 Uiso 1 1 d R . . . .
H28B H 0.851273 0.820871 0.569184 0.219 Uiso 1 1 d R . . . .
H28C H 0.795493 0.823131 0.546804 0.219 Uiso 1 1 d R . . . .
C315 C 0.854(2) 0.7379(17) 0.5845(9) 0.136(17) Uani 1 1 d D U . . .
H31A H 0.873501 0.763352 0.594804 0.204 Uiso 1 1 calc GR . . . .
H31B H 0.884746 0.722230 0.574323 0.204 Uiso 1 1 calc GR . . . .
H31C H 0.835532 0.715337 0.596326 0.204 Uiso 1 1 calc GR . . . .
C0DA C 0.4438(12) 0.4997(5) 0.5534(5) 0.088(10) Uani 1 1 d D U . . .
C166 C 0.3909(10) 0.4821(8) 0.5644(5) 0.101(12) Uani 1 1 d G U . . .
H166 H 0.355401 0.501521 0.565933 0.121 Uiso 1 1 calc R . . . .
C97 C 0.3900(10) 0.4360(8) 0.5731(5) 0.102(12) Uani 1 1 d G U . . .
H97 H 0.353827 0.423982 0.580598 0.122 Uiso 1 1 calc R . . . .
C4BA C 0.4419(12) 0.4076(6) 0.5709(5) 0.088(10) Uani 1 1 d G U . . .
H4BA H 0.441269 0.376078 0.576812 0.106 Uiso 1 1 calc R . . . .
C9CA C 0.4948(10) 0.4252(7) 0.5599(5) 0.092(11) Uani 1 1 d G U . . .
C337 C 0.4957(10) 0.4712(8) 0.5512(5) 0.080(9) Uani 1 1 d G U . . .
H337 H 0.531861 0.483251 0.543696 0.096 Uiso 1 1 calc R . . . .
C175 C 0.546(2) 0.3933(17) 0.5538(9) 0.119(15) Uani 1 1 d . U . . .
H17A H 0.568005 0.382567 0.570220 0.178 Uiso 1 1 calc GR . . . .
H17B H 0.575778 0.409896 0.543212 0.178 Uiso 1 1 calc GR . . . .
H17C H 0.529200 0.366244 0.543937 0.178 Uiso 1 1 calc GR . . . .
C3CA C 0.4488(7) 0.7483(8) 0.5053(3) 0.092(11) Uani 1 1 d . U . . .
C25 C 0.4807(10) 0.7097(6) 0.4963(4) 0.079(9) Uani 1 1 d G U . . .
H25 H 0.463660 0.679269 0.497935 0.094 Uiso 1 1 calc R . . . .
C1DA C 0.5375(10) 0.7157(6) 0.4851(4) 0.090(10) Uani 1 1 d G U . . .
H1DA H 0.559249 0.689324 0.478943 0.107 Uiso 1 1 calc R . . . .
C2DA C 0.5624(7) 0.7603(7) 0.4827(3) 0.065(7) Uani 1 1 d DG U . . .
C43 C 0.5305(9) 0.7989(6) 0.4916(5) 0.103(12) Uani 1 1 d G U . . .
H43 H 0.547569 0.829367 0.490045 0.124 Uiso 1 1 calc DR . . . .
C36 C 0.4738(8) 0.7929(7) 0.5029(4) 0.083(9) Uani 1 1 d G U . . .
H36 H 0.451979 0.819313 0.509038 0.099 Uiso 1 1 calc R . . . .
C3AA C 0.6928(14) 0.6978(10) 0.7587(8) 0.120(15) Uani 1 1 d D U . . .
C131 C 0.742(2) 0.6580(18) 0.7595(9) 0.18(3) Uani 1 1 d D U . . .
H13A H 0.721620 0.627922 0.762135 0.267 Uiso 1 1 calc GR . . . .
H13B H 0.773476 0.663593 0.774091 0.267 Uiso 1 1 calc GR . . . .
H13C H 0.762760 0.657450 0.742909 0.267 Uiso 1 1 calc GR . . . .
C136 C 0.648(2) 0.6774(17) 0.7784(6) 0.131(17) Uani 1 1 d D U . . .
H13D H 0.606674 0.691084 0.775074 0.196 Uiso 1 1 calc GR . . . .
H13E H 0.664237 0.684743 0.796353 0.196 Uiso 1 1 calc GR . . . .
H13F H 0.645824 0.643387 0.776150 0.196 Uiso 1 1 calc GR . . . .
C4AA C 0.7290(19) 0.7411(13) 0.7698(7) 0.115(14) Uani 1 1 d D U . . .
H4AA H 0.744622 0.759119 0.755275 0.172 Uiso 1 1 calc GR . . . .
H4AB H 0.764243 0.730762 0.781602 0.172 Uiso 1 1 calc GR . . . .
H4AC H 0.701031 0.760661 0.779607 0.172 Uiso 1 1 calc GR . . . .
C372 C 0.2585(10) 0.5366(6) 0.7524(2) 0.080(9) Uani 1 1 d . U . . .
C17 C 0.2265(7) 0.4943(8) 0.7521(4) 0.075(8) Uani 1 1 d G U . . .
H17 H 0.182090 0.494063 0.750990 0.090 Uiso 1 1 calc R . . . .
C86 C 0.2594(10) 0.4524(6) 0.7533(4) 0.073(8) Uani 1 1 d G U . . .
H86 H 0.237551 0.423527 0.753095 0.088 Uiso 1 1 calc R . . . .
C3DA C 0.3244(10) 0.4528(6) 0.7549(4) 0.082(9) Uani 1 1 d G U . . .
C27 C 0.3564(7) 0.4951(8) 0.7552(4) 0.085(10) Uani 1 1 d G U . . .
H27 H 0.400743 0.495423 0.756309 0.102 Uiso 1 1 calc R . . . .
C21 C 0.3234(10) 0.5370(6) 0.7540(4) 0.071(8) Uani 1 1 d G U . . .
H21 H 0.345283 0.565960 0.754204 0.085 Uiso 1 1 calc R . . . .
C37 C 0.4306(14) 0.4110(14) 0.7590(8) 0.100(12) Uani 1 1 d D U . . .
H37A H 0.443223 0.421074 0.741756 0.150 Uiso 1 1 calc GR . . . .
H37B H 0.449001 0.380384 0.763348 0.150 Uiso 1 1 calc GR . . . .
H37C H 0.445127 0.433871 0.772375 0.150 Uiso 1 1 calc GR . . . .
C4DA C 0.3587(14) 0.4074(12) 0.7583(6) 0.096(11) Uani 1 1 d D U . . .
C197 C 0.3372(19) 0.3773(12) 0.7812(7) 0.096(11) Uani 1 1 d D U . . .
H19A H 0.356553 0.389008 0.797860 0.145 Uiso 1 1 calc GR . . . .
H19B H 0.349874 0.344726 0.778668 0.145 Uiso 1 1 calc GR . . . .
H19C H 0.291663 0.378952 0.781562 0.145 Uiso 1 1 calc GR . . . .
C101 C 0.3442(19) 0.3787(14) 0.7329(7) 0.102(12) Uani 1 1 d D U . . .
H10D H 0.301425 0.366591 0.732709 0.153 Uiso 1 1 calc GR . . . .
H10E H 0.373590 0.352506 0.732382 0.153 Uiso 1 1 calc GR . . . .
H10F H 0.348451 0.398808 0.717555 0.153 Uiso 1 1 calc GR . . . .
C2AA C -0.0121(13) 0.9684(14) 0.5957(6) 0.109(13) Uani 1 1 d D U . . .
H2AA H -0.031062 0.979630 0.611547 0.163 Uiso 1 1 calc GR . . . .
H2AB H 0.000917 0.995172 0.585387 0.163 Uiso 1 1 calc GR . . . .
H2AC H 0.024315 0.948984 0.600797 0.163 Uiso 1 1 calc GR . . . .
C5DA C 0.2723(13) 0.7213(13) 0.8199(6) 0.149(7) Uani 1 1 d . U . . .
C221 C 0.2445(16) 0.7651(13) 0.8167(5) 0.149(7) Uani 1 1 d G U . . .
H221 H 0.253776 0.784147 0.802161 0.179 Uiso 1 1 calc R . . . .
C225 C 0.2033(14) 0.7809(9) 0.8347(5) 0.150(7) Uani 1 1 d DG U . . .
H225 H 0.184313 0.810768 0.832459 0.179 Uiso 1 1 calc R . . . .
C58 C 0.1897(10) 0.7529(8) 0.8559(4) 0.150(7) Uani 1 1 d DG U . . .
C127 C 0.2175(14) 0.7092(9) 0.8591(6) 0.150(7) Uani 1 1 d DG U . . .
H127 H 0.208241 0.690110 0.873653 0.180 Uiso 1 1 calc R . . . .
C254 C 0.2587(15) 0.6934(10) 0.8411(7) 0.149(7) Uani 1 1 d G U . . .
H254 H 0.277704 0.663489 0.843355 0.179 Uiso 1 1 calc R . . . .
C67 C 0.1446(13) 0.7702(11) 0.8751(5) 0.151(7) Uani 1 1 d D U . . .
C111 C 0.5834(13) 0.7079(13) 0.8424(8) 0.121(6) Uani 1 1 d D U . . .
H11D H 0.586621 0.705314 0.861661 0.182 Uiso 1 1 d R . . . .
H11E H 0.616821 0.728224 0.836771 0.182 Uiso 1 1 d R . . . .
H11F H 0.587401 0.676814 0.834651 0.182 Uiso 1 1 d R . . . .
C7DA C 0.5195(13) 0.7302(10) 0.8334(3) 0.117(5) Uani 1 1 d D U . . .
C290 C 0.4690(14) 0.7064(13) 0.8493(8) 0.124(6) Uani 1 1 d D U . . .
H29A H 0.488659 0.681730 0.859666 0.186 Uiso 1 1 d R . . . .
H29B H 0.437539 0.693320 0.837226 0.186 Uiso 1 1 d R . . . .
H29C H 0.450089 0.728210 0.860726 0.186 Uiso 1 1 d R . . . .
C100 C 0.6589(10) 0.8922(6) 0.6194(4) 0.062(7) Uani 1 1 d . U . . .
C205 C 0.7003(10) 0.9244(8) 0.6098(4) 0.089(10) Uani 1 1 d G U . . .
H205 H 0.723747 0.916601 0.595243 0.107 Uiso 1 1 calc R . . . .
C9DA C 0.7074(11) 0.9681(7) 0.6216(5) 0.106(13) Uani 1 1 d G U . . .
H9DA H 0.735749 0.990187 0.615043 0.127 Uiso 1 1 calc R . . . .
C35 C 0.6732(12) 0.9796(6) 0.6429(5) 0.094(11) Uani 1 1 d DG U . . .
C370 C 0.6317(10) 0.9474(7) 0.6525(4) 0.078(9) Uani 1 1 d G U . . .
H370 H 0.608295 0.955206 0.667075 0.094 Uiso 1 1 calc DR . . . .
C8DA C 0.6246(9) 0.9037(7) 0.6407(4) 0.084(10) Uani 1 1 d G U . . .
H8DA H 0.596292 0.881619 0.647275 0.100 Uiso 1 1 calc R . . . .
C0EA C 0.7282(16) 1.0222(15) 0.6769(7) 0.123(15) Uani 1 1 d D U . . .
H0EA H 0.723461 0.992563 0.686282 0.184 Uiso 1 1 calc GR . . . .
H0EB H 0.726578 1.048236 0.689395 0.184 Uiso 1 1 calc GR . . . .
H0EC H 0.768475 1.022515 0.668876 0.184 Uiso 1 1 calc GR . . . .
C139 C 0.6747(14) 1.0274(7) 0.6553(6) 0.112(14) Uani 1 1 d D U . . .
C211 C 0.690(2) 1.0702(14) 0.6382(8) 0.18(3) Uani 1 1 d D U . . .
H21D H 0.678154 1.098291 0.647049 0.273 Uiso 1 1 d R . . . .
H21E H 0.733524 1.070801 0.635599 0.273 Uiso 1 1 d R . . . .
H21F H 0.666454 1.068131 0.621509 0.273 Uiso 1 1 d R . . . .
C493 C 0.6142(14) 1.0386(11) 0.6692(9) 0.17(2) Uani 1 1 d D U . . .
H49A H 0.611342 1.017954 0.684456 0.253 Uiso 1 1 d DR . . . .
H49B H 0.615362 1.071234 0.675076 0.253 Uiso 1 1 d R . . . .
H49C H 0.577672 1.033744 0.656936 0.253 Uiso 1 1 d R . . . .
C3 C 0.4707(9) 0.9397(5) 0.5647(4) 0.058(6) Uani 1 1 d . U . . .
C1EA C 0.4438(10) 0.9722(8) 0.5471(3) 0.091(10) Uani 1 1 d G U . . .
H1EA H 0.430388 0.962943 0.529780 0.109 Uiso 1 1 calc R . . . .
C71 C 0.4365(10) 1.0184(7) 0.5550(4) 0.095(11) Uani 1 1 d G U . . .
H71 H 0.418081 1.040622 0.542983 0.114 Uiso 1 1 calc R . . . .
C2EA C 0.4560(9) 1.0320(6) 0.5804(5) 0.085(10) Uani 1 1 d DG U . . .
C3EA C 0.4829(10) 0.9994(8) 0.5979(3) 0.107(13) Uani 1 1 d G U . . .
H3EA H 0.496295 1.008711 0.615289 0.128 Uiso 1 1 calc DR . . . .
C249 C 0.4902(10) 0.9533(7) 0.5901(4) 0.073(8) Uani 1 1 d G U . . .
H249 H 0.508602 0.931033 0.602085 0.087 Uiso 1 1 calc R . . . .
C49 C 0.3434(13) 1.0296(7) 0.4720(5) 0.074(8) Uani 1 1 d D U . . .
C5EA C 0.2856(16) 1.0593(16) 0.4628(9) 0.124(15) Uani 1 1 d D U . . .
H5EA H 0.271492 1.050338 0.444814 0.186 Uiso 1 1 calc GR . . . .
H5EB H 0.296793 1.092510 0.463209 0.186 Uiso 1 1 calc GR . . . .
H5EC H 0.251892 1.053721 0.474538 0.186 Uiso 1 1 calc GR . . . .
C152 C 0.3794(15) 1.0144(12) 0.4479(6) 0.080(9) Uani 1 1 d D U . . .
H15A H 0.419477 1.000483 0.453918 0.120 Uiso 1 1 calc GR . . . .
H15B H 0.386770 1.041829 0.436922 0.120 Uiso 1 1 calc GR . . . .
H15C H 0.354490 0.991396 0.437494 0.120 Uiso 1 1 calc GR . . . .
C6EA C 0.394(2) 1.0607(17) 0.4862(9) 0.138(18) Uani 1 1 d D U . . .
H6EA H 0.374396 1.085375 0.496064 0.207 Uiso 1 1 calc GR . . . .
H6EB H 0.420309 1.074825 0.473226 0.207 Uiso 1 1 calc GR . . . .
H6EC H 0.420605 1.041407 0.498434 0.207 Uiso 1 1 calc GR . . . .
C7EA C 0.604(2) 0.7621(17) 0.4396(5) 0.122(15) Uani 1 1 d D U . . .
H7EA H 0.597196 0.729229 0.434812 0.183 Uiso 1 1 calc GR . . . .
H7EB H 0.637283 0.775135 0.429593 0.183 Uiso 1 1 calc GR . . . .
H7EC H 0.565192 0.779742 0.435577 0.183 Uiso 1 1 calc GR . . . .
C45 C 0.6688(17) 0.7257(12) 0.4766(8) 0.105(13) Uani 1 1 d D U . . .
H45A H 0.660055 0.712842 0.493811 0.157 Uiso 1 1 calc GR . . . .
H45B H 0.711608 0.737854 0.477293 0.157 Uiso 1 1 calc GR . . . .
H45C H 0.664089 0.701094 0.463256 0.157 Uiso 1 1 calc GR . . . .
C116 C 0.6553(12) 0.8139(11) 0.4726(8) 0.103(12) Uani 1 1 d D U . . .
H11G H 0.700615 0.809383 0.475069 0.155 Uiso 1 1 d R . . . .
H11H H 0.645625 0.832663 0.456779 0.155 Uiso 1 1 d R . . . .
H11I H 0.640305 0.830073 0.487929 0.155 Uiso 1 1 d DR . . . .
C544 C 0.6225(9) 0.7658(10) 0.4695(4) 0.091(11) Uani 1 1 d D U . . .
C564 C 0.5228(18) 0.7823(9) 0.8423(8) 0.122(6) Uani 1 1 d D U . . .
H56A H 0.543612 0.784479 0.859513 0.183 Uiso 1 1 d R . . . .
H56B H 0.480712 0.793579 0.842903 0.183 Uiso 1 1 d R . . . .
H56C H 0.544642 0.800969 0.830193 0.183 Uiso 1 1 d R . . . .
C8 C 0.1464(14) 0.9142(11) 0.5778(6) 0.066(7) Uani 1 1 d . U . . .
C6DA C 0.1683(15) 0.9507(12) 0.5929(7) 0.074(8) Uani 1 1 d . U . . .
H6DA H 0.185762 0.945099 0.610237 0.088 Uiso 1 1 calc R . . . .
C8EA C 0.1392(15) 1.0035(8) 0.5563(6) 0.070(8) Uani 1 1 d D U . . .
C20 C 0.1196(14) 0.9666(9) 0.5403(6) 0.071(8) Uani 1 1 d D U . . .
H20 H 0.106480 0.971116 0.522286 0.085 Uiso 1 1 calc R . . . .
C297 C 0.1202(16) 0.9231(13) 0.5517(7) 0.079(9) Uani 1 1 d . U . . .
H297 H 0.102465 0.897658 0.541812 0.094 Uiso 1 1 calc R . . . .
C9EA C 0.1651(16) 0.9968(12) 0.5829(6) 0.083(10) Uani 1 1 d D U . . .
H9EA H 0.179557 1.022565 0.593405 0.100 Uiso 1 1 calc R . . . .
C52 C 0.1320(13) 1.0528(8) 0.5468(5) 0.098(12) Uani 1 1 d D U . . .
C88 C 0.1891(13) 1.0847(14) 0.5535(7) 0.113(14) Uani 1 1 d D U . . .
H88A H 0.215188 1.070909 0.567941 0.170 Uiso 1 1 calc GR . . . .
H88B H 0.174748 1.115689 0.558680 0.170 Uiso 1 1 calc GR . . . .
H88C H 0.213568 1.087719 0.537945 0.170 Uiso 1 1 calc GR . . . .
C0FA C 0.0752(14) 1.0749(14) 0.5595(7) 0.113(14) Uani 1 1 d D U . . .
H0FA H 0.048436 1.050066 0.565764 0.170 Uiso 1 1 calc GR . . . .
H0FB H 0.051319 1.093925 0.546358 0.170 Uiso 1 1 calc GR . . . .
H0FC H 0.089927 1.094728 0.574293 0.170 Uiso 1 1 calc GR . . . .
C1FA C 0.1183(18) 1.0533(16) 0.5166(5) 0.142(19) Uani 1 1 d D U . . .
H1FA H 0.156593 1.045876 0.508000 0.213 Uiso 1 1 calc GR . . . .
H1FB H 0.103470 1.084447 0.511074 0.213 Uiso 1 1 calc GR . . . .
H1FC H 0.086136 1.030024 0.511714 0.213 Uiso 1 1 calc GR . . . .
C2FA C 0.1894(18) 0.5554(8) 0.5476(6) 0.128(6) Uani 1 1 d . U . . .
C3FA C 0.1338(14) 0.5313(12) 0.5503(6) 0.129(6) Uani 1 1 d G U . . .
H3FA H 0.097821 0.547598 0.555307 0.155 Uiso 1 1 calc R . . . .
C150 C 0.1309(13) 0.4834(12) 0.5456(5) 0.130(6) Uani 1 1 d G U . . .
H150 H 0.092940 0.466991 0.547442 0.156 Uiso 1 1 calc DR . . . .
C11 C 0.1836(17) 0.4596(8) 0.5383(4) 0.130(6) Uani 1 1 d G U . . .
C54 C 0.2391(14) 0.4837(12) 0.5356(5) 0.129(6) Uani 1 1 d G U . . .
H54 H 0.275103 0.467430 0.530614 0.154 Uiso 1 1 calc R . . . .
C4FA C 0.2420(13) 0.5316(12) 0.5403(6) 0.128(6) Uani 1 1 d G U . . .
H4FA H 0.279986 0.548037 0.538479 0.153 Uiso 1 1 calc R . . . .
C83 C 0.2372(15) 0.3789(17) 0.5450(7) 0.134(7) Uani 1 1 d D U . . .
H83A H 0.275864 0.395280 0.541387 0.201 Uiso 1 1 calc GR . . . .
H83B H 0.237566 0.347502 0.537322 0.201 Uiso 1 1 calc GR . . . .
H83C H 0.234180 0.376405 0.564094 0.201 Uiso 1 1 calc GR . . . .
C112 C 0.1211(15) 0.3854(17) 0.5439(8) 0.135(7) Uani 1 1 d D U . . .
H11J H 0.111692 0.401917 0.560017 0.203 Uiso 1 1 calc DGR . . . .
H11K H 0.128058 0.352172 0.547795 0.203 Uiso 1 1 calc GR . . . .
H11L H 0.085807 0.388705 0.530800 0.203 Uiso 1 1 calc GR . . . .
C208 C 0.1805(15) 0.4065(10) 0.5329(6) 0.133(6) Uani 1 1 d D U . . .
C5CA C 0.1766(19) 0.3977(18) 0.5028(5) 0.139(7) Uani 1 1 d D U . . .
H5CA H 0.212143 0.379237 0.498772 0.209 Uiso 1 1 d R . . . .
H5CB H 0.177503 0.426967 0.493632 0.209 Uiso 1 1 d R . . . .
H5CC H 0.138933 0.381127 0.497432 0.209 Uiso 1 1 d R . . . .
C145 C 0.5213(7) 0.5743(7) 0.5349(4) 0.059(7) Uani 1 1 d D U . . .
C26 C 0.5704(9) 0.5746(8) 0.5540(3) 0.081(9) Uani 1 1 d G U . . .
H26 H 0.563570 0.564899 0.571455 0.097 Uiso 1 1 calc R . . . .
C220 C 0.6295(8) 0.5890(8) 0.5477(4) 0.083(9) Uani 1 1 d G U . . .
C1 C 0.6394(7) 0.6032(8) 0.5222(5) 0.079(9) Uani 1 1 d G U . . .
H1 H 0.679799 0.613101 0.517903 0.095 Uiso 1 1 calc R . . . .
C5FA C 0.5903(10) 0.6030(8) 0.5031(3) 0.097(11) Uani 1 1 d G U . . .
H5FA H 0.597103 0.612660 0.485635 0.116 Uiso 1 1 calc R . . . .
C47 C 0.5312(8) 0.5885(7) 0.5094(3) 0.073(8) Uani 1 1 d G U . . .
H47 H 0.497640 0.588339 0.496277 0.087 Uiso 1 1 calc R . . . .
C6FA C 0.6850(17) 0.5843(13) 0.5692(7) 0.089(10) Uani 1 1 d . U . . .
H6FA H 0.693320 0.614752 0.577556 0.133 Uiso 1 1 calc GR . . . .
H6FB H 0.722474 0.573508 0.560987 0.133 Uiso 1 1 calc GR . . . .
H6FC H 0.673846 0.561615 0.582586 0.133 Uiso 1 1 calc GR . . . .
C8FA C 0.302(3) 0.320(2) 0.6135(10) 0.18(3) Uani 1 1 d D U . . .
H8FA H 0.269386 0.299741 0.604725 0.264 Uiso 1 1 calc GR . . . .
H8FB H 0.336020 0.300116 0.620768 0.264 Uiso 1 1 calc GR . . . .
H8FC H 0.317317 0.341665 0.600733 0.264 Uiso 1 1 calc GR . . . .
C128 C 0.2900(19) 0.3321(14) 0.6649(7) 0.104(12) Uani 1 1 d D U . . .
H12A H 0.328665 0.347812 0.671332 0.156 Uiso 1 1 calc GR . . . .
H12B H 0.296057 0.298180 0.665603 0.156 Uiso 1 1 calc GR . . . .
H12C H 0.256082 0.340954 0.675869 0.156 Uiso 1 1 calc DGR . . . .
C178 C 0.2029(19) 0.3348(18) 0.6361(11) 0.141(19) Uani 1 1 d D U . . .
H17D H 0.187827 0.323898 0.619044 0.212 Uiso 1 1 d R . . . .
H17E H 0.197567 0.310618 0.648884 0.212 Uiso 1 1 d DR . . . .
H17F H 0.179777 0.362008 0.640684 0.212 Uiso 1 1 d R . . . .
C7FA C 0.2731(18) 0.3472(7) 0.6360(7) 0.120(15) Uani 1 1 d D U . . .
C176 C 0.1132(13) 0.7467(10) 0.7516(6) 0.118(5) Uani 1 1 d . U . . .
C66 C 0.0531(16) 0.7593(10) 0.7425(5) 0.118(5) Uani 1 1 d G U . . .
H66 H 0.047061 0.782031 0.728932 0.141 Uiso 1 1 calc R . . . .
C7 C 0.0018(12) 0.7386(11) 0.7531(6) 0.119(5) Uani 1 1 d G U . . .
H7 H -0.039300 0.747222 0.746901 0.143 Uiso 1 1 calc R . . . .
C214 C 0.0106(13) 0.7053(9) 0.7729(5) 0.121(5) Uani 1 1 d G U . . .
C51 C 0.0708(16) 0.6927(9) 0.7820(5) 0.121(5) Uani 1 1 d G U . . .
H51 H 0.076827 0.670006 0.795541 0.145 Uiso 1 1 calc R . . . .
C135 C 0.1221(12) 0.7134(11) 0.7713(6) 0.120(5) Uani 1 1 d G U . . .
H135 H 0.163188 0.704813 0.777571 0.144 Uiso 1 1 calc R . . . .
C1GA C -0.074(2) 0.6378(11) 0.7722(7) 0.125(7) Uani 1 1 d D U . . .
H1GA H -0.116915 0.635699 0.776764 0.187 Uiso 1 1 d R . . . .
H1GB H -0.052305 0.609909 0.777654 0.187 Uiso 1 1 d R . . . .
H1GC H -0.073195 0.641359 0.753454 0.187 Uiso 1 1 d R . . . .
C4CA C -0.0430(13) 0.6806(10) 0.7862(5) 0.123(5) Uani 1 1 d D U . . .
C217 C -0.0948(19) 0.7176(11) 0.7896(8) 0.126(7) Uani 1 1 d D U . . .
H21G H -0.135534 0.701952 0.789180 0.190 Uiso 1 1 d R . . . .
H21H H -0.094574 0.740282 0.775180 0.190 Uiso 1 1 d R . . . .
H21I H -0.087294 0.733932 0.806430 0.190 Uiso 1 1 d R . . . .
C218 C -0.0193(18) 0.6649(14) 0.8142(6) 0.126(7) Uani 1 1 d D U . . .
H21J H -0.054630 0.663866 0.825485 0.190 Uiso 1 1 d R . . . .
H21K H 0.011820 0.687326 0.821415 0.190 Uiso 1 1 d R . . . .
H21L H -0.000360 0.633806 0.813465 0.190 Uiso 1 1 d R . . . .
C191 C 0.0780(17) 0.7777(16) 0.8621(8) 0.153(8) Uani 1 1 d D U . . .
H19D H 0.047592 0.769506 0.874926 0.229 Uiso 1 1 d R . . . .
H19E H 0.071282 0.757715 0.846526 0.229 Uiso 1 1 d R . . . .
H19F H 0.072592 0.810515 0.856996 0.229 Uiso 1 1 d R . . . .
C2GA C 0.166(2) 0.8174(12) 0.8877(9) 0.150(8) Uani 1 1 d D U . . .
H2GA H 0.210526 0.815654 0.893317 0.225 Uiso 1 1 calc GR . . . .
H2GB H 0.141755 0.823932 0.902887 0.225 Uiso 1 1 calc GR . . . .
H2GC H 0.159416 0.842562 0.874687 0.225 Uiso 1 1 calc GR . . . .
C699 C 0.140(2) 0.7344(13) 0.8977(8) 0.152(8) Uani 1 1 d D U . . .
H69A H 0.177249 0.735880 0.908946 0.228 Uiso 1 1 d R . . . .
H69B H 0.135009 0.703590 0.890386 0.228 Uiso 1 1 d R . . . .
H69C H 0.104399 0.741400 0.907756 0.228 Uiso 1 1 d R . . . .
C3GA C 0.2871(10) 0.8624(7) 0.7451(4) 0.069(8) Uani 1 1 d . U . . .
C206 C 0.2698(11) 0.8963(8) 0.7264(3) 0.104(13) Uani 1 1 d G U . . .
H206 H 0.285813 0.895167 0.709489 0.125 Uiso 1 1 calc R . . . .
C70 C 0.2290(10) 0.9319(7) 0.7326(4) 0.072(8) Uani 1 1 d G U . . .
H70 H 0.217188 0.955054 0.719861 0.086 Uiso 1 1 calc R . . . .
C12 C 0.2056(9) 0.9336(7) 0.7574(4) 0.072(8) Uani 1 1 d DG U . . .
C9 C 0.2229(10) 0.8997(8) 0.7760(3) 0.072(8) Uani 1 1 d G U . . .
H9 H 0.206841 0.900851 0.792960 0.086 Uiso 1 1 calc R . . . .
C169 C 0.2636(11) 0.8641(7) 0.7699(4) 0.105(13) Uani 1 1 d G U . . .
H169 H 0.275466 0.840962 0.782589 0.126 Uiso 1 1 calc R . . . .
C92 C 0.132(2) 0.9726(16) 0.7906(7) 0.112(14) Uani 1 1 d D U . . .
H92A H 0.116494 0.941958 0.795744 0.167 Uiso 1 1 calc GR . . . .
H92B H 0.098582 0.995704 0.790715 0.167 Uiso 1 1 calc GR . . . .
H92C H 0.166629 0.982094 0.803092 0.167 Uiso 1 1 calc GR . . . .
C4GA C 0.1563(14) 0.9694(11) 0.7626(7) 0.128(17) Uani 1 1 d D U . . .
C96 C 0.0969(18) 0.9660(17) 0.7437(8) 0.124(16) Uani 1 1 d D U . . .
H96A H 0.083802 0.997048 0.738728 0.186 Uiso 1 1 d R . . . .
H96B H 0.063802 0.950528 0.752128 0.186 Uiso 1 1 d R . . . .
H96C H 0.106622 0.948768 0.728338 0.186 Uiso 1 1 d R . . . .
C134 C 0.189(2) 1.0170(14) 0.7591(10) 0.130(16) Uani 1 1 d D U . . .
H13G H 0.209307 1.027012 0.776021 0.195 Uiso 1 1 calc GR . . . .
H13H H 0.158380 1.040442 0.752921 0.195 Uiso 1 1 calc GR . . . .
H13I H 0.220993 1.013741 0.746218 0.195 Uiso 1 1 calc GR . . . .
C5GA C 0.472(3) 1.0914(19) 0.6215(8) 0.147(19) Uani 1 1 d D U . . .
H5GA H 0.461929 1.065004 0.632660 0.220 Uiso 1 1 calc DGR . . . .
H5GB H 0.450025 1.119385 0.626803 0.220 Uiso 1 1 calc GR . . . .
H5GC H 0.517510 1.097157 0.623385 0.220 Uiso 1 1 calc GR . . . .
C6GA C 0.3857(18) 1.0987(19) 0.5868(11) 0.15(2) Uani 1 1 d D U . . .
H6GA H 0.367950 1.085626 0.570205 0.222 Uiso 1 1 calc GR . . . .
H6GB H 0.386823 1.132866 0.585589 0.222 Uiso 1 1 calc DGR . . . .
H6GC H 0.359901 1.089438 0.601143 0.222 Uiso 1 1 calc GR . . . .
C292 C 0.490(3) 1.1102(19) 0.5735(10) 0.16(2) Uani 1 1 d D U . . .
H29D H 0.520636 1.129121 0.583721 0.245 Uiso 1 1 calc GR . . . .
H29E H 0.460500 1.130903 0.563463 0.245 Uiso 1 1 calc DGR . . . .
H29F H 0.510813 1.089937 0.561406 0.245 Uiso 1 1 calc GR . . . .
C591 C 0.4530(16) 1.0798(9) 0.5924(8) 0.15(2) Uani 1 1 d D U . . .
C8GA C -0.210(2) 0.8973(12) 0.6736(9) 0.117(14) Uani 1 1 d D U . . .
H8GA H -0.222974 0.903307 0.691274 0.175 Uiso 1 1 calc GR . . . .
H8GB H -0.246349 0.893242 0.661348 0.175 Uiso 1 1 calc GR . . . .
H8GC H -0.184718 0.923734 0.667870 0.175 Uiso 1 1 calc GR . . . .
C7GA C -0.1915(17) 0.8332(14) 0.6464(5) 0.092(11) Uani 1 1 d D U . . .
H7GA H -0.164397 0.807322 0.641630 0.139 Uiso 1 1 d R . . . .
H7GB H -0.234617 0.821952 0.646730 0.139 Uiso 1 1 d R . . . .
H7GC H -0.189517 0.858302 0.633390 0.139 Uiso 1 1 d R . . . .
C120 C -0.1895(18) 0.8189(13) 0.6957(7) 0.102(12) Uani 1 1 d D U . . .
H12D H -0.159253 0.793290 0.697980 0.152 Uiso 1 1 calc GR . . . .
H12E H -0.230925 0.806122 0.690732 0.152 Uiso 1 1 calc GR . . . .
H12F H -0.190884 0.836275 0.712242 0.152 Uiso 1 1 calc GR . . . .
C9GA C -0.1694(8) 0.8522(11) 0.6739(5) 0.097(11) Uani 1 1 d D U . . .
C3HA C 0.1797(9) 0.7776(6) 0.5045(3) 0.077(9) Uani 1 1 d . U . . .
C0HA C 0.2130(9) 0.7787(7) 0.4820(4) 0.084(9) Uani 1 1 d DG U . . .
H0HA H 0.240547 0.753834 0.478422 0.100 Uiso 1 1 calc R . . . .
C28 C 0.2061(10) 0.8163(7) 0.4648(3) 0.089(10) Uani 1 1 d G U . . .
H28 H 0.228835 0.817110 0.449388 0.107 Uiso 1 1 calc R . . . .
C207 C 0.1658(9) 0.8528(6) 0.4701(4) 0.093(11) Uani 1 1 d DG U . . .
C1HA C 0.1325(10) 0.8516(6) 0.4926(4) 0.086(10) Uani 1 1 d G U . . .
H1HA H 0.105037 0.876530 0.496177 0.103 Uiso 1 1 calc R . . . .
C2HA C 0.1395(10) 0.8140(6) 0.5098(4) 0.085(10) Uani 1 1 d DG U . . .
H2HA H 0.116748 0.813254 0.525211 0.102 Uiso 1 1 calc R . . . .
C4HA C 0.1719(17) 0.9400(11) 0.4654(7) 0.097(11) Uani 1 1 d D U . . .
H4HA H 0.181888 0.934114 0.484176 0.146 Uiso 1 1 calc GR . . . .
H4HB H 0.134514 0.959694 0.463290 0.146 Uiso 1 1 calc DGR . . . .
H4HC H 0.207041 0.955875 0.457911 0.146 Uiso 1 1 calc GR . . . .
C81 C 0.0921(15) 0.8918(17) 0.4380(9) 0.124(15) Uani 1 1 d D U . . .
H81A H 0.093673 0.883878 0.419304 0.186 Uiso 1 1 calc GR . . . .
H81B H 0.072686 0.922540 0.439676 0.186 Uiso 1 1 calc GR . . . .
H81C H 0.067467 0.868158 0.446663 0.186 Uiso 1 1 calc GR . . . .
C5HA C 0.2094(18) 0.8940(16) 0.4305(8) 0.112(14) Uani 1 1 d D U . . .
H5HA H 0.250778 0.888979 0.439306 0.168 Uiso 1 1 calc GR . . . .
H5HB H 0.208367 0.924558 0.421711 0.168 Uiso 1 1 calc GR . . . .
H5HC H 0.200627 0.869351 0.417425 0.168 Uiso 1 1 calc GR . . . .
C258 C 0.1594(13) 0.8928(8) 0.4511(5) 0.088(10) Uani 1 1 d D U . . .
C8HA C 0.4662(10) 0.8880(6) 0.6802(4) 0.079(9) Uani 1 1 d . U . . .
C7HA C 0.4745(10) 0.9270(7) 0.6645(3) 0.077(9) Uani 1 1 d G U . . .
H7HA H 0.491536 0.923523 0.647827 0.093 Uiso 1 1 calc R . . . .
C60 C 0.4580(10) 0.9711(6) 0.6732(4) 0.081(9) Uani 1 1 d G U . . .
H60 H 0.463703 0.997768 0.662486 0.097 Uiso 1 1 calc R . . . .
C6 C 0.4332(8) 0.9762(6) 0.6976(4) 0.074(8) Uani 1 1 d DG U . . .
C179 C 0.4248(10) 0.9371(7) 0.7132(3) 0.089(10) Uani 1 1 d G U . . .
H179 H 0.407842 0.940598 0.729892 0.107 Uiso 1 1 calc R . . . .
C6HA C 0.4414(11) 0.8930(6) 0.7045(4) 0.076(9) Uani 1 1 d G U . . .
H6HA H 0.435674 0.866352 0.715233 0.091 Uiso 1 1 calc R . . . .
C9HA C 0.4137(13) 1.0224(8) 0.7084(6) 0.092(11) Uani 1 1 d D U . . .
C0IA C 0.4648(16) 1.0400(15) 0.7288(7) 0.112(14) Uani 1 1 d D U . . .
H0IA H 0.462388 1.022471 0.745230 0.168 Uiso 1 1 calc GR . . . .
H0IB H 0.458445 1.073365 0.732143 0.168 Uiso 1 1 calc GR . . . .
H0IC H 0.505995 1.035325 0.721929 0.168 Uiso 1 1 calc GR . . . .
C40 C 0.412(3) 1.0619(17) 0.6876(10) 0.18(3) Uani 1 1 d D U . . .
H40A H 0.385208 1.087015 0.692557 0.272 Uiso 1 1 d R . . . .
H40B H 0.396808 1.049945 0.670727 0.272 Uiso 1 1 d R . . . .
H40C H 0.453638 1.073295 0.686577 0.272 Uiso 1 1 d R . . . .
C94 C 0.3457(16) 1.0217(19) 0.7172(10) 0.140(18) Uani 1 1 d D U . . .
H94A H 0.317009 1.013755 0.702100 0.209 Uiso 1 1 calc GR . . . .
H94B H 0.335051 1.052595 0.723899 0.209 Uiso 1 1 calc GR . . . .
H94C H 0.342196 0.998264 0.731046 0.209 Uiso 1 1 calc GR . . . .
C1IA C 0.4285(7) 0.5416(5) 0.6946(2) 0.070(8) Uani 1 1 d . U . . .
C2IA C 0.4070(7) 0.4962(6) 0.6901(4) 0.094(11) Uani 1 1 d DG U . . .
H2IA H 0.363425 0.490240 0.687980 0.113 Uiso 1 1 calc R . . . .
C80 C 0.4493(9) 0.4596(5) 0.6888(4) 0.100(12) Uani 1 1 d DG U . . .
H80 H 0.434640 0.428556 0.685815 0.120 Uiso 1 1 calc R . . . .
C690 C 0.5131(8) 0.4683(6) 0.6920(3) 0.087(10) Uani 1 1 d DG U . . .
C4 C 0.5346(7) 0.5137(6) 0.6964(4) 0.084(10) Uani 1 1 d DG U . . .
H4 H 0.578236 0.519625 0.698550 0.100 Uiso 1 1 calc R . . . .
C14 C 0.4923(7) 0.5503(5) 0.6977(4) 0.083(10) Uani 1 1 d DG U . . .
H14 H 0.507022 0.581309 0.700715 0.100 Uiso 1 1 calc R . . . .
C371 C 0.5587(10) 0.4286(7) 0.6908(4) 0.090(10) Uani 1 1 d D U . . .
C3IA C 0.6287(12) 0.4423(16) 0.6923(10) 0.121(15) Uani 1 1 d D U . . .
H3IA H 0.634438 0.470166 0.681553 0.181 Uiso 1 1 calc GR . . . .
H3IB H 0.653322 0.416410 0.685806 0.181 Uiso 1 1 calc GR . . . .
H3IC H 0.642567 0.449007 0.710651 0.181 Uiso 1 1 calc GR . . . .
C4IA C 0.559(2) 0.4048(16) 0.6635(6) 0.120(15) Uani 1 1 d D U . . .
H4IA H 0.517417 0.392765 0.658364 0.180 Uiso 1 1 calc GR . . . .
H4IB H 0.589193 0.378841 0.664352 0.180 Uiso 1 1 calc GR . . . .
H4IC H 0.571446 0.427649 0.650416 0.180 Uiso 1 1 calc GR . . . .
C133 C 0.5475(19) 0.3912(11) 0.7119(7) 0.102(12) Uani 1 1 d D U . . .
H13J H 0.571462 0.363673 0.708796 0.153 Uiso 1 1 d R . . . .
H13K H 0.503832 0.383423 0.711086 0.153 Uiso 1 1 d R . . . .
H13L H 0.559612 0.403463 0.729046 0.153 Uiso 1 1 d R . . . .

loop_
_atom_site_aniso_label
_atom_site_aniso_U_11
_atom_site_aniso_U_22
_atom_site_aniso_U_33
_atom_site_aniso_U_23
_atom_site_aniso_U_13
_atom_site_aniso_U_12
Au01 0.0593(8) 0.0579(6) 0.0811(8) 0.0004(6) 0.0016(6) -0.0016(6)
Au02 0.0627(8) 0.0554(6) 0.0874(9) 0.0029(6) 0.0013(6) -0.0024(6)
Au03 0.0625(8) 0.0550(6) 0.0832(8) -0.0018(6) 0.0031(6) -0.0004(6)
Au04 0.0670(8) 0.0632(7) 0.0802(9) -0.0013(6) 0.0026(6) 0.0023(6)
Au05 0.0603(8) 0.0572(6) 0.0809(8) -0.0007(6) 0.0045(6) -0.0005(6)
Au06 0.0579(8) 0.0594(7) 0.0887(9) -0.0017(6) 0.0043(6) 0.0007(6)
Au07 0.0582(7) 0.0602(7) 0.0793(8) -0.0002(6) 0.0044(6) -0.0003(6)
Au08 0.0732(9) 0.0586(7) 0.0788(8) 0.0004(6) 0.0019(6) -0.0049(6)
Au09 0.0658(8) 0.0584(7) 0.0807(8) 0.0020(6) 0.0040(6) -0.0036(6)
Au0A 0.0585(8) 0.0583(7) 0.0917(9) 0.0015(6) 0.0021(6) -0.0025(6)
Au0B 0.0679(8) 0.0559(6) 0.0848(9) 0.0011(6) 0.0025(6) -0.0030(6)
Au0C 0.0698(9) 0.0593(7) 0.0846(9) 0.0005(6) 0.0057(6) 0.0026(6)
Au0D 0.0686(9) 0.0585(7) 0.0904(9) 0.0051(6) -0.0005(7) -0.0007(6)
Au0E 0.0611(8) 0.0594(7) 0.0784(8) 0.0006(6) 0.0009(6) -0.0019(6)
Au0F 0.0616(8) 0.0603(7) 0.0867(9) 0.0024(6) 0.0061(6) 0.0000(6)
Au0G 0.0650(8) 0.0591(7) 0.0896(9) -0.0067(6) 0.0062(6) 0.0020(6)
Au0H 0.0699(8) 0.0585(7) 0.0840(9) 0.0040(6) 0.0064(6) 0.0008(6)
Au0I 0.0632(8) 0.0586(7) 0.0820(8) -0.0002(6) 0.0028(6) -0.0013(6)
Au0J 0.0585(8) 0.0614(7) 0.0852(9) 0.0006(6) 0.0017(6) -0.0009(6)
Au0K 0.0657(8) 0.0606(7) 0.0780(8) 0.0016(6) 0.0038(6) 0.0033(6)
Au0L 0.0631(8) 0.0608(7) 0.0896(9) 0.0003(6) 0.0073(6) 0.0024(6)
Au0M 0.0620(8) 0.0593(7) 0.0854(9) 0.0016(6) -0.0010(6) -0.0026(6)
Au0N 0.0681(9) 0.0622(7) 0.0876(9) 0.0011(7) 0.0042(7) -0.0022(6)
Au0O 0.0665(8) 0.0592(7) 0.0822(9) 0.0052(6) 0.0087(6) 0.0039(6)
Au0P 0.0664(8) 0.0563(7) 0.0967(10) -0.0011(7) 0.0049(7) -0.0001(6)
Au0Q 0.0733(9) 0.0683(8) 0.0838(9) -0.0018(7) 0.0051(7) -0.0011(7)
Au0R 0.0663(8) 0.0595(7) 0.0901(9) 0.0049(6) -0.0006(7) -0.0031(6)
Au0S 0.0661(8) 0.0594(7) 0.0929(10) 0.0037(7) -0.0016(7) -0.0030(6)
Au0T 0.0636(8) 0.0612(7) 0.0868(9) -0.0037(6) 0.0015(6) -0.0002(6)
Au0U 0.0765(10) 0.0642(7) 0.0956(10) 0.0041(7) 0.0139(7) 0.0013(7)
Au0V 0.0714(9) 0.0590(7) 0.0851(9) 0.0036(6) 0.0009(7) -0.0047(6)
Au0W 0.0612(8) 0.0620(7) 0.0865(9) 0.0037(6) 0.0001(6) 0.0019(6)
Au0X 0.0616(8) 0.0593(7) 0.0932(9) -0.0010(7) 0.0057(6) -0.0001(6)
Au0Y 0.0689(9) 0.0671(8) 0.0889(9) -0.0030(7) -0.0020(7) -0.0015(6)
Au0Z 0.0716(9) 0.0632(7) 0.0826(9) 0.0028(6) 0.0041(6) 0.0039(6)
Au2A 0.0731(9) 0.0690(8) 0.0987(10) 0.0049(7) 0.0000(7) -0.0028(7)
Au11 0.0665(9) 0.0648(7) 0.0918(10) -0.0024(7) 0.0015(7) -0.0011(6)
Au3A 0.0935(11) 0.0694(8) 0.0861(10) 0.0063(7) -0.0009(8) -0.0007(8)
Au13 0.0696(9) 0.0690(8) 0.0931(10) -0.0023(7) -0.0008(7) 0.0026(7)
Au14 0.0842(10) 0.0742(8) 0.0884(10) 0.0054(7) -0.0050(8) -0.0055(7)
S22 0.053(4) 0.066(4) 0.103(6) 0.005(4) 0.001(4) -0.009(3)
S34 0.078(6) 0.066(4) 0.090(6) 0.000(4) -0.004(4) -0.007(4)
S40 0.064(5) 0.073(5) 0.090(6) 0.002(4) 0.001(4) -0.003(4)
S44 0.069(5) 0.058(4) 0.085(5) 0.004(4) -0.001(4) -0.003(4)
S49 0.094(7) 0.080(5) 0.091(6) 0.012(5) -0.009(5) -0.005(5)
S51 0.061(5) 0.077(5) 0.085(5) -0.003(4) 0.004(4) 0.004(4)
S54 0.090(6) 0.074(5) 0.080(5) -0.001(4) -0.004(4) -0.005(4)
S60 0.064(5) 0.060(4) 0.109(6) 0.002(4) -0.013(4) -0.006(4)
S62 0.054(4) 0.066(4) 0.093(5) 0.000(4) 0.014(4) -0.004(3)
S63 0.057(5) 0.057(4) 0.104(6) 0.002(4) -0.009(4) -0.009(3)
S64 0.060(5) 0.054(4) 0.092(5) 0.008(4) 0.003(4) 0.002(3)
S69 0.095(7) 0.071(5) 0.089(6) 0.002(4) -0.018(5) -0.002(5)
P74 0.077(6) 0.069(5) 0.087(6) -0.014(4) 0.000(4) -0.005(4)
S76 0.077(6) 0.081(5) 0.085(6) 0.004(4) 0.003(4) 0.000(4)
S77 0.064(5) 0.066(4) 0.091(6) -0.015(4) 0.011(4) -0.002(4)
S78 0.105(7) 0.065(4) 0.069(5) -0.003(4) -0.001(4) -0.003(4)
S80 0.085(6) 0.068(4) 0.074(5) 0.005(4) 0.005(4) 0.009(4)
S81 0.056(4) 0.063(4) 0.084(5) -0.003(4) -0.009(3) -0.005(3)
S82 0.043(4) 0.081(5) 0.107(6) -0.010(5) 0.004(4) -0.004(4)
S84 0.094(6) 0.067(4) 0.073(5) 0.006(4) 0.009(4) -0.017(4)
S85 0.097(7) 0.072(5) 0.086(6) 0.007(4) 0.009(5) 0.002(5)
S92 0.107(7) 0.063(5) 0.084(6) 0.002(4) 0.005(5) -0.012(5)
S74 0.067(5) 0.063(4) 0.091(6) -0.004(4) -0.010(4) -0.006(4)
S55 0.066(5) 0.059(4) 0.104(6) -0.017(4) 0.006(4) 0.004(4)
S0AA 0.054(4) 0.068(4) 0.095(6) 0.015(4) 0.014(4) 0.016(4)
C117 0.086(17) 0.086(17) 0.105(18) -0.006(15) -0.013(14) 0.015(15)
C3BA 0.074(11) 0.067(11) 0.075(11) 0.006(9) 0.004(9) 0.001(9)
C65 0.068(11) 0.074(11) 0.071(11) 0.002(9) -0.001(8) 0.002(9)
C228 0.067(11) 0.067(11) 0.079(11) -0.002(9) 0.000(8) 0.015(9)
C222 0.091(14) 0.090(13) 0.098(13) -0.008(9) 0.001(9) 0.000(9)
C115 0.101(14) 0.093(14) 0.098(14) -0.002(9) -0.003(9) -0.001(9)
C274 0.089(13) 0.088(13) 0.088(13) 0.002(9) -0.002(9) -0.003(9)
C189 0.076(18) 0.12(2) 0.15(2) 0.003(17) 0.026(16) 0.026(16)
C209 0.087(13) 0.078(12) 0.081(12) -0.003(9) 0.001(9) 0.004(9)
C167 0.066(11) 0.060(10) 0.066(10) 0.001(8) 0.011(8) 0.004(8)
C147 0.095(13) 0.087(13) 0.088(13) 0.000(9) 0.011(9) 0.005(9)
C170 0.068(11) 0.063(10) 0.068(10) 0.006(8) 0.001(8) 0.004(8)
C4EA 0.092(13) 0.088(13) 0.083(13) 0.008(9) 0.003(9) -0.002(9)
C248 0.066(11) 0.067(11) 0.072(11) -0.004(8) 0.007(8) -0.002(8)
C0AA 0.056(10) 0.067(10) 0.069(10) 0.008(8) 0.004(8) 0.011(8)
C165 0.095(13) 0.084(13) 0.089(13) 0.001(9) 0.008(9) 0.008(9)
C123 0.072(11) 0.070(11) 0.073(11) 0.000(9) -0.002(9) 0.007(9)
C129 0.080(12) 0.086(12) 0.081(12) 0.001(9) 0.011(9) 0.003(9)
C19 0.067(11) 0.067(11) 0.073(11) -0.002(8) 0.010(8) 0.003(8)
C33 0.069(11) 0.071(11) 0.079(11) 0.005(9) 0.008(9) -0.013(9)
C44 0.091(13) 0.075(12) 0.084(12) -0.001(9) -0.002(9) 0.006(9)
C247 0.066(10) 0.058(10) 0.054(10) 0.000(8) -0.011(8) 0.007(8)
C56 0.072(12) 0.077(12) 0.085(12) -0.008(9) 0.005(9) -0.009(9)
C148 0.079(12) 0.081(12) 0.082(12) -0.001(9) 0.010(9) 0.004(9)
C267 0.116(17) 0.110(16) 0.120(16) 0.003(10) 0.009(10) -0.006(10)
C73 0.078(12) 0.082(12) 0.090(12) 0.004(9) 0.005(9) -0.010(9)
C87 0.072(17) 0.116(19) 0.102(18) -0.010(16) -0.001(14) -0.026(15)
C91 0.13(2) 0.16(3) 0.16(3) -0.004(18) 0.017(18) 0.012(18)
C1AA 0.084(13) 0.084(12) 0.088(12) -0.004(9) 0.004(9) 0.002(9)
C160 0.12(2) 0.11(2) 0.12(2) 0.004(17) 0.011(17) -0.003(17)
C30 0.072(11) 0.066(11) 0.075(11) 0.005(9) -0.011(8) -0.004(9)
C62 0.117(16) 0.103(16) 0.110(16) 0.003(10) 0.002(10) 0.000(10)
C7BA 0.068(11) 0.075(11) 0.080(11) 0.006(9) 0.006(9) 0.005(9)
C108 0.090(13) 0.085(13) 0.091(13) 0.001(9) 0.005(9) -0.001(9)
C118 0.094(13) 0.077(12) 0.080(12) -0.008(9) -0.001(9) -0.005(9)
C171 0.067(11) 0.069(11) 0.081(11) 0.007(9) 0.003(9) 0.006(9)
C192 0.095(14) 0.097(14) 0.101(14) 0.005(9) 0.008(9) 0.004(9)
C255 0.090(18) 0.096(18) 0.116(19) 0.019(15) 0.031(15) 0.030(15)
C264 0.10(2) 0.11(2) 0.12(2) 0.020(16) 0.032(16) 0.014(16)
C163 0.105(15) 0.105(15) 0.103(15) -0.004(9) 0.004(9) -0.002(10)
C251 0.112(6) 0.110(6) 0.111(6) 0.000(5) 0.003(5) -0.001(5)
C286 0.114(6) 0.111(6) 0.113(6) 0.000(4) 0.003(4) -0.001(4)
C6BA 0.115(6) 0.113(6) 0.114(6) 0.000(4) 0.002(4) -0.001(4)
C103 0.113(6) 0.111(6) 0.112(6) 0.000(4) 0.003(4) 0.000(4)
C9AA 0.112(6) 0.109(6) 0.111(6) 0.000(5) 0.003(5) -0.001(5)
C240 0.112(6) 0.109(6) 0.111(6) 0.000(5) 0.003(5) -0.001(5)
C5BA 0.074(11) 0.071(11) 0.077(11) 0.002(9) 0.006(9) 0.004(9)
C90 0.083(13) 0.080(12) 0.092(13) -0.005(9) 0.005(9) 0.006(9)
C230 0.064(11) 0.069(11) 0.075(11) 0.002(9) -0.004(8) -0.005(9)
C151 0.097(14) 0.097(14) 0.101(14) 0.004(9) 0.003(9) -0.003(9)
C210 0.093(13) 0.086(13) 0.093(13) 0.002(9) 0.001(9) 0.004(9)
C2 0.064(10) 0.055(10) 0.067(10) 0.003(8) 0.006(8) 0.006(8)
C126 0.073(12) 0.081(12) 0.089(12) 0.005(9) 0.006(9) 0.003(9)
C229 0.082(13) 0.082(13) 0.101(13) 0.001(9) 0.003(9) -0.010(9)
C281 0.099(15) 0.097(14) 0.107(15) 0.003(9) 0.007(9) -0.003(9)
C215 0.102(15) 0.100(15) 0.108(15) 0.001(9) 0.000(9) -0.002(10)
C77 0.087(13) 0.081(12) 0.091(13) -0.001(9) 0.001(9) -0.004(9)
C5AA 0.137(19) 0.127(19) 0.130(19) 0.003(10) 0.005(10) 0.001(10)
C6AA 0.054(10) 0.047(9) 0.071(10) 0.000(8) 0.007(8) -0.011(8)
C95 0.088(12) 0.069(11) 0.088(12) 0.001(9) 0.011(9) -0.006(9)
C291 0.085(13) 0.086(13) 0.086(12) 0.003(9) 0.011(9) 0.000(9)
C102 0.076(12) 0.073(11) 0.083(12) 0.009(9) -0.005(9) -0.006(9)
C39 0.069(12) 0.083(12) 0.087(12) 0.003(9) 0.007(9) 0.007(9)
C296 0.092(13) 0.088(13) 0.091(13) 0.004(9) 0.002(9) -0.001(9)
C79 0.094(18) 0.082(17) 0.120(19) 0.010(15) 0.004(15) -0.011(15)
C7AA 0.105(14) 0.091(14) 0.100(14) -0.001(9) 0.007(9) 0.003(9)
C8AA 0.11(2) 0.11(2) 0.11(2) 0.011(16) -0.007(16) 0.011(16)
C78 0.062(11) 0.069(10) 0.069(10) -0.022(8) 0.002(8) 0.004(8)
C89 0.101(15) 0.105(15) 0.112(15) -0.005(10) 0.004(9) 0.000(10)
C2BA 0.104(14) 0.094(14) 0.099(14) -0.002(9) -0.002(9) 0.002(9)
C199 0.084(13) 0.089(13) 0.092(13) -0.008(9) 0.004(9) 0.002(9)
C0BA 0.070(11) 0.074(11) 0.078(11) -0.006(9) 0.004(9) -0.001(9)
C1BA 0.068(11) 0.060(10) 0.066(10) -0.006(8) 0.004(8) 0.005(8)
C268 0.093(18) 0.083(16) 0.105(18) -0.019(15) -0.006(15) 0.031(14)
C5 0.053(10) 0.067(10) 0.069(10) -0.007(8) 0.015(8) 0.003(8)
C138 0.075(12) 0.079(12) 0.088(12) 0.003(9) 0.003(9) -0.005(9)
C159 0.085(13) 0.081(12) 0.093(13) 0.001(9) 0.012(9) -0.003(9)
C279 0.075(12) 0.070(11) 0.085(12) 0.000(9) 0.004(9) -0.007(9)
C174 0.088(13) 0.083(12) 0.086(12) 0.004(9) 0.004(9) 0.005(9)
C275 0.126(17) 0.118(17) 0.121(17) -0.005(10) 0.007(10) -0.008(10)
C8BA 0.10(2) 0.11(2) 0.13(2) 0.004(17) -0.001(16) 0.005(17)
C204 0.13(2) 0.13(2) 0.13(2) -0.011(17) 0.012(17) 0.005(18)
C219 0.092(19) 0.103(19) 0.12(2) 0.004(16) 0.004(16) -0.022(16)
C9BA 0.111(16) 0.102(15) 0.113(15) -0.006(10) 0.000(10) -0.008(10)
C34 0.099(14) 0.093(14) 0.095(14) -0.005(9) -0.001(9) 0.001(9)
C104 0.094(14) 0.091(13) 0.092(13) -0.001(9) 0.006(9) -0.002(9)
C114 0.071(11) 0.064(11) 0.080(11) 0.005(9) 0.006(9) 0.003(9)
C233 0.086(12) 0.077(12) 0.084(12) -0.005(9) 0.006(9) 0.010(9)
C0CA 0.077(12) 0.077(12) 0.078(11) 0.001(9) 0.013(9) 0.004(9)
C9FA 0.103(15) 0.100(14) 0.099(14) 0.003(9) 0.007(9) 0.009(9)
C1CA 0.28(5) 0.28(5) 0.28(5) -0.01(2) 0.00(2) 0.01(2)
C2CA 0.17(3) 0.16(3) 0.16(3) 0.001(19) -0.008(18) 0.009(19)
C213 0.16(2) 0.16(2) 0.16(2) 0.003(10) 0.010(10) 0.003(10)
C242 0.16(3) 0.17(3) 0.18(3) 0.013(19) 0.005(19) 0.017(19)
C0GA 0.080(12) 0.070(11) 0.073(11) -0.005(9) 0.009(9) -0.004(9)
C8CA 0.074(12) 0.085(12) 0.087(12) -0.006(9) 0.006(9) 0.002(9)
C93 0.095(14) 0.098(14) 0.098(14) -0.006(9) 0.007(9) -0.003(9)
C7CA 0.077(12) 0.084(12) 0.089(12) 0.002(9) 0.010(9) 0.000(9)
C6CA 0.077(12) 0.078(12) 0.079(12) 0.002(9) 0.011(9) -0.005(9)
C394 0.066(11) 0.066(11) 0.080(11) -0.008(9) 0.015(9) -0.001(8)
C308 0.102(19) 0.098(18) 0.095(18) 0.026(15) 0.006(15) 0.014(15)
C357 0.14(3) 0.15(3) 0.15(3) 0.004(18) -0.007(18) 0.019(18)
C107 0.14(2) 0.14(2) 0.15(2) -0.007(18) 0.022(18) -0.004(18)
C140 0.132(19) 0.133(19) 0.136(19) -0.003(10) 0.012(10) 0.002(10)
C284 0.14(2) 0.14(3) 0.16(3) -0.003(18) 0.022(18) -0.021(18)
C315 0.14(2) 0.13(2) 0.13(2) -0.009(17) -0.012(17) -0.041(18)
C0DA 0.098(13) 0.081(13) 0.083(13) -0.001(9) 0.001(9) 0.003(9)
C166 0.102(15) 0.096(14) 0.105(14) -0.005(9) 0.004(9) 0.001(9)
C97 0.103(15) 0.099(15) 0.102(14) 0.003(9) 0.002(9) -0.002(9)
C4BA 0.088(13) 0.084(13) 0.093(13) -0.003(9) 0.008(9) -0.007(9)
C9CA 0.094(14) 0.088(13) 0.096(13) 0.000(9) 0.012(9) 0.001(9)
C337 0.076(12) 0.082(12) 0.082(12) -0.003(9) 0.006(9) 0.004(9)
C175 0.11(2) 0.12(2) 0.12(2) 0.004(17) 0.001(17) 0.019(17)
C3CA 0.094(14) 0.088(13) 0.093(13) 0.001(9) 0.009(9) 0.004(9)
C25 0.082(12) 0.073(11) 0.082(12) -0.003(9) 0.011(9) 0.009(9)
C1DA 0.091(13) 0.084(13) 0.093(13) -0.001(9) 0.003(9) 0.003(9)
C2DA 0.054(10) 0.066(10) 0.075(11) 0.000(8) 0.005(8) 0.003(8)
C43 0.108(15) 0.100(15) 0.102(15) -0.003(9) 0.007(9) -0.001(10)
C36 0.078(12) 0.086(12) 0.084(12) -0.001(9) 0.007(9) 0.000(9)
C3AA 0.122(17) 0.121(17) 0.118(17) 0.006(10) 0.005(10) -0.004(10)
C131 0.19(3) 0.17(3) 0.18(3) 0.005(19) -0.009(19) 0.015(19)
C136 0.13(2) 0.13(2) 0.13(2) 0.021(17) 0.014(17) -0.006(18)
C4AA 0.12(2) 0.11(2) 0.11(2) 0.011(16) -0.025(16) 0.011(17)
C372 0.081(12) 0.077(12) 0.082(12) -0.003(9) -0.001(9) -0.001(9)
C17 0.070(11) 0.075(11) 0.081(11) -0.003(9) 0.005(9) 0.003(9)
C86 0.069(11) 0.068(11) 0.081(11) 0.004(9) -0.001(9) -0.005(9)
C3DA 0.085(12) 0.074(12) 0.086(12) 0.002(9) 0.005(9) 0.001(9)
C27 0.079(13) 0.084(12) 0.093(13) 0.006(9) 0.004(9) 0.001(9)
C21 0.075(11) 0.061(10) 0.077(11) 0.008(8) 0.000(9) -0.004(9)
C37 0.085(18) 0.098(18) 0.115(19) 0.004(16) -0.018(15) -0.025(15)
C4DA 0.091(14) 0.100(14) 0.099(14) 0.006(9) 0.014(9) 0.003(9)
C197 0.114(19) 0.085(16) 0.091(17) 0.030(14) 0.008(15) 0.036(15)
C101 0.092(18) 0.098(18) 0.117(19) -0.002(16) 0.009(15) -0.017(15)
C2AA 0.12(2) 0.095(19) 0.11(2) -0.007(16) 0.011(16) -0.003(16)
C5DA 0.151(8) 0.147(8) 0.149(8) 0.001(5) 0.013(5) 0.001(5)
C221 0.151(8) 0.147(8) 0.150(8) 0.000(5) 0.013(5) 0.001(5)
C225 0.152(8) 0.147(8) 0.150(8) 0.001(5) 0.013(5) 0.001(5)
C58 0.152(7) 0.147(7) 0.150(7) 0.000(4) 0.012(4) 0.002(4)
C127 0.152(8) 0.148(8) 0.149(8) 0.000(5) 0.013(5) 0.002(5)
C254 0.151(8) 0.148(8) 0.149(8) 0.000(5) 0.013(5) 0.001(5)
C67 0.154(8) 0.148(8) 0.151(8) -0.001(5) 0.012(5) 0.001(5)
C111 0.125(10) 0.120(9) 0.117(9) 0.000(8) 0.001(8) 0.001(8)
C7DA 0.119(6) 0.117(6) 0.116(6) -0.001(5) 0.003(5) -0.001(5)
C290 0.128(10) 0.123(9) 0.119(9) -0.004(8) 0.000(8) 0.001(8)
C100 0.059(10) 0.059(10) 0.068(10) 0.003(8) -0.003(8) -0.002(8)
C205 0.096(13) 0.089(13) 0.083(13) 0.000(9) 0.008(9) -0.003(9)
C9DA 0.107(15) 0.105(15) 0.107(15) -0.001(10) 0.012(10) -0.007(10)
C35 0.099(14) 0.093(14) 0.091(13) -0.002(9) 0.000(9) -0.004(9)
C370 0.077(12) 0.079(12) 0.080(12) -0.006(9) 0.009(9) -0.012(9)
C8DA 0.083(13) 0.081(12) 0.088(12) 0.002(9) 0.009(9) -0.005(9)
C0EA 0.11(2) 0.12(2) 0.13(2) -0.021(17) -0.006(17) -0.008(17)
C139 0.115(16) 0.109(16) 0.111(16) 0.003(10) 0.011(10) -0.004(10)
C211 0.20(3) 0.17(3) 0.18(3) 0.000(19) 0.005(19) -0.004(19)
C493 0.17(3) 0.17(3) 0.16(3) -0.006(19) 0.017(19) 0.004(19)
C3 0.051(10) 0.054(9) 0.068(10) 0.006(8) 0.001(8) 0.002(8)
C1EA 0.102(13) 0.087(13) 0.082(13) 0.001(9) -0.005(9) -0.007(9)
C71 0.088(14) 0.092(14) 0.104(14) 0.002(9) 0.006(9) 0.010(9)
C2EA 0.080(12) 0.083(12) 0.091(12) -0.002(9) 0.010(9) 0.008(9)
C3EA 0.114(15) 0.105(15) 0.101(15) -0.001(10) 0.008(9) -0.003(10)
C249 0.076(11) 0.069(11) 0.075(11) 0.006(9) 0.010(9) 0.012(9)
C49 0.071(11) 0.078(11) 0.073(11) 0.001(9) 0.002(9) 0.001(9)
C5EA 0.13(2) 0.12(2) 0.12(2) 0.025(17) 0.035(17) 0.002(17)
C152 0.070(16) 0.079(15) 0.094(16) 0.011(14) 0.022(13) 0.000(13)
C6EA 0.15(2) 0.13(2) 0.13(2) 0.016(18) 0.008(18) -0.012(18)
C7EA 0.12(2) 0.11(2) 0.13(2) 0.006(17) 0.007(17) -0.017(17)
C45 0.11(2) 0.092(18) 0.114(19) 0.003(16) 0.006(16) 0.000(16)
C116 0.105(19) 0.105(19) 0.103(18) -0.003(15) 0.022(15) -0.029(16)
C544 0.092(13) 0.092(13) 0.091(13) 0.000(9) 0.018(9) -0.005(9)
C564 0.124(9) 0.120(9) 0.122(9) 0.000(8) 0.005(8) -0.001(8)
C8 0.062(11) 0.065(10) 0.069(10) 0.009(8) 0.003(8) 0.003(8)
C6DA 0.073(11) 0.074(11) 0.074(11) 0.006(9) 0.002(9) -0.004(9)
C8EA 0.065(11) 0.072(11) 0.072(11) 0.008(9) 0.007(8) 0.005(9)
C20 0.064(11) 0.074(11) 0.075(11) 0.000(9) -0.002(8) 0.007(9)
C297 0.083(12) 0.079(12) 0.075(12) 0.005(9) 0.005(9) 0.008(9)
C9EA 0.083(12) 0.083(12) 0.086(12) 0.008(9) 0.009(9) -0.002(9)
C52 0.101(14) 0.094(14) 0.100(14) -0.002(9) 0.008(9) -0.004(9)
C88 0.10(2) 0.12(2) 0.12(2) 0.001(17) 0.009(16) -0.005(17)
C0FA 0.12(2) 0.10(2) 0.11(2) 0.021(16) 0.010(16) 0.002(17)
C1FA 0.16(3) 0.13(2) 0.14(2) -0.002(18) -0.001(18) -0.001(18)
C2FA 0.127(7) 0.126(7) 0.133(7) -0.005(5) 0.010(5) -0.001(5)
C3FA 0.127(7) 0.127(7) 0.133(7) -0.006(5) 0.010(5) -0.002(5)
C150 0.128(7) 0.127(7) 0.134(7) -0.006(5) 0.010(5) -0.001(5)
C11 0.128(7) 0.128(7) 0.135(6) -0.006(4) 0.010(4) -0.001(4)
C54 0.126(7) 0.127(7) 0.133(7) -0.006(5) 0.011(5) -0.001(5)
C4FA 0.125(7) 0.126(7) 0.133(7) -0.005(5) 0.011(5) -0.001(5)
C83 0.133(10) 0.129(10) 0.139(10) -0.007(8) 0.008(8) 0.000(8)
C112 0.135(10) 0.130(10) 0.140(10) -0.007(8) 0.012(8) -0.002(8)
C208 0.131(7) 0.129(7) 0.138(7) -0.007(5) 0.009(5) -0.001(5)
C5CA 0.139(10) 0.133(10) 0.145(10) -0.008(8) 0.008(8) 0.000(8)
C145 0.057(10) 0.053(9) 0.067(10) -0.003(8) -0.004(8) 0.013(8)
C26 0.084(12) 0.078(12) 0.082(12) -0.013(9) 0.007(9) 0.008(9)
C220 0.081(12) 0.083(12) 0.085(12) -0.005(9) 0.004(9) 0.008(9)
C1 0.082(12) 0.072(12) 0.083(12) -0.002(9) 0.001(9) 0.008(9)
C5FA 0.100(14) 0.089(14) 0.103(14) -0.007(9) 0.010(9) 0.003(9)
C47 0.075(11) 0.066(11) 0.077(11) -0.010(9) 0.002(9) 0.000(9)
C6FA 0.082(17) 0.081(16) 0.101(17) -0.020(14) -0.012(14) 0.004(14)
C8FA 0.18(3) 0.16(3) 0.18(3) -0.009(19) 0.009(19) -0.002(19)
C128 0.11(2) 0.082(17) 0.13(2) 0.014(16) 0.010(16) -0.009(15)
C178 0.13(2) 0.12(2) 0.16(2) 0.000(18) 0.001(18) -0.013(18)
C7FA 0.119(17) 0.117(17) 0.124(17) -0.002(10) 0.012(10) 0.000(10)
C176 0.117(7) 0.117(7) 0.121(7) 0.002(5) 0.009(5) -0.001(5)
C66 0.116(7) 0.117(7) 0.120(6) 0.002(5) 0.010(5) -0.001(5)
C7 0.119(6) 0.118(6) 0.122(6) 0.002(4) 0.009(4) -0.001(4)
C214 0.121(6) 0.120(6) 0.124(6) 0.002(4) 0.008(4) -0.001(4)
C51 0.119(6) 0.119(6) 0.124(6) 0.003(4) 0.008(4) -0.001(4)
C135 0.118(7) 0.118(7) 0.123(6) 0.003(5) 0.009(5) -0.001(5)
C1GA 0.125(10) 0.124(10) 0.125(10) 0.002(8) 0.006(8) -0.005(8)
C4CA 0.122(7) 0.122(7) 0.126(7) 0.002(5) 0.008(5) -0.002(5)
C217 0.121(10) 0.128(10) 0.131(10) 0.002(8) 0.014(8) 0.001(8)
C218 0.127(10) 0.124(10) 0.128(10) 0.002(8) 0.007(8) -0.004(8)
C191 0.156(11) 0.148(11) 0.154(10) -0.002(9) 0.011(9) -0.002(9)
C2GA 0.154(11) 0.147(11) 0.149(10) -0.002(9) 0.014(8) 0.002(9)
C699 0.156(11) 0.149(11) 0.152(10) -0.001(9) 0.014(9) 0.002(9)
C3GA 0.066(11) 0.072(11) 0.070(11) -0.003(9) 0.001(8) -0.001(9)
C206 0.107(15) 0.104(15) 0.102(15) -0.002(9) 0.008(9) -0.009(10)
C70 0.072(11) 0.068(11) 0.076(11) -0.003(9) 0.012(9) -0.002(9)
C12 0.062(11) 0.079(11) 0.075(11) -0.005(9) 0.004(8) -0.005(9)
C9 0.061(11) 0.080(11) 0.074(11) -0.003(9) 0.010(8) -0.008(9)
C169 0.111(15) 0.102(15) 0.102(15) 0.001(9) 0.005(9) -0.002(10)
C92 0.11(2) 0.12(2) 0.11(2) -0.013(16) 0.009(16) 0.000(17)
C4GA 0.130(19) 0.130(19) 0.126(18) -0.003(10) 0.014(10) 0.000(10)
C96 0.13(2) 0.12(2) 0.12(2) -0.008(17) -0.003(17) 0.018(17)
C134 0.14(2) 0.12(2) 0.13(2) -0.003(17) 0.016(17) 0.023(18)
C5GA 0.16(3) 0.13(2) 0.15(2) -0.008(18) -0.008(18) 0.023(18)
C6GA 0.14(3) 0.15(3) 0.16(3) 0.013(18) 0.022(18) 0.002(18)
C292 0.17(3) 0.15(3) 0.17(3) -0.008(19) 0.009(19) -0.012(19)
C591 0.15(2) 0.14(2) 0.15(2) -0.002(10) 0.007(10) -0.004(10)
C8GA 0.12(2) 0.11(2) 0.12(2) 0.003(17) -0.015(16) -0.004(17)
C7GA 0.077(17) 0.105(18) 0.095(17) -0.004(15) 0.000(14) -0.022(15)
C120 0.083(18) 0.114(19) 0.108(19) 0.017(16) 0.001(15) 0.015(16)
C9GA 0.094(14) 0.101(14) 0.095(14) -0.003(9) 0.011(9) 0.004(9)
C3HA 0.072(12) 0.074(11) 0.084(12) 0.000(9) 0.001(9) -0.003(9)
C0HA 0.088(13) 0.082(12) 0.081(12) -0.008(9) 0.010(9) 0.000(9)
C28 0.088(13) 0.092(13) 0.087(13) -0.005(9) 0.004(9) 0.005(9)
C207 0.093(14) 0.091(13) 0.093(13) 0.007(9) 0.001(9) 0.000(9)
C1HA 0.090(13) 0.082(12) 0.083(12) -0.002(9) 0.003(9) 0.011(9)
C2HA 0.092(13) 0.081(12) 0.081(12) 0.001(9) 0.001(9) 0.000(9)
C4HA 0.072(17) 0.106(19) 0.115(19) 0.009(16) 0.019(15) 0.015(15)
C81 0.14(2) 0.11(2) 0.12(2) -0.004(17) -0.016(17) -0.008(17)
C5HA 0.10(2) 0.11(2) 0.12(2) 0.002(17) 0.006(16) 0.003(16)
C258 0.085(13) 0.091(13) 0.087(13) 0.000(9) 0.003(9) 0.004(9)
C8HA 0.076(12) 0.080(12) 0.081(12) -0.002(9) 0.006(9) 0.004(9)
C7HA 0.078(12) 0.076(12) 0.078(12) 0.005(9) 0.000(9) 0.002(9)
C60 0.089(12) 0.071(12) 0.082(12) 0.008(9) -0.002(9) -0.001(9)
C6 0.073(11) 0.069(11) 0.081(11) 0.003(9) 0.009(9) 0.005(9)
C179 0.093(13) 0.087(13) 0.087(13) -0.002(9) 0.011(9) 0.008(9)
C6HA 0.076(12) 0.069(11) 0.082(12) -0.006(9) -0.001(9) -0.004(9)
C9HA 0.105(14) 0.087(13) 0.085(13) -0.007(9) 0.006(9) -0.001(9)
C0IA 0.092(19) 0.11(2) 0.13(2) -0.001(17) 0.014(16) 0.025(16)
C40 0.20(3) 0.16(3) 0.19(3) -0.006(19) 0.011(19) 0.010(19)
C94 0.15(2) 0.13(2) 0.14(2) -0.003(18) 0.013(18) -0.018(18)
C1IA 0.071(11) 0.064(10) 0.075(11) 0.002(9) -0.009(8) 0.002(9)
C2IA 0.084(13) 0.096(14) 0.102(14) 0.003(9) 0.000(9) 0.003(9)
C80 0.106(15) 0.093(14) 0.100(14) 0.000(9) 0.004(9) 0.002(9)
C690 0.091(13) 0.083(13) 0.087(13) 0.000(9) 0.008(9) 0.006(9)
C4 0.080(12) 0.084(12) 0.086(12) 0.002(9) -0.002(9) 0.002(9)
C14 0.088(13) 0.080(12) 0.082(12) 0.002(9) 0.003(9) -0.001(9)
C371 0.092(13) 0.093(13) 0.086(13) 0.003(9) 0.012(9) -0.002(9)
C3IA 0.11(2) 0.11(2) 0.14(2) -0.003(17) -0.011(17) 0.019(17)
C4IA 0.11(2) 0.12(2) 0.14(2) -0.008(17) 0.012(17) 0.001(17)
C133 0.110(19) 0.078(17) 0.114(19) -0.003(15) -0.020(15) 0.027(15)

loop_
_atom_type_symbol
_atom_type_description
_atom_type_scat_dispersion_real
_atom_type_scat_dispersion_imag
_atom_type_scat_source
C C 0.0181 0.0091 'International Tables Vol C Tables 4.2.6.8 and 6.1.1.4'
H H 0.0000 0.0000 'International Tables Vol C Tables 4.2.6.8 and 6.1.1.4'
Au Au -4.4197 7.2980 'International Tables Vol C Tables 4.2.6.8 and 6.1.1.4'
P P 0.2955 0.4335 'International Tables Vol C Tables 4.2.6.8 and 6.1.1.4'
S S 0.3331 0.5567 'International Tables Vol C Tables 4.2.6.8 and 6.1.1.4'

loop_
_geom_angle_atom_site_label_1
_geom_angle_atom_site_label_2
_geom_angle_atom_site_label_3
_geom_angle
_geom_angle_site_symmetry_1
_geom_angle_site_symmetry_3
_geom_angle_publ_flag
Au02 Au01 Au03 56.98(5) . . ?
Au02 Au01 Au05 115.94(6) . . ?
Au02 Au01 Au07 90.35(5) . . ?
Au02 Au01 Au0B 120.30(6) . . ?
Au02 Au01 Au0E 64.11(5) . . ?
Au02 Au01 Au0I 123.48(6) . . ?
Au02 Au01 Au0M 61.43(5) . . ?
Au02 Au01 Au0S 91.79(5) . . ?
Au03 Au01 Au05 58.98(4) . . ?
Au03 Au01 Au0B 87.39(5) . . ?
Au03 Au01 Au0I 118.18(6) . . ?
Au03 Au01 Au0M 117.83(6) . . ?
Au03 Au01 Au0S 120.20(6) . . ?
Au05 Au01 Au0B 54.55(4) . . ?
Au05 Au01 Au0I 87.65(5) . . ?
Au05 Au01 Au0M 172.70(6) . . ?
Au05 Au01 Au0S 119.41(6) . . ?
Au07 Au01 Au03 59.67(5) . . ?
Au07 Au01 Au05 57.89(4) . . ?
Au07 Au01 Au0B 112.39(6) . . ?
Au07 Au01 Au0I 58.51(4) . . ?
Au07 Au01 Au0M 114.84(6) . . ?
Au07 Au01 Au0S 177.16(6) . . ?
Au08 Au01 Au02 121.80(6) . . ?
Au08 Au01 Au03 174.55(7) . . ?
Au08 Au01 Au05 122.06(6) . . ?
Au08 Au01 Au07 115.77(6) . . ?
Au08 Au01 Au09 59.02(5) . . ?
Au08 Au01 Au0B 97.42(5) . . ?
Au08 Au01 Au0E 85.32(5) . . ?
Au08 Au01 Au0I 57.39(5) . . ?
Au08 Au01 Au0M 60.43(5) . . ?
Au08 Au01 Au0S 64.51(5) . . ?
Au09 Au01 Au02 179.18(7) . . ?
Au09 Au01 Au03 122.21(6) . . ?
Au09 Au01 Au05 63.24(5) . . ?
Au09 Au01 Au07 89.26(5) . . ?
Au09 Au01 Au0B 59.23(5) . . ?
Au09 Au01 Au0E 116.25(6) . . ?
Au09 Au01 Au0I 56.84(5) . . ?
Au09 Au01 Au0M 119.39(6) . . ?
Au09 Au01 Au0S 88.58(5) . . ?
Au0A Au01 Au02 59.87(5) . . ?
Au0A Au01 Au03 58.43(5) . . ?
Au0A Au01 Au05 86.28(5) . . ?
Au0A Au01 Au07 117.90(6) . . ?
Au0A Au01 Au08 126.30(7) . . ?
Au0A Au01 Au09 119.73(6) . . ?
Au0A Au01 Au0B 60.71(5) . . ?
Au0A Au01 Au0E 123.93(6) . . ?
Au0A Au01 Au0I 173.93(7) . . ?
Au0A Au01 Au0M 97.45(6) . . ?
Au0A Au01 Au0S 61.80(5) . . ?
Au0B Au01 Au0S 64.88(5) . . ?
Au0E Au01 Au03 89.55(5) . . ?
Au0E Au01 Au05 117.07(6) . . ?
Au0E Au01 Au07 59.18(5) . . ?
Au0E Au01 Au0B 171.29(6) . . ?
Au0E Au01 Au0I 59.47(4) . . ?
Au0E Au01 Au0M 55.67(4) . . ?
Au0E Au01 Au0S 123.52(6) . . ?
Au0I Au01 Au0B 115.21(5) . . ?
Au0I Au01 Au0M 88.61(5) . . ?
Au0I Au01 Au0S 121.50(6) . . ?
Au0M Au01 Au0B 132.74(6) . . ?
Au0M Au01 Au0S 67.87(5) . . ?
Au01 Au02 Au06 90.82(5) . . ?
Au01 Au02 Au0E 59.94(4) . . ?
Au01 Au02 Au0M 63.83(5) . . ?
Au01 Au02 Au0P 132.02(7) . . ?
Au03 Au02 Au01 63.98(5) . . ?
Au03 Au02 Au06 63.80(5) . . ?
Au03 Au02 Au0A 60.48(5) . . ?
Au03 Au02 Au0E 91.00(5) . . ?
Au03 Au02 Au0M 127.09(6) . . ?
Au03 Au02 Au0P 68.11(5) . . ?
Au06 Au02 Au0E 54.85(4) . . ?
Au06 Au02 Au0M 109.09(6) . . ?
Au06 Au02 Au0P 69.96(5) . . ?
Au0A Au02 Au01 58.71(5) . . ?
Au0A Au02 Au06 123.78(6) . . ?
Au0A Au02 Au0E 118.60(6) . . ?
Au0A Au02 Au0M 98.29(6) . . ?
Au0A Au02 Au0P 95.46(6) . . ?
Au0M Au02 Au0E 55.24(4) . . ?
Au0P Au02 Au0E 124.47(6) . . ?
Au0P Au02 Au0M 163.48(6) . . ?
S44 Au02 Au01 137.2(2) . . ?
S44 Au02 Au03 155.0(2) . . ?
S44 Au02 Au06 98.2(2) . . ?
S44 Au02 Au0A 137.0(2) . . ?
S44 Au02 Au0E 91.9(2) . . ?
S44 Au02 Au0M 73.7(2) . . ?
S44 Au02 Au0P 90.0(2) . . ?
Au01 Au03 Au06 87.18(5) . . ?
Au01 Au03 Au0L 88.42(5) . . ?
Au01 Au03 Au0P 118.92(6) . . ?
Au01 Au03 Au0X 116.97(6) . . ?
Au02 Au03 Au01 59.04(5) . . ?
Au02 Au03 Au05 120.02(6) . . ?
Au02 Au03 Au06 61.67(5) . . ?
Au02 Au03 Au07 91.86(6) . . ?
Au02 Au03 Au0A 60.11(5) . . ?
Au02 Au03 Au0G 116.99(6) . . ?
Au02 Au03 Au0L 120.46(6) . . ?
Au02 Au03 Au0P 59.93(5) . . ?
Au02 Au03 Au0T 122.14(6) . . ?
Au02 Au03 Au0X 90.91(5) . . ?
Au05 Au03 Au01 60.99(5) . . ?
Au05 Au03 Au06 116.85(6) . . ?
Au05 Au03 Au07 58.68(4) . . ?
Au05 Au03 Au0L 55.88(4) . . ?
Au05 Au03 Au0P 176.56(6) . . ?
Au05 Au03 Au0X 115.08(5) . . ?
Au06 Au03 Au0L 172.72(6) . . ?
Au06 Au03 Au0P 66.38(4) . . ?
Au06 Au03 Au0X 128.04(5) . . ?
Au07 Au03 Au01 60.10(5) . . ?
Au07 Au03 Au06 58.18(4) . . ?
Au07 Au03 Au0L 114.55(5) . . ?
Au07 Au03 Au0P 124.55(6) . . ?
Au07 Au03 Au0X 173.70(6) . . ?
Au0A Au03 Au01 57.00(5) . . ?
Au0A Au03 Au05 86.67(5) . . ?
Au0A Au03 Au06 121.30(6) . . ?
Au0A Au03 Au07 116.91(6) . . ?
Au0A Au03 Au0L 60.35(5) . . ?
Au0A Au03 Au0P 90.54(5) . . ?
Au0A Au03 Au0X 59.97(5) . . ?
Au0C Au03 Au01 123.37(6) . . ?
Au0C Au03 Au02 175.88(7) . . ?
Au0C Au03 Au05 62.42(5) . . ?
Au0C Au03 Au06 120.83(6) . . ?
Au0C Au03 Au07 92.26(6) . . ?
Au0C Au03 Au0A 117.75(6) . . ?
Au0C Au03 Au0G 60.26(5) . . ?
Au0C Au03 Au0L 57.54(5) . . ?
Au0C Au03 Au0P 117.40(6) . . ?
Au0C Au03 Au0T 59.97(5) . . ?
Au0C Au03 Au0X 84.99(5) . . ?
Au0G Au03 Au01 173.54(7) . . ?
Au0G Au03 Au05 122.57(6) . . ?
Au0G Au03 Au06 95.22(5) . . ?
Au0G Au03 Au07 126.17(6) . . ?
Au0G Au03 Au0A 116.86(6) . . ?
Au0G Au03 Au0L 89.78(5) . . ?
Au0G Au03 Au0P 57.14(5) . . ?
Au0G Au03 Au0T 61.97(5) . . ?
Au0G Au03 Au0X 56.98(5) . . ?
Au0L Au03 Au0P 120.88(5) . . ?
Au0L Au03 Au0X 59.22(4) . . ?
Au0P Au03 Au0X 61.66(4) . . ?
Au0T Au03 Au01 124.25(6) . . ?
Au0T Au03 Au05 92.39(6) . . ?
Au0T Au03 Au06 61.01(5) . . ?
Au0T Au03 Au07 64.21(5) . . ?
Au0T Au03 Au0A 177.68(7) . . ?
Au0T Au03 Au0L 117.40(6) . . ?
Au0T Au03 Au0P 90.33(5) . . ?
Au0T Au03 Au0X 118.70(6) . . ?
Au05 Au04 Au07 61.93(5) . . ?
Au05 Au04 Au0C 61.65(5) . . ?
Au05 Au04 Au0T 90.76(5) . . ?
Au05 Au04 Au0Z 73.60(5) . . ?
Au05 Au04 Au13 143.51(7) . . ?
Au07 Au04 Au0C 90.60(6) . . ?
Au07 Au04 Au0T 62.98(5) . . ?
Au07 Au04 Au0Z 135.52(7) . . ?
Au07 Au04 Au13 91.36(6) . . ?
Au0C Au04 Au0T 55.18(4) . . ?
Au0C Au04 Au0Z 67.98(5) . . ?
Au0C Au04 Au13 148.91(7) . . ?
Au0K Au04 Au05 59.28(5) . . ?
Au0K Au04 Au07 62.45(5) . . ?
Au0K Au04 Au0C 120.93(6) . . ?
Au0K Au04 Au0T 125.20(6) . . ?
Au0K Au04 Au0Z 94.82(6) . . ?
Au0K Au04 Au13 87.07(6) . . ?
Au0Z Au04 Au0T 121.21(6) . . ?
Au13 Au04 Au0T 98.84(6) . . ?
Au13 Au04 Au0Z 127.24(6) . . ?
S51 Au04 Au05 164.0(2) . . ?
S51 Au04 Au07 133.3(2) . . ?
S51 Au04 Au0C 108.7(2) . . ?
S51 Au04 Au0K 128.4(2) . . ?
S51 Au04 Au0T 93.4(2) . . ?
S51 Au04 Au0Z 91.1(2) . . ?
S51 Au04 Au13 50.8(2) . . ?
Au01 Au05 Au09 55.02(4) . . ?
Au01 Au05 Au0O 119.81(5) . . ?
Au03 Au05 Au01 60.03(4) . . ?
Au03 Au05 Au09 115.04(6) . . ?
Au03 Au05 Au0C 56.01(5) . . ?
Au03 Au05 Au0O 179.65(7) . . ?
Au04 Au05 Au01 120.10(6) . . ?
Au04 Au05 Au03 89.34(5) . . ?
Au04 Au05 Au07 59.64(5) . . ?
Au04 Au05 Au09 121.47(6) . . ?
Au04 Au05 Au0B 174.53(7) . . ?
Au04 Au05 Au0C 62.43(5) . . ?
Au04 Au05 Au0L 121.11(6) . . ?
Au04 Au05 Au0O 90.50(5) . . ?
Au07 Au05 Au01 60.50(5) . . ?
Au07 Au05 Au03 60.93(5) . . ?
Au07 Au05 Au09 86.05(5) . . ?
Au07 Au05 Au0C 89.79(5) . . ?
Au07 Au05 Au0L 128.18(6) . . ?
Au07 Au05 Au0O 118.72(5) . . ?
Au09 Au05 Au0O 64.79(4) . . ?
Au0B Au05 Au01 65.32(5) . . ?
Au0B Au05 Au03 94.42(5) . . ?
Au0B Au05 Au07 125.76(6) . . ?
Au0B Au05 Au09 60.29(5) . . ?
Au0B Au05 Au0C 116.70(6) . . ?
Au0B Au05 Au0L 57.23(5) . . ?
Au0B Au05 Au0O 85.76(5) . . ?
Au0C Au05 Au01 116.01(6) . . ?
Au0C Au05 Au09 170.97(6) . . ?
Au0C Au05 Au0O 124.16(6) . . ?
Au0H Au05 Au01 126.42(6) . . ?
Au0H Au05 Au03 125.11(6) . . ?
Au0H Au05 Au04 113.42(6) . . ?
Au0H Au05 Au07 171.92(7) . . ?
Au0H Au05 Au09 95.10(5) . . ?
Au0H Au05 Au0B 61.13(5) . . ?
Au0H Au05 Au0C 90.14(6) . . ?
Au0H Au05 Au0K 111.64(6) . . ?
Au0H Au05 Au0L 58.12(5) . . ?
Au0H Au05 Au0O 55.24(4) . . ?
Au0K Au05 Au01 93.12(5) . . ?
Au0K Au05 Au03 122.80(6) . . ?
Au0K Au05 Au04 60.12(5) . . ?
Au0K Au05 Au07 61.90(5) . . ?
Au0K Au05 Au09 62.06(5) . . ?
Au0K Au05 Au0B 120.43(6) . . ?
Au0K Au05 Au0C 122.55(6) . . ?
Au0K Au05 Au0L 169.71(7) . . ?
Au0K Au05 Au0O 56.85(4) . . ?
Au0L Au05 Au01 94.40(5) . . ?
Au0L Au05 Au03 67.26(5) . . ?
Au0L Au05 Au09 117.38(6) . . ?
Au0L Au05 Au0C 59.68(5) . . ?
Au0L Au05 Au0O 113.09(5) . . ?
Au02 Au06 Au03 54.53(4) . . ?
Au02 Au06 Au0D 69.69(5) . . ?
Au07 Au06 Au02 88.13(5) . . ?
Au07 Au06 Au03 59.20(4) . . ?
Au07 Au06 Au0D 133.02(6) . . ?
Au07 Au06 Au0T 62.46(5) . . ?
Au0D Au06 Au03 123.34(6) . . ?
Au0E Au06 Au02 64.07(5) . . ?
Au0E Au06 Au03 91.00(5) . . ?
Au0E Au06 Au07 61.50(5) . . ?
Au0E Au06 Au0D 71.53(5) . . ?
Au0E Au06 Au0T 123.71(6) . . ?
Au0J Au06 Au02 122.61(6) . . ?
Au0J Au06 Au03 117.85(6) . . ?
Au0J Au06 Au07 58.65(5) . . ?
Au0J Au06 Au0D 98.73(6) . . ?
Au0J Au06 Au0E 59.12(5) . . ?
Au0J Au06 Au0T 95.47(6) . . ?
Au0T Au06 Au02 109.37(6) . . ?
Au0T Au06 Au03 55.26(5) . . ?
Au0T Au06 Au0D 163.41(6) . . ?
S55 Au06 Au02 97.3(2) . . ?
S55 Au06 Au03 89.0(2) . . ?
S55 Au06 Au07 136.0(2) . . ?
S55 Au06 Au0D 88.9(2) . . ?
S55 Au06 Au0E 156.4(2) . . ?
S55 Au06 Au0J 139.6(2) . . ?
S55 Au06 Au0T 74.7(2) . . ?
Au01 Au07 Au0T 115.61(6) . . ?
Au01 Au07 Au0W 116.75(6) . . ?
Au03 Au07 Au01 60.23(5) . . ?
Au03 Au07 Au0T 55.42(4) . . ?
Au03 Au07 Au0W 176.96(7) . . ?
Au04 Au07 Au01 120.02(6) . . ?
Au04 Au07 Au03 88.36(5) . . ?
Au04 Au07 Au05 58.43(5) . . ?
Au04 Au07 Au06 121.21(6) . . ?
Au04 Au07 Au0E 178.36(7) . . ?
Au04 Au07 Au0I 120.64(6) . . ?
Au04 Au07 Au0K 57.96(5) . . ?
Au04 Au07 Au0T 61.74(5) . . ?
Au04 Au07 Au0W 93.22(6) . . ?
Au05 Au07 Au01 61.61(5) . . ?
Au05 Au07 Au03 60.39(4) . . ?
Au05 Au07 Au06 123.01(6) . . ?
Au05 Au07 Au0E 121.93(6) . . ?
Au05 Au07 Au0I 91.74(5) . . ?
Au05 Au07 Au0K 56.74(5) . . ?
Au05 Au07 Au0T 88.22(5) . . ?
Au05 Au07 Au0W 118.39(6) . . ?
Au06 Au07 Au01 89.72(5) . . ?
Au06 Au07 Au03 62.62(5) . . ?
Au06 Au07 Au0E 57.17(5) . . ?
Au06 Au07 Au0I 118.08(6) . . ?
Au06 Au07 Au0T 59.68(5) . . ?
Au06 Au07 Au0W 118.48(6) . . ?
Au0E Au07 Au01 60.32(5) . . ?
Au0E Au07 Au03 90.54(5) . . ?
Au0E Au07 Au0I 61.00(5) . . ?
Au0E Au07 Au0T 116.62(6) . . ?
Au0E Au07 Au0W 87.94(5) . . ?
Au0I Au07 Au01 61.89(5) . . ?
Au0I Au07 Au03 122.12(6) . . ?
Au0I Au07 Au0T 177.04(7) . . ?
Au0I Au07 Au0W 54.85(5) . . ?
Au0J Au07 Au01 117.67(6) . . ?
Au0J Au07 Au03 120.56(6) . . ?
Au0J Au07 Au04 122.31(6) . . ?
Au0J Au07 Au05 178.54(7) . . ?
Au0J Au07 Au06 57.94(5) . . ?
Au0J Au07 Au0E 57.37(5) . . ?
Au0J Au07 Au0I 86.81(5) . . ?
Au0J Au07 Au0K 122.32(6) . . ?
Au0J Au07 Au0T 93.24(5) . . ?
Au0J Au07 Au0W 60.59(5) . . ?
Au0K Au07 Au01 90.78(5) . . ?
Au0K Au07 Au03 117.11(6) . . ?
Au0K Au07 Au06 179.17(7) . . ?
Au0K Au07 Au0E 123.66(6) . . ?
Au0K Au07 Au0I 62.75(5) . . ?
Au0K Au07 Au0T 119.50(6) . . ?
Au0K Au07 Au0W 61.84(5) . . ?
Au0W Au07 Au0T 127.61(6) . . ?
Au01 Au08 Au0I 65.84(5) . . ?
Au01 Au08 Au0M 65.34(5) . . ?
Au01 Au08 Au0N 95.67(6) . . ?
Au01 Au08 Au0S 64.32(5) . . ?
Au09 Au08 Au01 60.63(5) . . ?
Au09 Au08 Au0I 60.16(5) . . ?
Au09 Au08 Au0M 125.91(6) . . ?
Au09 Au08 Au0N 128.29(7) . . ?
Au09 Au08 Au0S 89.26(6) . . ?
Au0I Au08 Au0M 95.90(5) . . ?
Au0I Au08 Au0N 68.27(5) . . ?
Au0I Au08 Au0S 129.67(6) . . ?
Au0M Au08 Au0S 69.38(5) . . ?
Au0N Au08 Au0M 54.19(4) . . ?
Au0N Au08 Au0S 123.05(6) . . ?
S54 Au08 Au01 146.3(2) . . ?
S54 Au08 Au09 137.6(2) . . ?
S54 Au08 Au0I 144.4(2) . . ?
S54 Au08 Au0M 91.1(2) . . ?
S54 Au08 Au0N 88.4(2) . . ?
S54 Au08 Au0S 85.4(2) . . ?
Au01 Au09 Au05 61.74(5) . . ?
Au01 Au09 Au0B 66.36(5) . . ?
Au01 Au09 Au0K 92.41(5) . . ?
Au08 Au09 Au01 60.35(5) . . ?
Au08 Au09 Au05 121.88(6) . . ?
Au08 Au09 Au0B 103.05(6) . . ?
Au08 Au09 Au0I 60.93(5) . . ?
Au08 Au09 Au0K 123.99(6) . . ?
Au0B Au09 Au05 56.11(5) . . ?
Au0B Au09 Au0K 108.80(6) . . ?
Au0I Au09 Au01 66.01(5) . . ?
Au0I Au09 Au05 91.63(5) . . ?
Au0I Au09 Au0B 131.15(6) . . ?
Au0I Au09 Au0K 63.35(5) . . ?
Au0K Au09 Au05 54.23(4) . . ?
S64 Au09 Au01 146.5(2) . . ?
S64 Au09 Au05 96.7(2) . . ?
S64 Au09 Au08 136.2(2) . . ?
S64 Au09 Au0B 80.42(19) . . ?
S64 Au09 Au0I 144.7(2) . . ?
S64 Au09 Au0K 94.4(2) . . ?
Au01 Au0A Au02 61.42(5) . . ?
Au01 Au0A Au03 64.57(5) . . ?
Au01 Au0A Au0B 65.98(5) . . ?
Au01 Au0A Au0L 96.14(6) . . ?
Au01 Au0A Au0S 66.42(5) . . ?
Au01 Au0A Au0X 133.62(6) . . ?
Au02 Au0A Au03 59.40(5) . . ?
Au02 Au0A Au0B 127.08(6) . . ?
Au02 Au0A Au0L 126.28(6) . . ?
Au02 Au0A Au0S 95.28(6) . . ?
Au02 Au0A Au0X 95.86(5) . . ?
Au03 Au0A Au0B 93.38(6) . . ?
Au03 Au0A Au0L 66.87(5) . . ?
Au03 Au0A Au0S 130.96(6) . . ?
Au03 Au0A Au0X 69.07(5) . . ?
Au0B Au0A Au0L 53.80(4) . . ?
Au0B Au0A Au0S 68.07(5) . . ?
Au0B Au0A Au0X 116.84(6) . . ?
Au0L Au0A Au0S 120.93(6) . . ?
Au0L Au0A Au0X 63.78(5) . . ?
Au0S Au0A Au0X 159.95(6) . . ?
S82 Au0A Au01 152.7(2) . . ?
S82 Au0A Au02 136.5(2) . . ?
S82 Au0A Au03 139.0(2) . . ?
S82 Au0A Au0B 94.6(2) . . ?
S82 Au0A Au0L 86.1(2) . . ?
S82 Au0A Au0S 89.1(2) . . ?
S82 Au0A Au0X 71.4(2) . . ?
Au01 Au0B Au0S 58.64(4) . . ?
Au05 Au0B Au01 60.13(5) . . ?
Au05 Au0B Au09 63.61(5) . . ?
Au05 Au0B Au0A 85.22(5) . . ?
Au05 Au0B Au0S 118.75(6) . . ?
Au09 Au0B Au01 54.41(4) . . ?
Au09 Au0B Au0A 107.55(6) . . ?
Au09 Au0B Au0S 82.46(5) . . ?
Au0A Au0B Au01 53.31(4) . . ?
Au0A Au0B Au0S 57.28(4) . . ?
Au0H Au0B Au01 117.68(6) . . ?
Au0H Au0B Au05 57.58(5) . . ?
Au0H Au0B Au09 95.05(6) . . ?
Au0H Au0B Au0A 121.31(6) . . ?
Au0H Au0B Au0S 176.31(6) . . ?
Au0L Au0B Au01 94.58(5) . . ?
Au0L Au0B Au05 62.99(5) . . ?
Au0L Au0B Au09 126.44(7) . . ?
Au0L Au0B Au0A 64.17(5) . . ?
Au0L Au0B Au0H 58.94(5) . . ?
Au0L Au0B Au0S 120.50(6) . . ?
S81 Au0B Au01 99.6(2) . . ?
S81 Au0B Au05 155.9(2) . . ?
S81 Au0B Au09 94.6(2) . . ?
S81 Au0B Au0A 92.5(2) . . ?
S81 Au0B Au0H 139.7(2) . . ?
S81 Au0B Au0L 136.5(2) . . ?
S81 Au0B Au0S 43.6(2) . . ?
Au03 Au0C Au04 88.75(6) . . ?
Au03 Au0C Au05 61.56(5) . . ?
Au03 Au0C Au0G 60.02(5) . . ?
Au03 Au0C Au0L 69.26(5) . . ?
Au03 Au0C Au0T 60.50(5) . . ?
Au03 Au0C Au0Z 127.83(6) . . ?
Au04 Au0C Au0Z 56.53(4) . . ?
Au05 Au0C Au04 55.92(5) . . ?
Au05 Au0C Au0Z 66.59(4) . . ?
Au0G Au0C Au04 124.99(6) . . ?
Au0G Au0C Au05 121.48(6) . . ?
Au0G Au0C Au0L 96.50(6) . . ?
Au0G Au0C Au0Z 171.70(7) . . ?
Au0L Au0C Au04 114.25(6) . . ?
Au0L Au0C Au05 59.19(5) . . ?
Au0L Au0C Au0Z 89.54(5) . . ?
Au0T Au0C Au04 63.18(5) . . ?
Au0T Au0C Au05 92.19(6) . . ?
Au0T Au0C Au0G 62.07(5) . . ?
Au0T Au0C Au0L 129.63(7) . . ?
Au0T Au0C Au0Z 117.87(6) . . ?
S78 Au0C Au03 170.9(2) . . ?
S78 Au0C Au04 88.4(2) . . ?
S78 Au0C Au05 109.9(2) . . ?
S78 Au0C Au0G 128.2(2) . . ?
S78 Au0C Au0L 104.1(2) . . ?
S78 Au0C Au0T 125.3(2) . . ?
S78 Au0C Au0Z 44.2(2) . . ?
Au06 Au0D Au0E 51.24(4) . . ?
Au0V Au0D Au06 101.46(6) . . ?
Au0V Au0D Au0E 50.43(4) . . ?
S44 Au0D Au06 99.7(2) . . ?
S44 Au0D Au0E 85.8(2) . . ?
S44 Au0D Au0V 80.0(2) . . ?
S63 Au0D Au06 81.1(2) . . ?
S63 Au0D Au0E 92.7(2) . . ?
S63 Au0D Au0V 97.4(2) . . ?
S63 Au0D S44 177.3(3) . . ?
Au01 Au0E Au02 55.95(4) . . ?
Au01 Au0E Au0D 119.73(6) . . ?
Au01 Au0E Au0F 115.51(6) . . ?
Au01 Au0E Au0I 61.49(4) . . ?
Au01 Au0E Au0R 175.66(6) . . ?
Au02 Au0E Au0D 63.78(4) . . ?
Au02 Au0E Au0R 124.89(5) . . ?
Au06 Au0E Au01 92.27(5) . . ?
Au06 Au0E Au02 61.08(5) . . ?
Au06 Au0E Au07 61.33(5) . . ?
Au06 Au0E Au0D 57.22(4) . . ?
Au06 Au0E Au0F 121.93(6) . . ?
Au06 Au0E Au0I 120.84(6) . . ?
Au06 Au0E Au0M 121.66(6) . . ?
Au06 Au0E Au0N 171.08(7) . . ?
Au06 Au0E Au0R 84.97(5) . . ?
Au07 Au0E Au01 60.51(5) . . ?
Au07 Au0E Au02 86.50(5) . . ?
Au07 Au0E Au0D 118.54(6) . . ?
Au07 Au0E Au0F 88.47(5) . . ?
Au07 Au0E Au0I 59.61(5) . . ?
Au07 Au0E Au0R 115.17(6) . . ?
Au0F Au0E Au02 171.46(6) . . ?
Au0F Au0E Au0D 124.75(6) . . ?
Au0F Au0E Au0R 63.58(4) . . ?
Au0I Au0E Au02 117.36(6) . . ?
Au0I Au0E Au0D 177.31(6) . . ?
Au0I Au0E Au0F 54.11(4) . . ?
Au0I Au0E Au0R 117.22(6) . . ?
Au0J Au0E Au01 119.30(6) . . ?
Au0J Au0E Au02 120.43(6) . . ?
Au0J Au0E Au06 59.91(5) . . ?
Au0J Au0E Au07 58.82(5) . . ?
Au0J Au0E Au0D 90.54(5) . . ?
Au0J Au0E Au0F 62.03(5) . . ?
Au0J Au0E Au0I 86.79(5) . . ?
Au0J Au0E Au0M 175.74(7) . . ?
Au0J Au0E Au0N 120.80(6) . . ?
Au0J Au0E Au0R 56.38(5) . . ?
Au0M Au0E Au01 64.92(5) . . ?
Au0M Au0E Au02 61.86(5) . . ?
Au0M Au0E Au07 125.42(6) . . ?
Au0M Au0E Au0D 87.45(5) . . ?
Au0M Au0E Au0F 116.30(6) . . ?
Au0M Au0E Au0I 95.23(5) . . ?
Au0M Au0E Au0N 56.95(5) . . ?
Au0M Au0E Au0R 119.40(6) . . ?
Au0N Au0E Au01 94.56(5) . . ?
Au0N Au0E Au02 118.76(6) . . ?
Au0N Au0E Au07 127.29(6) . . ?
Au0N Au0E Au0D 114.16(6) . . ?
Au0N Au0E Au0F 59.70(5) . . ?
Au0N Au0E Au0I 67.69(5) . . ?
Au0N Au0E Au0R 88.54(5) . . ?
Au0R Au0E Au0D 61.36(4) . . ?
Au0V Au0E Au01 125.50(6) . . ?
Au0V Au0E Au02 93.67(6) . . ?
Au0V Au0E Au06 112.24(6) . . ?
Au0V Au0E Au07 172.44(7) . . ?
Au0V Au0E Au0D 55.29(5) . . ?
Au0V Au0E Au0F 92.22(6) . . ?
Au0V Au0E Au0I 126.38(6) . . ?
Au0V Au0E Au0J 115.09(6) . . ?
Au0V Au0E Au0M 60.73(5) . . ?
Au0V Au0E Au0N 58.98(5) . . ?
Au0V Au0E Au0R 58.78(5) . . ?
Au0E Au0F Au0R 63.42(4) . . ?
Au0E Au0F Au2A 109.81(6) . . ?
Au0I Au0F Au0E 62.59(5) . . ?
Au0I Au0F Au0J 87.58(6) . . ?
Au0I Au0F Au0N 70.40(5) . . ?
Au0I Au0F Au0R 125.45(6) . . ?
Au0I Au0F Au0W 60.80(5) . . ?
Au0I Au0F Au2A 66.37(5) . . ?
Au0J Au0F Au0E 54.91(4) . . ?
Au0J Au0F Au0R 54.80(4) . . ?
Au0J Au0F Au2A 153.92(6) . . ?
Au0N Au0F Au0E 57.81(5) . . ?
Au0N Au0F Au0J 111.94(6) . . ?
Au0N Au0F Au0R 87.50(5) . . ?
Au0N Au0F Au2A 61.81(5) . . ?
Au0W Au0F Au0E 92.74(6) . . ?
Au0W Au0F Au0J 62.29(5) . . ?
Au0W Au0F Au0N 130.82(7) . . ?
Au0W Au0F Au0R 115.35(6) . . ?
Au0W Au0F Au2A 101.33(6) . . ?
Au2A Au0F Au0R 142.62(6) . . ?
S84 Au0F Au0E 100.7(2) . . ?
S84 Au0F Au0I 157.6(3) . . ?
S84 Au0F Au0J 94.5(2) . . ?
S84 Au0F Au0N 88.3(2) . . ?
S84 Au0F Au0R 43.9(2) . . ?
S84 Au0F Au0W 138.8(2) . . ?
S84 Au0F Au2A 110.1(2) . . ?
Au03 Au0G Au0C 59.71(5) . . ?
Au03 Au0G Au0P 69.83(5) . . ?
Au03 Au0G Au0T 59.34(5) . . ?
Au03 Au0G Au0X 71.54(5) . . ?
Au0C Au0G Au0P 129.55(6) . . ?
Au0C Au0G Au0T 58.91(5) . . ?
Au0C Au0G Au0X 92.65(6) . . ?
Au0P Au0G Au0X 70.40(5) . . ?
Au0T Au0G Au0P 96.20(6) . . ?
Au0T Au0G Au0X 130.55(6) . . ?
P74 Au0G Au03 175.0(2) . . ?
P74 Au0G Au0C 122.0(2) . . ?
P74 Au0G Au0P 108.2(2) . . ?
P74 Au0G Au0T 125.7(2) . . ?
P74 Au0G Au0X 103.5(2) . . ?
Au05 Au0H Au0B 61.28(5) . . ?
Au05 Au0H Au0L 64.48(5) . . ?
Au05 Au0H Au0O 74.79(5) . . ?
Au05 Au0H Au0Q 141.47(7) . . ?
Au05 Au0H Au0Z 74.24(5) . . ?
Au0B Au0H Au0O 96.36(6) . . ?
Au0B Au0H Au0Q 88.58(6) . . ?
Au0B Au0H Au0Z 135.42(6) . . ?
Au0L Au0H Au0B 59.23(5) . . ?
Au0L Au0H Au0O 138.80(7) . . ?
Au0L Au0H Au0Q 79.95(5) . . ?
Au0L Au0H Au0Z 100.00(6) . . ?
Au0O Au0H Au0Q 136.14(6) . . ?
Au0O Au0H Au0Z 73.58(5) . . ?
Au0Z Au0H Au0Q 129.01(6) . . ?
S92 Au0H Au05 167.5(3) . . ?
S92 Au0H Au0B 131.2(3) . . ?
S92 Au0H Au0L 119.9(3) . . ?
S92 Au0H Au0O 101.2(3) . . ?
S92 Au0H Au0Q 48.5(3) . . ?
S92 Au0H Au0Z 93.3(2) . . ?
Au01 Au0I Au0K 86.96(5) . . ?
Au01 Au0I Au0N 85.67(5) . . ?
Au01 Au0I Au0U 141.00(6) . . ?
Au01 Au0I Au2A 133.51(6) . . ?
Au07 Au0I Au01 59.59(5) . . ?
Au07 Au0I Au0E 59.40(5) . . ?
Au07 Au0I Au0K 58.13(4) . . ?
Au07 Au0I Au0N 113.82(5) . . ?
Au07 Au0I Au0U 108.70(6) . . ?
Au07 Au0I Au2A 157.48(6) . . ?
Au08 Au0I Au01 56.78(5) . . ?
Au08 Au0I Au07 116.24(6) . . ?
Au08 Au0I Au0E 84.74(5) . . ?
Au08 Au0I Au0K 120.43(6) . . ?
Au08 Au0I Au0N 58.50(5) . . ?
Au08 Au0I Au0U 122.35(6) . . ?
Au08 Au0I Au2A 78.64(5) . . ?
Au09 Au0I Au01 57.15(5) . . ?
Au09 Au0I Au07 90.13(5) . . ?
Au09 Au0I Au08 58.91(5) . . ?
Au09 Au0I Au0E 116.14(6) . . ?
Au09 Au0I Au0K 61.79(5) . . ?
Au09 Au0I Au0N 117.29(6) . . ?
Au09 Au0I Au0U 87.97(5) . . ?
Au09 Au0I Au2A 112.36(6) . . ?
Au0E Au0I Au01 59.04(4) . . ?
Au0E Au0I Au0K 117.45(6) . . ?
Au0E Au0I Au0N 54.43(4) . . ?
Au0E Au0I Au0U 151.53(6) . . ?
Au0E Au0I Au2A 108.46(6) . . ?
Au0F Au0I Au01 122.26(6) . . ?
Au0F Au0I Au07 93.92(6) . . ?
Au0F Au0I Au08 115.91(7) . . ?
Au0F Au0I Au09 174.58(7) . . ?
Au0F Au0I Au0E 63.31(5) . . ?
Au0F Au0I Au0K 123.52(6) . . ?
Au0F Au0I Au0N 57.68(5) . . ?
Au0F Au0I Au0U 94.14(6) . . ?
Au0F Au0I Au0W 60.06(5) . . ?
Au0F Au0I Au2A 63.73(5) . . ?
Au0K Au0I Au0N 171.29(6) . . ?
Au0K Au0I Au0U 59.05(4) . . ?
Au0K Au0I Au2A 130.94(6) . . ?
Au0N Au0I Au0U 129.44(6) . . ?
Au0N Au0I Au2A 57.77(4) . . ?
Au0W Au0I Au01 124.39(6) . . ?
Au0W Au0I Au07 64.80(5) . . ?
Au0W Au0I Au08 175.95(7) . . ?
Au0W Au0I Au09 125.13(7) . . ?
Au0W Au0I Au0E 92.76(5) . . ?
Au0W Au0I Au0K 63.57(5) . . ?
Au0W Au0I Au0N 117.45(6) . . ?
Au0W Au0I Au0U 59.66(5) . . ?
Au0W Au0I Au2A 99.21(6) . . ?
Au2A Au0I Au0U 72.46(5) . . ?
Au06 Au0J Au07 63.41(5) . . ?
Au06 Au0J Au0F 124.03(6) . . ?
Au06 Au0J Au0R 94.12(6) . . ?
Au06 Au0J Au0W 127.45(6) . . ?
Au06 Au0J Au0Y 88.10(6) . . ?
Au07 Au0J Au0F 91.66(5) . . ?
Au07 Au0J Au0R 136.05(7) . . ?
Au07 Au0J Au0W 64.11(5) . . ?
Au07 Au0J Au0Y 87.39(6) . . ?
Au0E Au0J Au06 60.97(5) . . ?
Au0E Au0J Au07 63.81(5) . . ?
Au0E Au0J Au0F 63.07(5) . . ?
Au0E Au0J Au0R 72.29(5) . . ?
Au0E Au0J Au0W 93.39(6) . . ?
Au0E Au0J Au0Y 144.29(7) . . ?
Au0R Au0J Au0F 69.40(5) . . ?
Au0R Au0J Au0W 122.53(6) . . ?
Au0R Au0J Au0Y 131.53(6) . . ?
Au0W Au0J Au0F 55.12(5) . . ?
Au0Y Au0J Au0F 143.14(6) . . ?
Au0Y Au0J Au0W 92.15(6) . . ?
S74 Au0J Au06 128.4(2) . . ?
S74 Au0J Au07 131.4(2) . . ?
S74 Au0J Au0E 163.4(2) . . ?
S74 Au0J Au0F 106.1(2) . . ?
S74 Au0J Au0R 92.4(2) . . ?
S74 Au0J Au0W 89.5(2) . . ?
S74 Au0J Au0Y 51.7(2) . . ?
Au04 Au0K Au07 59.59(5) . . ?
Au04 Au0K Au09 123.56(6) . . ?
Au04 Au0K Au0I 118.65(6) . . ?
Au04 Au0K Au0O 100.23(6) . . ?
Au04 Au0K Au0U 145.70(7) . . ?
Au04 Au0K Au0W 93.99(6) . . ?
Au05 Au0K Au04 60.59(5) . . ?
Au05 Au0K Au07 61.35(5) . . ?
Au05 Au0K Au09 63.71(5) . . ?
Au05 Au0K Au0I 92.24(6) . . ?
Au05 Au0K Au0O 72.86(5) . . ?
Au05 Au0K Au0U 150.21(7) . . ?
Au05 Au0K Au0W 122.66(6) . . ?
Au07 Au0K Au09 86.61(5) . . ?
Au07 Au0K Au0I 59.12(4) . . ?
Au07 Au0K Au0O 134.17(6) . . ?
Au07 Au0K Au0U 113.76(6) . . ?
Au07 Au0K Au0W 61.52(4) . . ?
Au09 Au0K Au0I 54.86(4) . . ?
Au09 Au0K Au0U 87.15(6) . . ?
Au09 Au0K Au0W 108.49(6) . . ?
Au0I Au0K Au0U 64.06(5) . . ?
Au0I Au0K Au0W 53.78(4) . . ?
Au0O Au0K Au09 70.91(5) . . ?
Au0O Au0K Au0I 124.29(6) . . ?
Au0O Au0K Au0U 104.67(5) . . ?
Au0O Au0K Au0W 163.13(6) . . ?
Au0W Au0K Au0U 58.70(4) . . ?
S0AA Au0K Au04 108.9(2) . . ?
S0AA Au0K Au05 157.4(2) . . ?
S0AA Au0K Au07 133.5(2) . . ?
S0AA Au0K Au09 126.3(2) . . ?
S0AA Au0K Au0I 110.1(2) . . ?
S0AA Au0K Au0O 90.8(2) . . ?
S0AA Au0K Au0U 48.2(2) . . ?
S0AA Au0K Au0W 75.9(2) . . ?
Au03 Au0L Au0X 62.42(4) . . ?
Au05 Au0L Au03 56.87(4) . . ?
Au05 Au0L Au0A 82.69(5) . . ?
Au05 Au0L Au0C 61.13(5) . . ?
Au05 Au0L Au0X 119.27(6) . . ?
Au0A Au0L Au03 52.78(4) . . ?
Au0A Au0L Au0X 59.09(4) . . ?
Au0B Au0L Au03 89.54(5) . . ?
Au0B Au0L Au05 59.77(5) . . ?
Au0B Au0L Au0A 62.03(5) . . ?
Au0B Au0L Au0C 120.67(6) . . ?
Au0B Au0L Au0X 120.31(6) . . ?
Au0C Au0L Au03 53.20(4) . . ?
Au0C Au0L Au0A 105.87(6) . . ?
Au0C Au0L Au0X 84.62(5) . . ?
Au0H Au0L Au03 114.05(6) . . ?
Au0H Au0L Au05 57.40(5) . . ?
Au0H Au0L Au0A 122.03(6) . . ?
Au0H Au0L Au0B 61.83(5) . . ?
Au0H Au0L Au0C 90.61(6) . . ?
Au0H Au0L Au0X 175.19(7) . . ?
S77 Au0L Au03 96.3(2) . . ?
S77 Au0L Au05 141.2(2) . . ?
S77 Au0L Au0A 103.7(2) . . ?
S77 Au0L Au0B 156.1(2) . . ?
S77 Au0L Au0C 80.6(2) . . ?
S77 Au0L Au0H 134.0(2) . . ?
S77 Au0L Au0X 45.7(2) . . ?
Au01 Au0M Au14 126.84(6) . . ?
Au02 Au0M Au01 54.74(4) . . ?
Au02 Au0M Au14 169.32(6) . . ?
Au08 Au0M Au01 54.24(4) . . ?
Au08 Au0M Au02 108.94(6) . . ?
Au08 Au0M Au14 73.26(5) . . ?
Au0E Au0M Au01 59.41(5) . . ?
Au0E Au0M Au02 62.90(5) . . ?
Au0E Au0M Au08 83.91(5) . . ?
Au0E Au0M Au14 127.68(6) . . ?
Au0N Au0M Au01 94.01(6) . . ?
Au0N Au0M Au02 124.66(7) . . ?
Au0N Au0M Au08 62.90(5) . . ?
Au0N Au0M Au0E 61.81(5) . . ?
Au0N Au0M Au0V 59.60(5) . . ?
Au0N Au0M Au14 65.87(5) . . ?
Au0V Au0M Au01 116.90(6) . . ?
Au0V Au0M Au02 92.52(5) . . ?
Au0V Au0M Au08 120.75(6) . . ?
Au0V Au0M Au0E 57.62(5) . . ?
Au0V Au0M Au14 95.17(6) . . ?
S60 Au0M Au01 90.3(2) . . ?
S60 Au0M Au02 80.8(2) . . ?
S60 Au0M Au08 97.3(2) . . ?
S60 Au0M Au0E 141.6(2) . . ?
S60 Au0M Au0N 150.7(2) . . ?
S60 Au0M Au0V 141.2(2) . . ?
S60 Au0M Au14 88.5(2) . . ?
Au08 Au0N Au0I 53.23(4) . . ?
Au08 Au0N Au2A 77.91(5) . . ?
Au08 Au0N Au14 73.57(5) . . ?
Au0E Au0N Au08 83.65(5) . . ?
Au0E Au0N Au0F 62.49(5) . . ?
Au0E Au0N Au0I 57.88(5) . . ?
Au0E Au0N Au2A 114.80(6) . . ?
Au0E Au0N Au14 127.92(6) . . ?
Au0F Au0N Au08 104.92(6) . . ?
Au0F Au0N Au0I 51.92(4) . . ?
Au0F Au0N Au2A 63.29(5) . . ?
Au0F Au0N Au14 168.41(7) . . ?
Au0I Au0N Au14 126.41(6) . . ?
Au0M Au0N Au08 62.91(5) . . ?
Au0M Au0N Au0E 61.24(5) . . ?
Au0M Au0N Au0F 123.33(7) . . ?
Au0M Au0N Au0I 91.70(6) . . ?
Au0M Au0N Au0V 62.00(5) . . ?
Au0M Au0N Au2A 140.77(7) . . ?
Au0M Au0N Au14 66.69(5) . . ?
Au0V Au0N Au08 123.07(7) . . ?
Au0V Au0N Au0E 58.15(5) . . ?
Au0V Au0N Au0F 93.47(6) . . ?
Au0V Au0N Au0I 115.80(6) . . ?
Au0V Au0N Au2A 153.43(7) . . ?
Au0V Au0N Au14 96.90(6) . . ?
Au2A Au0N Au0I 61.15(5) . . ?
Au2A Au0N Au14 105.40(6) . . ?
S34 Au0N Au08 101.9(2) . . ?
S34 Au0N Au0E 158.6(2) . . ?
S34 Au0N Au0F 96.2(2) . . ?
S34 Au0N Au0I 108.9(2) . . ?
S34 Au0N Au0M 139.6(2) . . ?
S34 Au0N Au0V 129.5(2) . . ?
S34 Au0N Au2A 48.1(2) . . ?
S34 Au0N Au14 73.2(2) . . ?
Au0H Au0O Au05 49.97(4) . . ?
Au0H Au0O Au0K 99.90(5) . . ?
Au0K Au0O Au05 50.29(4) . . ?
S64 Au0O Au05 88.77(19) . . ?
S64 Au0O Au0H 88.7(2) . . ?
S64 Au0O Au0K 96.1(2) . . ?
S64 Au0O S80 176.4(3) . . ?
S80 Au0O Au05 94.4(2) . . ?
S80 Au0O Au0H 92.1(2) . . ?
S80 Au0O Au0K 87.2(2) . . ?
Au02 Au0P Au03 51.96(4) . . ?
Au02 Au0P Au0X 85.80(5) . . ?
Au03 Au0P Au0X 60.67(4) . . ?
Au0G Au0P Au02 104.91(6) . . ?
Au0G Au0P Au03 53.02(4) . . ?
Au0G Au0P Au0X 55.58(5) . . ?
S22 Au0P Au02 82.0(2) . . ?
S22 Au0P Au03 92.5(2) . . ?
S22 Au0P Au0G 98.5(2) . . ?
S22 Au0P Au0X 44.0(2) . . ?
S55 Au0P Au02 98.4(2) . . ?
S55 Au0P Au03 85.9(2) . . ?
S55 Au0P Au0G 79.1(2) . . ?
S55 Au0P Au0X 133.7(2) . . ?
S55 Au0P S22 177.6(3) . . ?
S76 Au0Q Au0H 135.2(2) . . ?
S92 Au0Q Au0H 50.0(2) . . ?
S92 Au0Q S76 171.1(3) . . ?
Au0E Au0R Au0F 53.01(4) . . ?
Au0J Au0R Au0E 51.33(4) . . ?
Au0J Au0R Au0F 55.79(4) . . ?
Au0J Au0R Au0V 101.53(6) . . ?
Au0V Au0R Au0E 50.26(4) . . ?
Au0V Au0R Au0F 80.29(5) . . ?
S63 Au0R Au0E 94.2(2) . . ?
S63 Au0R Au0F 141.2(2) . . ?
S63 Au0R Au0J 88.5(2) . . ?
S63 Au0R Au0V 94.3(2) . . ?
S84 Au0R Au0E 92.5(2) . . ?
S84 Au0R Au0F 45.4(2) . . ?
S84 Au0R Au0J 96.8(2) . . ?
S84 Au0R Au0V 88.9(2) . . ?
S84 Au0R S63 173.2(3) . . ?
Au01 Au0S Au08 51.17(4) . . ?
Au01 Au0S Au0B 56.49(4) . . ?
Au08 Au0S Au0B 84.35(5) . . ?
Au0A Au0S Au01 51.78(4) . . ?
Au0A Au0S Au08 102.94(6) . . ?
Au0A Au0S Au0B 54.65(4) . . ?
S60 Au0S Au01 88.7(2) . . ?
S60 Au0S Au08 92.2(2) . . ?
S60 Au0S Au0A 85.3(2) . . ?
S60 Au0S Au0B 137.4(2) . . ?
S60 Au0S S81 167.2(3) . . ?
S81 Au0S Au01 98.8(2) . . ?
S81 Au0S Au08 100.6(2) . . ?
S81 Au0S Au0A 91.4(2) . . ?
S81 Au0S Au0B 45.0(2) . . ?
Au03 Au0T Au04 87.41(5) . . ?
Au03 Au0T Au06 63.73(5) . . ?
Au03 Au0T Au07 60.37(5) . . ?
Au03 Au0T Au0G 58.70(5) . . ?
Au04 Au0T Au07 55.28(4) . . ?
Au06 Au0T Au04 112.96(6) . . ?
Au06 Au0T Au07 57.86(4) . . ?
Au0C Au0T Au03 59.53(5) . . ?
Au0C Au0T Au04 61.64(5) . . ?
Au0C Au0T Au06 123.10(6) . . ?
Au0C Au0T Au07 89.79(5) . . ?
Au0C Au0T Au0G 59.02(5) . . ?
Au0G Au0T Au04 120.42(6) . . ?
Au0G Au0T Au06 94.96(6) . . ?
Au0G Au0T Au07 119.06(6) . . ?
S69 Au0T Au03 173.5(3) . . ?
S69 Au0T Au04 92.2(2) . . ?
S69 Au0T Au06 110.7(3) . . ?
S69 Au0T Au07 114.3(3) . . ?
S69 Au0T Au0C 125.7(2) . . ?
S69 Au0T Au0G 126.6(3) . . ?
Au0K Au0U Au0I 56.89(4) . . ?
Au0W Au0U Au0I 51.90(4) . . ?
Au0W Au0U Au0K 59.86(5) . . ?
S62 Au0U Au0I 87.2(2) . . ?
S62 Au0U Au0K 141.2(2) . . ?
S62 Au0U Au0W 111.2(2) . . ?
S62 Au0U S0AA 166.8(3) . . ?
S0AA Au0U Au0I 105.99(19) . . ?
S0AA Au0U Au0K 51.23(18) . . ?
S0AA Au0U Au0W 78.1(2) . . ?
Au0D Au0V Au0R 70.93(5) . . ?
Au0D Au0V Au3A 130.36(7) . . ?
Au0E Au0V Au0D 74.27(5) . . ?
Au0E Au0V Au0M 61.65(5) . . ?
Au0E Au0V Au0N 62.87(5) . . ?
Au0E Au0V Au0R 70.97(5) . . ?
Au0E Au0V Au3A 146.89(7) . . ?
Au0M Au0V Au0D 98.49(6) . . ?
Au0M Au0V Au0R 132.47(7) . . ?
Au0M Au0V Au3A 89.97(6) . . ?
Au0N Au0V Au0D 136.96(7) . . ?
Au0N Au0V Au0M 58.40(5) . . ?
Au0N Au0V Au0R 97.39(6) . . ?
Au0N Au0V Au3A 88.47(6) . . ?
Au3A Au0V Au0R 132.89(7) . . ?
S85 Au0V Au0D 98.3(2) . . ?
S85 Au0V Au0E 161.3(3) . . ?
S85 Au0V Au0M 137.1(3) . . ?
S85 Au0V Au0N 123.6(2) . . ?
S85 Au0V Au0R 90.4(3) . . ?
S85 Au0V Au3A 49.9(2) . . ?
Au07 Au0W Au0K 56.65(4) . . ?
Au0F Au0W Au07 90.77(5) . . ?
Au0F Au0W Au0I 59.14(5) . . ?
Au0F Au0W Au0J 62.59(5) . . ?
Au0F Au0W Au0K 121.68(6) . . ?
Au0F Au0W Au0U 99.07(6) . . ?
Au0I Au0W Au07 60.35(5) . . ?
Au0I Au0W Au0J 86.90(5) . . ?
Au0I Au0W Au0K 62.65(5) . . ?
Au0I Au0W Au0U 68.44(5) . . ?
Au0J Au0W Au07 55.29(4) . . ?
Au0J Au0W Au0K 111.86(6) . . ?
Au0J Au0W Au0U 154.93(7) . . ?
Au0U Au0W Au07 111.88(6) . . ?
Au0U Au0W Au0K 61.44(5) . . ?
S40 Au0W Au07 116.4(2) . . ?
S40 Au0W Au0F 129.1(2) . . ?
S40 Au0W Au0I 171.7(2) . . ?
S40 Au0W Au0J 97.2(2) . . ?
S40 Au0W Au0K 109.1(2) . . ?
S40 Au0W Au0U 107.8(2) . . ?
Au03 Au0X Au0P 57.67(4) . . ?
Au0A Au0X Au03 50.96(4) . . ?
Au0A Au0X Au0L 57.13(4) . . ?
Au0A Au0X Au0P 82.87(5) . . ?
Au0G Au0X Au03 51.48(4) . . ?
Au0G Au0X Au0A 102.36(5) . . ?
Au0G Au0X Au0L 85.83(5) . . ?
Au0G Au0X Au0P 54.03(5) . . ?
Au0L Au0X Au03 58.35(4) . . ?
Au0L Au0X Au0P 116.02(5) . . ?
S22 Au0X Au03 89.9(2) . . ?
S22 Au0X Au0A 80.1(2) . . ?
S22 Au0X Au0G 96.9(2) . . ?
S22 Au0X Au0L 136.5(2) . . ?
S22 Au0X Au0P 43.8(2) . . ?
S77 Au0X Au03 94.0(2) . . ?
S77 Au0X Au0A 103.3(2) . . ?
S77 Au0X Au0G 84.6(2) . . ?
S77 Au0X Au0L 47.2(2) . . ?
S77 Au0X Au0P 138.3(2) . . ?
S77 Au0X S22 175.9(3) . . ?
Au0J Au0Y Au13 97.07(6) . . ?
S69 Au0Y Au0J 127.2(2) . . ?
S69 Au0Y Au13 88.7(2) . . ?
S69 Au0Y S74 169.9(3) . . ?
S74 Au0Y Au0J 53.5(2) . . ?
S74 Au0Y Au13 101.2(2) . . ?
Au04 Au0Z Au0C 55.48(4) . . ?
Au04 Au0Z Au0H 98.56(6) . . ?
Au0H Au0Z Au0C 77.65(5) . . ?
S78 Au0Z Au04 88.5(2) . . ?
S78 Au0Z Au0C 45.4(2) . . ?
S78 Au0Z Au0H 102.1(2) . . ?
S80 Au0Z Au04 91.9(2) . . ?
S80 Au0Z Au0C 141.4(2) . . ?
S80 Au0Z Au0H 89.1(2) . . ?
S80 Au0Z S78 168.6(3) . . ?
Au0F Au2A Au0I 49.90(4) . . ?
Au0N Au2A Au0F 54.90(5) . . ?
Au0N Au2A Au0I 61.08(5) . . ?
S34 Au2A Au0F 90.2(2) . . ?
S34 Au2A Au0I 109.9(2) . . ?
S34 Au2A Au0N 49.1(2) . . ?
S62 Au2A Au0F 104.7(2) . . ?
S62 Au2A Au0I 87.6(2) . . ?
S62 Au2A Au0N 148.7(2) . . ?
S62 Au2A S34 162.0(3) . . ?
S76 Au11 S82 166.2(3) . . ?
S49 Au3A Au0V 128.5(3) . . ?
S49 Au3A S85 178.3(4) . . ?
S85 Au3A Au0V 52.7(2) . . ?
Au04 Au13 Au0Y 88.78(5) . . ?
S40 Au13 Au04 126.6(2) . . ?
S40 Au13 Au0Y 83.6(2) . . ?
S40 Au13 S51 179.2(3) . . ?
S51 Au13 Au04 52.6(2) . . ?
S51 Au13 Au0Y 96.2(2) . . ?
Au0N Au14 Au0M 47.44(4) . . ?
S49 Au14 Au0M 104.7(3) . . ?
S49 Au14 Au0N 109.4(3) . . ?
S49 Au14 S54 169.8(4) . . ?
S54 Au14 Au0M 82.8(2) . . ?
S54 Au14 Au0N 80.8(2) . . ?
Au0P S22 Au0X 92.2(3) . . ?
C3BA S22 Au0P 111.1(8) . . ?
C3BA S22 Au0X 103.9(8) . . ?
Au2A S34 Au0N 82.8(3) . . ?
C176 S34 Au0N 103.7(10) . . ?
C176 S34 Au2A 109.1(12) . . ?
Au13 S40 Au0W 93.8(3) . . ?
C30 S40 Au0W 105.8(8) . . ?
C30 S40 Au13 107.7(8) . . ?
Au0D S44 Au02 91.2(3) . . ?
C1IA S44 Au02 114.6(5) . . ?
C1IA S44 Au0D 109.6(5) . . ?
Au3A S49 Au14 99.7(4) . . ?
C5DA S49 Au3A 104.3(11) . . ?
C5DA S49 Au14 105.9(14) . . ?
Au13 S51 Au04 76.6(3) . . ?
C3HA S51 Au04 108.7(8) . . ?
C3HA S51 Au13 107.6(5) . . ?
Au14 S54 Au08 106.3(4) . . ?
C3GA S54 Au08 104.5(9) . . ?
C3GA S54 Au14 106.3(9) . . ?
Au0S S60 Au0M 96.4(3) . . ?
C240 S60 Au0M 107.4(10) . . ?
C240 S60 Au0S 108.5(11) . . ?
Au2A S62 Au0U 111.3(3) . . ?
C0AA S62 Au0U 102.3(7) . . ?
C0AA S62 Au2A 102.4(7) . . ?
Au0R S63 Au0D 94.1(3) . . ?
C6AA S63 Au0D 107.2(8) . . ?
C6AA S63 Au0R 106.2(8) . . ?
Au0O S64 Au09 93.5(3) . . ?
C34 S64 Au09 108.5(9) . . ?
C34 S64 Au0O 101.9(9) . . ?
Au0Y S69 Au0T 92.4(3) . . ?
C2FA S69 Au0T 111.1(12) . . ?
C2FA S69 Au0Y 98.9(12) . . ?
C78 P74 Au0G 109.2(8) . . ?
C0DA P74 Au0G 116.6(9) . . ?
C0DA P74 C78 101.2(11) . . ?
C145 P74 Au0G 113.2(7) . . ?
C145 P74 C78 110.0(10) . . ?
C145 P74 C0DA 105.8(11) . . ?
Au11 S76 Au0Q 95.9(4) . . ?
C100 S76 Au0Q 97.2(8) . . ?
C100 S76 Au11 110.5(8) . . ?
Au0X S77 Au0L 87.0(3) . . ?
C394 S77 Au0L 107.6(8) . . ?
C394 S77 Au0X 108.5(8) . . ?
Au0Z S78 Au0C 90.4(3) . . ?
C3CA S78 Au0C 118.0(6) . . ?
C3CA S78 Au0Z 113.6(9) . . ?
Au0Z S80 Au0O 99.3(3) . . ?
C209 S80 Au0O 107.4(8) . . ?
C209 S80 Au0Z 107.0(8) . . ?
Au0S S81 Au0B 91.5(3) . . ?
C8HA S81 Au0B 111.9(8) . . ?
C8HA S81 Au0S 111.0(8) . . ?
Au11 S82 Au0A 109.2(4) . . ?
C2 S82 Au0A 110.2(8) . . ?
C2 S82 Au11 112.6(8) . . ?
Au0R S84 Au0F 90.8(3) . . ?
C44 S84 Au0F 108.0(8) . . ?
C44 S84 Au0R 101.6(8) . . ?
Au3A S85 Au0V 77.4(3) . . ?
C372 S85 Au0V 109.0(7) . . ?
C372 S85 Au3A 105.4(8) . . ?
Au0Q S92 Au0H 81.5(3) . . ?
C3 S92 Au0H 105.6(8) . . ?
C3 S92 Au0Q 101.5(8) . . ?
Au0Y S74 Au0J 74.8(3) . . ?
C5 S74 Au0J 108.2(9) . . ?
C5 S74 Au0Y 102.6(8) . . ?
Au0P S55 Au06 92.7(3) . . ?
C126 S55 Au06 123.0(6) . . ?
C126 S55 Au0P 108.6(9) . . ?
Au0U S0AA Au0K 80.5(3) . . ?
C8 S0AA Au0K 120.0(11) . . ?
C8 S0AA Au0U 105.4(11) . . ?
C65 C3BA S22 126.7(12) . . ?
C65 C3BA C274 120.0 . . ?
C274 C3BA S22 113.2(11) . . ?
C228 C65 C3BA 120.0 . . ?
C65 C228 C222 120.0 . . ?
C228 C222 C163 120.4(8) . . ?
C115 C222 C228 120.0 . . ?
C115 C222 C163 119.2(8) . . ?
C274 C115 C222 120.0 . . ?
C115 C274 C3BA 120.0 . . ?
C167 C209 S80 121.6(12) . . ?
C248 C209 S80 118.3(12) . . ?
C248 C209 C167 120.0 . . ?
C147 C167 C209 120.0 . . ?
C170 C147 C167 120.0 . . ?
C147 C170 C4EA 120.0 . . ?
C147 C170 C49 122.9(16) . . ?
C4EA C170 C49 117.1(16) . . ?
C170 C4EA C248 120.0 . . ?
C4EA C248 C209 120.0 . . ?
C165 C0AA S62 117.3(12) . . ?
C165 C0AA C33 120.0 . . ?
C33 C0AA S62 122.7(12) . . ?
C123 C165 C0AA 120.0 . . ?
C165 C123 C129 120.0 . . ?
C123 C129 C9GA 121.3(18) . . ?
C19 C129 C123 120.0 . . ?
C19 C129 C9GA 118.7(19) . . ?
C33 C19 C129 120.0 . . ?
C19 C33 C0AA 120.0 . . ?
C247 C44 S84 124.2(13) . . ?
C247 C44 C73 120.0 . . ?
C73 C44 S84 115.5(13) . . ?
C44 C247 C56 120.0 . . ?
C148 C56 C247 120.0 . . ?
C56 C148 C1AA 116.5(18) . . ?
C267 C148 C56 120.0 . . ?
C267 C148 C1AA 123.5(19) . . ?
C73 C267 C148 120.0 . . ?
C267 C73 C44 120.0 . . ?
C148 C1AA C87 112(3) . . ?
C148 C1AA C91 119(3) . . ?
C148 C1AA C160 108(3) . . ?
C91 C1AA C87 105(3) . . ?
C160 C1AA C87 106(3) . . ?
C160 C1AA C91 107(3) . . ?
C62 C30 S40 123.4(13) . . ?
C62 C30 C171 120.0 . . ?
C171 C30 S40 116.2(13) . . ?
C30 C62 C7BA 120.0 . . ?
C108 C7BA C62 120.0 . . ?
C7BA C108 C118 120.0 . . ?
C7BA C108 C192 120.0(17) . . ?
C118 C108 C192 119.7(17) . . ?
C108 C118 C171 120.0 . . ?
C118 C171 C30 120.0 . . ?
C108 C192 C255 110(2) . . ?
C108 C192 C264 115(2) . . ?
C108 C192 C2AA 109(2) . . ?
C264 C192 C255 107.6(9) . . ?
C264 C192 C2AA 108.1(9) . . ?
C2AA C192 C255 108.1(9) . . ?
C117 C163 C189 103(3) . . ?
C117 C163 C357 109(3) . . ?
C222 C163 C117 112(2) . . ?
C222 C163 C189 106(3) . . ?
C222 C163 C357 119(3) . . ?
C189 C163 C357 106.9(9) . . ?
C286 C251 C240 120.0 . . ?
C6BA C286 C251 120.0 . . ?
C286 C6BA C103 120.0 . . ?
C286 C6BA C7DA 121(2) . . ?
C103 C6BA C7DA 119(2) . . ?
C9AA C103 C6BA 120.0 . . ?
C240 C9AA C103 120.0 . . ?
C251 C240 S60 124.5(19) . . ?
C9AA C240 S60 115.3(19) . . ?
C9AA C240 C251 120.0 . . ?
C90 C5BA C2 120.0 . . ?
C5BA C90 C230 120.0 . . ?
C90 C230 C151 120.0 . . ?
C90 C230 C3AA 123.1(14) . . ?
C151 C230 C3AA 116.9(14) . . ?
C210 C151 C230 120.0 . . ?
C151 C210 C2 120.0 . . ?
C5BA C2 S82 121.4(13) . . ?
C210 C2 S82 118.4(13) . . ?
C210 C2 C5BA 120.0 . . ?
C229 C126 S55 117.4(15) . . ?
C229 C126 C5AA 120.0 . . ?
C5AA C126 S55 122.6(16) . . ?
C126 C229 C281 120.0 . . ?
C215 C281 C229 120.0 . . ?
C281 C215 C77 120.0 . . ?
C281 C215 C7FA 131(2) . . ?
C77 C215 C7FA 107(2) . . ?
C5AA C77 C215 120.0 . . ?
C77 C5AA C126 120.0 . . ?
C95 C6AA S63 119.2(11) . . ?
C95 C6AA C296 120.0 . . ?
C296 C6AA S63 120.4(11) . . ?
C6AA C95 C291 120.0 . . ?
C95 C291 C102 120.0 . . ?
C291 C102 C7AA 120.1(7) . . ?
C39 C102 C291 120.0 . . ?
C39 C102 C7AA 119.9(7) . . ?
C296 C39 C102 120.0 . . ?
C39 C296 C6AA 120.0 . . ?
C102 C7AA C79 114(2) . . ?
C102 C7AA C8AA 108(3) . . ?
C102 C7AA C308 113(2) . . ?
C79 C7AA C308 114(3) . . ?
C8AA C7AA C79 105(3) . . ?
C8AA C7AA C308 103(3) . . ?
C89 C78 P74 122.8(12) . . ?
C89 C78 C1BA 120.0 . . ?
C1BA C78 P74 117.1(12) . . ?
C78 C89 C2BA 120.0 . . ?
C199 C2BA C89 120.0 . . ?
C2BA C199 C0BA 120.0 . . ?
C199 C0BA C1BA 120.0 . . ?
C199 C0BA C268 119(2) . . ?
C1BA C0BA C268 121(2) . . ?
C0BA C1BA C78 120.0 . . ?
C138 C5 S74 115.9(12) . . ?
C138 C5 C275 120.0 . . ?
C275 C5 S74 123.9(12) . . ?
C5 C138 C159 120.0 . . ?
C138 C159 C279 120.0 . . ?
C159 C279 C9BA 123(2) . . ?
C174 C279 C159 120.0 . . ?
C174 C279 C9BA 115.9(19) . . ?
C279 C174 C275 120.0 . . ?
C174 C275 C5 120.0 . . ?
C279 C9BA C8BA 113(3) . . ?
C279 C9BA C204 117(3) . . ?
C279 C9BA C219 110(3) . . ?
C8BA C9BA C204 111(4) . . ?
C8BA C9BA C219 105(3) . . ?
C219 C9BA C204 97(3) . . ?
C104 C34 S64 120.2(13) . . ?
C104 C34 C9FA 120.0 . . ?
C9FA C34 S64 119.7(13) . . ?
C114 C104 C34 120.0 . . ?
C104 C114 C233 120.0 . . ?
C114 C233 C0CA 120.0 . . ?
C114 C233 C213 120.0(8) . . ?
C0CA C233 C213 119.9(8) . . ?
C9FA C0CA C233 120.0 . . ?
C0CA C9FA C34 120.0 . . ?
C233 C213 C1CA 114(4) . . ?
C233 C213 C2CA 104(3) . . ?
C233 C213 C242 115(2) . . ?
C1CA C213 C2CA 107.9(9) . . ?
C1CA C213 C242 107.7(9) . . ?
C2CA C213 C242 107.5(9) . . ?
C8CA C0GA C394 120.0 . . ?
C93 C8CA C0GA 120.0 . . ?
C8CA C93 C140 114(2) . . ?
C7CA C93 C8CA 120.0 . . ?
C7CA C93 C140 126(2) . . ?
C93 C7CA C6CA 120.0 . . ?
C7CA C6CA C394 120.0 . . ?
C0GA C394 S77 124.8(13) . . ?
C6CA C394 S77 114.9(13) . . ?
C6CA C394 C0GA 120.0 . . ?
C93 C140 C107 103(3) . . ?
C93 C140 C284 110(3) . . ?
C93 C140 C315 125(3) . . ?
C107 C140 C284 103(4) . . ?
C107 C140 C315 105(3) . . ?
C315 C140 C284 109(3) . . ?
C166 C0DA P74 117.4(15) . . ?
C166 C0DA C337 120.0 . . ?
C337 C0DA P74 122.5(15) . . ?
C0DA C166 C97 120.0 . . ?
C4BA C97 C166 120.0 . . ?
C97 C4BA C9CA 120.0 . . ?
C4BA C9CA C175 120(2) . . ?
C337 C9CA C4BA 120.0 . . ?
C337 C9CA C175 119(2) . . ?
C9CA C337 C0DA 120.0 . . ?
C25 C3CA S78 117.4(13) . . ?
C25 C3CA C36 120.0 . . ?
C36 C3CA S78 122.5(13) . . ?
C3CA C25 C1DA 120.0 . . ?
C2DA C1DA C25 120.0 . . ?
C1DA C2DA C43 120.0 . . ?
C1DA C2DA C544 118.7(18) . . ?
C43 C2DA C544 121.2(18) . . ?
C2DA C43 C36 120.0 . . ?
C43 C36 C3CA 120.0 . . ?
C230 C3AA C131 112(2) . . ?
C230 C3AA C136 114(2) . . ?
C230 C3AA C4AA 113(2) . . ?
C136 C3AA C131 99(4) . . ?
C136 C3AA C4AA 113(4) . . ?
C4AA C3AA C131 104(4) . . ?
C17 C372 S85 116.5(13) . . ?
C17 C372 C21 120.0 . . ?
C21 C372 S85 123.5(13) . . ?
C372 C17 C86 120.0 . . ?
C3DA C86 C17 120.0 . . ?
C86 C3DA C4DA 118.9(18) . . ?
C27 C3DA C86 120.0 . . ?
C27 C3DA C4DA 121.0(18) . . ?
C3DA C27 C21 120.0 . . ?
C27 C21 C372 120.0 . . ?
C3DA C4DA C37 115(3) . . ?
C3DA C4DA C197 114(2) . . ?
C3DA C4DA C101 107(3) . . ?
C37 C4DA C101 102(3) . . ?
C197 C4DA C37 111(3) . . ?
C197 C4DA C101 106(3) . . ?
C221 C5DA S49 121(2) . . ?
C221 C5DA C254 120.0 . . ?
C254 C5DA S49 119(2) . . ?
C5DA C221 C225 120.0 . . ?
C221 C225 C58 120.0 . . ?
C225 C58 C67 119.5(8) . . ?
C127 C58 C225 120.0 . . ?
C127 C58 C67 120.5(8) . . ?
C58 C127 C254 120.0 . . ?
C127 C254 C5DA 120.0 . . ?
C58 C67 C191 113(2) . . ?
C58 C67 C2GA 112(2) . . ?
C58 C67 C699 110(2) . . ?
C191 C67 C2GA 107.3(9) . . ?
C699 C67 C191 107.6(9) . . ?
C699 C67 C2GA 107.5(9) . . ?
C6BA C7DA C111 114(3) . . ?
C6BA C7DA C290 110(3) . . ?
C6BA C7DA C564 112(3) . . ?
C111 C7DA C564 106.4(8) . . ?
C290 C7DA C111 107.2(8) . . ?
C290 C7DA C564 106.7(8) . . ?
C205 C100 S76 115.7(12) . . ?
C205 C100 C8DA 120.0 . . ?
C8DA C100 S76 124.3(12) . . ?
C9DA C205 C100 120.0 . . ?
C35 C9DA C205 120.0 . . ?
C9DA C35 C370 120.0 . . ?
C9DA C35 C139 123(2) . . ?
C370 C35 C139 117(2) . . ?
C8DA C370 C35 120.0 . . ?
C370 C8DA C100 120.0 . . ?
C35 C139 C0EA 102(2) . . ?
C35 C139 C211 119(3) . . ?
C35 C139 C493 113(2) . . ?
C0EA C139 C493 107.3(9) . . ?
C211 C139 C0EA 107.8(9) . . ?
C211 C139 C493 107.6(9) . . ?
C1EA C3 S92 113.1(13) . . ?
C1EA C3 C249 120.0 . . ?
C249 C3 S92 126.9(13) . . ?
C3 C1EA C71 120.0 . . ?
C1EA C71 C2EA 120.0 . . ?
C71 C2EA C591 128(2) . . ?
C3EA C2EA C71 120.0 . . ?
C3EA C2EA C591 112(2) . . ?
C2EA C3EA C249 120.0 . . ?
C3EA C249 C3 120.0 . . ?
C170 C49 C5EA 115(2) . . ?
C170 C49 C152 112(2) . . ?
C170 C49 C6EA 108(3) . . ?
C5EA C49 C152 110(3) . . ?
C5EA C49 C6EA 111(3) . . ?
C6EA C49 C152 99(3) . . ?
C2DA C544 C7EA 105(2) . . ?
C2DA C544 C45 112(2) . . ?
C2DA C544 C116 116(2) . . ?
C45 C544 C7EA 108(3) . . ?
C45 C544 C116 111(2) . . ?
C116 C544 C7EA 104(3) . . ?
C6DA C8 S0AA 126(2) . . ?
C6DA C8 C297 119(3) . . ?
C297 C8 S0AA 114(2) . . ?
C8 C6DA C9EA 120(3) . . ?
C20 C8EA C9EA 122(3) . . ?
C20 C8EA C52 120(2) . . ?
C9EA C8EA C52 117(3) . . ?
C297 C20 C8EA 116(3) . . ?
C20 C297 C8 123(3) . . ?
C6DA C9EA C8EA 118(3) . . ?
C8EA C52 C88 115(3) . . ?
C8EA C52 C0FA 109(2) . . ?
C8EA C52 C1FA 110(2) . . ?
C88 C52 C0FA 107.6(9) . . ?
C88 C52 C1FA 108.0(9) . . ?
C1FA C52 C0FA 107.8(9) . . ?
C3FA C2FA S69 123(2) . . ?
C3FA C2FA C4FA 120.0 . . ?
C4FA C2FA S69 116(2) . . ?
C2FA C3FA C150 120.0 . . ?
C11 C150 C3FA 120.0 . . ?
C150 C11 C54 120.0 . . ?
C150 C11 C208 120(3) . . ?
C54 C11 C208 120(3) . . ?
C11 C54 C4FA 120.0 . . ?
C54 C4FA C2FA 120.0 . . ?
C11 C208 C83 114(3) . . ?
C11 C208 C112 110(3) . . ?
C11 C208 C5CA 110(2) . . ?
C83 C208 C112 107.5(10) . . ?
C83 C208 C5CA 107.7(10) . . ?
C112 C208 C5CA 107.5(10) . . ?
C26 C145 P74 119.8(12) . . ?
C26 C145 C47 120.0 . . ?
C47 C145 P74 119.9(12) . . ?
C220 C26 C145 120.0 . . ?
C26 C220 C1 120.0 . . ?
C26 C220 C6FA 118(2) . . ?
C1 C220 C6FA 121(2) . . ?
C5FA C1 C220 120.0 . . ?
C47 C5FA C1 120.0 . . ?
C5FA C47 C145 120.0 . . ?
C215 C7FA C8FA 115(3) . . ?
C215 C7FA C128 114(3) . . ?
C215 C7FA C178 101(3) . . ?
C8FA C7FA C128 119(3) . . ?
C178 C7FA C8FA 108(4) . . ?
C178 C7FA C128 96(3) . . ?
C66 C176 S34 120(2) . . ?
C66 C176 C135 120.0 . . ?
C135 C176 S34 118(2) . . ?
C176 C66 C7 120.0 . . ?
C214 C7 C66 120.0 . . ?
C7 C214 C51 120.0 . . ?
C7 C214 C4CA 124(3) . . ?
C51 C214 C4CA 116(3) . . ?
C135 C51 C214 120.0 . . ?
C51 C135 C176 120.0 . . ?
C214 C4CA C1GA 118(2) . . ?
C214 C4CA C217 107(2) . . ?
C214 C4CA C218 109(3) . . ?
C1GA C4CA C217 107.3(9) . . ?
C1GA C4CA C218 107.7(10) . . ?
C218 C4CA C217 106.7(9) . . ?
C206 C3GA S54 119.9(14) . . ?
C206 C3GA C169 120.0 . . ?
C169 C3GA S54 119.7(13) . . ?
C70 C206 C3GA 120.0 . . ?
C12 C70 C206 120.0 . . ?
C70 C12 C9 120.0 . . ?
C70 C12 C4GA 118.8(19) . . ?
C9 C12 C4GA 120.9(19) . . ?
C12 C9 C169 120.0 . . ?
C9 C169 C3GA 120.0 . . ?
C12 C4GA C92 119(3) . . ?
C12 C4GA C96 114(3) . . ?
C12 C4GA C134 104(3) . . ?
C96 C4GA C92 105(3) . . ?
C96 C4GA C134 110(3) . . ?
C134 C4GA C92 104(3) . . ?
C2EA C591 C5GA 125(4) . . ?
C2EA C591 C6GA 108(3) . . ?
C2EA C591 C292 103(3) . . ?
C5GA C591 C6GA 107(3) . . ?
C5GA C591 C292 111(4) . . ?
C292 C591 C6GA 101(4) . . ?
C129 C9GA C8GA 117(3) . . ?
C129 C9GA C7GA 108.5(18) . . ?
C129 C9GA C120 112(2) . . ?
C7GA C9GA C8GA 98(3) . . ?
C120 C9GA C8GA 110(3) . . ?
C120 C9GA C7GA 111(3) . . ?
C0HA C3HA S51 118.9(7) . . ?
C0HA C3HA C2HA 120.0 . . ?
C2HA C3HA S51 121.0(7) . . ?
C3HA C0HA C28 120.0 . . ?
C0HA C28 C207 120.0 . . ?
C28 C207 C258 118.7(17) . . ?
C1HA C207 C28 120.0 . . ?
C1HA C207 C258 121.3(17) . . ?
C207 C1HA C2HA 120.0 . . ?
C1HA C2HA C3HA 120.0 . . ?
C207 C258 C4HA 111(2) . . ?
C207 C258 C81 108(2) . . ?
C207 C258 C5HA 115(3) . . ?
C4HA C258 C81 110(3) . . ?
C5HA C258 C4HA 101(3) . . ?
C5HA C258 C81 112(3) . . ?
C7HA C8HA S81 116.0(13) . . ?
C7HA C8HA C6HA 120.0 . . ?
C6HA C8HA S81 123.4(13) . . ?
C8HA C7HA C60 120.0 . . ?
C6 C60 C7HA 120.0 . . ?
C60 C6 C9HA 124(2) . . ?
C179 C6 C60 120.0 . . ?
C179 C6 C9HA 116.5(19) . . ?
C6 C179 C6HA 120.0 . . ?
C179 C6HA C8HA 120.0 . . ?
C6 C9HA C0IA 109(2) . . ?
C6 C9HA C40 113(3) . . ?
C6 C9HA C94 112(3) . . ?
C0IA C9HA C40 102(3) . . ?
C0IA C9HA C94 117(3) . . ?
C40 C9HA C94 103(3) . . ?
C2IA C1IA S44 121.2(7) . . ?
C2IA C1IA C14 120.0 . . ?
C14 C1IA S44 118.8(7) . . ?
C1IA C2IA C80 120.0 . . ?
C690 C80 C2IA 120.0 . . ?
C80 C690 C4 120.0 . . ?
C80 C690 C371 119.9(8) . . ?
C4 C690 C371 120.1(8) . . ?
C14 C4 C690 120.0 . . ?
C4 C14 C1IA 120.0 . . ?
C690 C371 C3IA 116(2) . . ?
C690 C371 C4IA 114(2) . . ?
C690 C371 C133 111.2(18) . . ?
C3IA C371 C4IA 95(3) . . ?
C3IA C371 C133 109(3) . . ?
C133 C371 C4IA 109(3) . . ?

loop_
_geom_bond_atom_site_label_1
_geom_bond_atom_site_label_2
_geom_bond_distance
_geom_bond_site_symmetry_2
_geom_bond_publ_flag
Au01 Au02 2.7934(18) . ?
Au01 Au03 2.9271(19) . ?
Au01 Au05 2.9549(19) . ?
Au01 Au07 2.9232(19) . ?
Au01 Au08 2.7411(19) . ?
Au01 Au09 2.7488(18) . ?
Au01 Au0A 2.7183(19) . ?
Au01 Au0B 3.0964(19) . ?
Au01 Au0E 2.9177(18) . ?
Au01 Au0I 2.9896(19) . ?
Au01 Au0M 3.070(2) . ?
Au01 Au0S 3.171(2) . ?
Au02 Au03 2.731(2) . ?
Au02 Au06 2.952(2) . ?
Au02 Au0A 2.7511(19) . ?
Au02 Au0E 3.0329(19) . ?
Au02 Au0M 3.004(2) . ?
Au02 Au0P 3.0013(19) . ?
Au02 S44 2.414(8) . ?
Au03 Au05 2.8954(18) . ?
Au03 Au06 3.0090(19) . ?
Au03 Au07 2.9107(19) . ?
Au03 Au0A 2.761(2) . ?
Au03 Au0C 2.730(2) . ?
Au03 Au0G 2.7388(19) . ?
Au03 Au0L 3.1888(19) . ?
Au03 Au0P 3.2181(18) . ?
Au03 Au0T 2.757(2) . ?
Au03 Au0X 3.3204(19) . ?
Au04 Au05 2.747(2) . ?
Au04 Au07 2.782(2) . ?
Au04 Au0C 2.940(2) . ?
Au04 Au0K 2.7341(19) . ?
Au04 Au0T 2.9813(19) . ?
Au04 Au0Z 2.976(2) . ?
Au04 Au13 2.947(2) . ?
Au04 S51 2.408(9) . ?
Au05 Au07 2.8449(18) . ?
Au05 Au09 2.9956(19) . ?
Au05 Au0B 2.776(2) . ?
Au05 Au0C 2.9186(19) . ?
Au05 Au0H 2.6719(19) . ?
Au05 Au0K 2.7108(19) . ?
Au05 Au0L 2.8624(19) . ?
Au05 Au0O 3.3672(18) . ?
Au06 Au07 2.8792(18) . ?
Au06 Au0D 2.973(2) . ?
Au06 Au0E 2.7575(19) . ?
Au06 Au0J 2.7288(19) . ?
Au06 Au0T 2.935(2) . ?
Au06 S55 2.410(8) . ?
Au07 Au0E 2.8840(19) . ?
Au07 Au0I 2.8902(19) . ?
Au07 Au0J 2.7496(19) . ?
Au07 Au0K 2.8597(18) . ?
Au07 Au0T 3.0151(19) . ?
Au07 Au0W 3.0090(19) . ?
Au08 Au09 2.704(2) . ?
Au08 Au0I 2.760(2) . ?
Au08 Au0M 2.9380(19) . ?
Au08 Au0N 2.9379(19) . ?
Au08 Au0S 3.176(2) . ?
Au08 S54 2.379(9) . ?
Au09 Au0B 2.904(2) . ?
Au09 Au0I 2.7393(19) . ?
Au09 Au0K 2.952(2) . ?
Au09 S64 2.389(7) . ?
Au0A Au0B 2.9565(19) . ?
Au0A Au0L 3.013(2) . ?
Au0A Au0S 3.050(2) . ?
Au0A Au0X 3.078(2) . ?
Au0A S82 2.392(8) . ?
Au0B Au0H 2.772(2) . ?
Au0B Au0L 2.701(2) . ?
Au0B Au0S 3.363(2) . ?
Au0B S81 2.378(8) . ?
Au0C Au0G 2.7454(19) . ?
Au0C Au0L 2.877(2) . ?
Au0C Au0T 2.742(2) . ?
Au0C Au0Z 3.3075(19) . ?
Au0C S78 2.356(9) . ?
Au0D Au0E 3.3539(18) . ?
Au0D Au0V 2.864(2) . ?
Au0D S44 2.324(8) . ?
Au0D S63 2.324(8) . ?
Au0E Au0F 2.9494(19) . ?
Au0E Au0I 2.9305(18) . ?
Au0E Au0J 2.7068(19) . ?
Au0E Au0M 2.799(2) . ?
Au0E Au0N 2.814(2) . ?
Au0E Au0R 3.3023(19) . ?
Au0E Au0V 2.686(2) . ?
Au0F Au0I 2.6744(19) . ?
Au0F Au0J 2.9217(19) . ?
Au0F Au0N 2.871(2) . ?
Au0F Au0R 3.3070(18) . ?
Au0F Au0W 2.700(2) . ?
Au0F Au2A 3.135(2) . ?
Au0F S84 2.354(8) . ?
Au0G Au0P 2.880(2) . ?
Au0G Au0T 2.829(2) . ?
Au0G Au0X 2.935(2) . ?
Au0G P74 2.271(9) . ?
Au0H Au0L 2.6933(19) . ?
Au0H Au0O 2.8667(19) . ?
Au0H Au0Q 3.065(2) . ?
Au0H Au0Z 3.001(2) . ?
Au0H S92 2.373(9) . ?
Au0I Au0K 2.9937(19) . ?
Au0I Au0N 3.201(2) . ?
Au0I Au0U 3.214(2) . ?
Au0I Au0W 2.719(2) . ?
Au0I Au2A 3.203(2) . ?
Au0J Au0R 2.887(2) . ?
Au0J Au0W 2.9136(19) . ?
Au0J Au0Y 2.901(2) . ?
Au0J S74 2.417(8) . ?
Au0K Au0O 2.9503(19) . ?
Au0K Au0U 3.065(2) . ?
Au0K Au0W 3.0181(19) . ?
Au0K S0AA 2.423(8) . ?
Au0L Au0X 3.2184(19) . ?
Au0L S77 2.366(8) . ?
Au0M Au0N 2.676(2) . ?
Au0M Au0V 2.7745(19) . ?
Au0M Au14 3.337(2) . ?
Au0M S60 2.364(9) . ?
Au0N Au0V 2.7100(19) . ?
Au0N Au2A 3.093(2) . ?
Au0N Au14 3.316(2) . ?
Au0N S34 2.358(9) . ?
Au0O S64 2.310(9) . ?
Au0O S80 2.316(9) . ?
Au0P Au0X 3.3521(19) . ?
Au0P S22 2.323(8) . ?
Au0P S55 2.305(9) . ?
Au0Q S76 2.320(10) . ?
Au0Q S92 2.319(11) . ?
Au0R Au0V 2.987(2) . ?
Au0R S63 2.315(8) . ?
Au0R S84 2.291(9) . ?
Au0S S60 2.312(9) . ?
Au0S S81 2.318(8) . ?
Au0T S69 2.390(9) . ?
Au0U Au0W 2.982(2) . ?
Au0U S62 2.303(9) . ?
Au0U S0AA 2.318(9) . ?
Au0V Au3A 2.926(2) . ?
Au0V S85 2.384(9) . ?
Au0W S40 2.425(9) . ?
Au0X S22 2.329(9) . ?
Au0X S77 2.307(9) . ?
Au0Y Au13 3.109(2) . ?
Au0Y S69 2.318(11) . ?
Au0Y S74 2.358(9) . ?
Au0Z S78 2.307(9) . ?
Au0Z S80 2.298(8) . ?
Au2A S34 2.319(9) . ?
Au2A S62 2.290(9) . ?
Au11 S76 2.274(9) . ?
Au11 S82 2.289(9) . ?
Au3A S49 2.276(10) . ?
Au3A S85 2.293(10) . ?
Au13 S40 2.294(9) . ?
Au13 S51 2.347(8) . ?
Au14 S49 2.300(9) . ?
Au14 S54 2.317(9) . ?
S22 C3BA 1.780(17) . ?
S34 C176 1.72(2) . ?
S40 C30 1.785(17) . ?
S44 C1IA 1.738(17) . ?
S49 C5DA 1.80(2) . ?
S51 C3HA 1.810(17) . ?
S54 C3GA 1.791(18) . ?
S60 C240 1.797(19) . ?
S62 C0AA 1.800(16) . ?
S63 C6AA 1.762(16) . ?
S64 C34 1.783(17) . ?
S69 C2FA 1.77(3) . ?
P74 C78 1.830(13) . ?
P74 C0DA 1.826(14) . ?
P74 C145 1.810(14) . ?
S76 C100 1.813(17) . ?
S77 C394 1.795(17) . ?
S78 C3CA 1.748(17) . ?
S80 C209 1.778(16) . ?
S81 C8HA 1.773(16) . ?
S82 C2 1.736(18) . ?
S84 C44 1.785(18) . ?
S85 C372 1.785(18) . ?
S92 C3 1.746(17) . ?
S74 C5 1.755(17) . ?
S55 C126 1.779(19) . ?
S0AA C8 1.79(3) . ?
C117 C163 1.545(10) . ?
C3BA C65 1.3900 . ?
C3BA C274 1.3900 . ?
C65 C228 1.3900 . ?
C228 C222 1.3900 . ?
C222 C115 1.3900 . ?
C222 C163 1.52(4) . ?
C115 C274 1.3900 . ?
C189 C163 1.552(10) . ?
C209 C167 1.3900 . ?
C209 C248 1.3900 . ?
C167 C147 1.3900 . ?
C147 C170 1.3900 . ?
C170 C4EA 1.3900 . ?
C170 C49 1.506(10) . ?
C4EA C248 1.3900 . ?
C0AA C165 1.3900 . ?
C0AA C33 1.3900 . ?
C165 C123 1.3900 . ?
C123 C129 1.3900 . ?
C129 C19 1.3900 . ?
C129 C9GA 1.499(10) . ?
C19 C33 1.3900 . ?
C44 C247 1.3900 . ?
C44 C73 1.3900 . ?
C247 C56 1.3900 . ?
C56 C148 1.3900 . ?
C148 C267 1.3900 . ?
C148 C1AA 1.53(4) . ?
C267 C73 1.3900 . ?
C87 C1AA 1.551(10) . ?
C91 C1AA 1.550(10) . ?
C1AA C160 1.546(10) . ?
C30 C62 1.3900 . ?
C30 C171 1.3900 . ?
C62 C7BA 1.3900 . ?
C7BA C108 1.3900 . ?
C108 C118 1.3900 . ?
C108 C192 1.49(3) . ?
C118 C171 1.3900 . ?
C192 C255 1.548(10) . ?
C192 C264 1.545(10) . ?
C192 C2AA 1.547(10) . ?
C163 C357 1.554(10) . ?
C251 C286 1.3900 . ?
C251 C240 1.3900 . ?
C286 C6BA 1.3900 . ?
C6BA C103 1.3900 . ?
C6BA C7DA 1.510(10) . ?
C103 C9AA 1.3900 . ?
C9AA C240 1.3900 . ?
C5BA C90 1.3900 . ?
C5BA C2 1.3900 . ?
C90 C230 1.3900 . ?
C230 C151 1.3900 . ?
C230 C3AA 1.52(5) . ?
C151 C210 1.3900 . ?
C210 C2 1.3900 . ?
C126 C229 1.3900 . ?
C126 C5AA 1.3900 . ?
C229 C281 1.3900 . ?
C281 C215 1.3900 . ?
C215 C77 1.3900 . ?
C215 C7FA 1.506(10) . ?
C77 C5AA 1.3900 . ?
C6AA C95 1.3900 . ?
C6AA C296 1.3900 . ?
C95 C291 1.3900 . ?
C291 C102 1.3900 . ?
C102 C39 1.3900 . ?
C102 C7AA 1.52(4) . ?
C39 C296 1.3900 . ?
C79 C7AA 1.547(10) . ?
C7AA C8AA 1.543(10) . ?
C7AA C308 1.553(10) . ?
C78 C89 1.3900 . ?
C78 C1BA 1.3900 . ?
C89 C2BA 1.3900 . ?
C2BA C199 1.3900 . ?
C199 C0BA 1.3900 . ?
C0BA C1BA 1.3900 . ?
C0BA C268 1.53(4) . ?
C5 C138 1.3900 . ?
C5 C275 1.3900 . ?
C138 C159 1.3900 . ?
C159 C279 1.3900 . ?
C279 C174 1.3900 . ?
C279 C9BA 1.51(4) . ?
C174 C275 1.3900 . ?
C8BA C9BA 1.549(10) . ?
C204 C9BA 1.551(10) . ?
C219 C9BA 1.550(10) . ?
C34 C104 1.3900 . ?
C34 C9FA 1.3900 . ?
C104 C114 1.3900 . ?
C114 C233 1.3900 . ?
C233 C0CA 1.3900 . ?
C233 C213 1.499(10) . ?
C0CA C9FA 1.3900 . ?
C1CA C213 1.547(10) . ?
C2CA C213 1.548(10) . ?
C213 C242 1.549(10) . ?
C0GA C8CA 1.3900 . ?
C0GA C394 1.3900 . ?
C8CA C93 1.3900 . ?
C93 C7CA 1.3900 . ?
C93 C140 1.503(10) . ?
C7CA C6CA 1.3900 . ?
C6CA C394 1.3900 . ?
C107 C140 1.549(7) . ?
C140 C284 1.549(7) . ?
C140 C315 1.549(7) . ?
C0DA C166 1.3900 . ?
C0DA C337 1.3900 . ?
C166 C97 1.3900 . ?
C97 C4BA 1.3900 . ?
C4BA C9CA 1.3900 . ?
C9CA C337 1.3900 . ?
C9CA C175 1.48(4) . ?
C3CA C25 1.3900 . ?
C3CA C36 1.3900 . ?
C25 C1DA 1.3900 . ?
C1DA C2DA 1.3900 . ?
C2DA C43 1.3900 . ?
C2DA C544 1.501(10) . ?
C43 C36 1.3900 . ?
C3AA C131 1.554(10) . ?
C3AA C136 1.539(10) . ?
C3AA C4AA 1.547(10) . ?
C372 C17 1.3900 . ?
C372 C21 1.3900 . ?
C17 C86 1.3900 . ?
C86 C3DA 1.3900 . ?
C3DA C27 1.3900 . ?
C3DA C4DA 1.50(4) . ?
C27 C21 1.3900 . ?
C37 C4DA 1.544(10) . ?
C4DA C197 1.541(10) . ?
C4DA C101 1.548(10) . ?
C5DA C221 1.3900 . ?
C5DA C254 1.3900 . ?
C221 C225 1.3900 . ?
C225 C58 1.3900 . ?
C58 C127 1.3900 . ?
C58 C67 1.502(10) . ?
C127 C254 1.3900 . ?
C67 C191 1.551(10) . ?
C67 C2GA 1.552(10) . ?
C67 C699 1.550(10) . ?
C111 C7DA 1.555(7) . ?
C7DA C290 1.553(7) . ?
C7DA C564 1.557(10) . ?
C100 C205 1.3900 . ?
C100 C8DA 1.3900 . ?
C205 C9DA 1.3900 . ?
C9DA C35 1.3900 . ?
C35 C370 1.3900 . ?
C35 C139 1.503(10) . ?
C370 C8DA 1.3900 . ?
C0EA C139 1.548(10) . ?
C139 C211 1.547(10) . ?
C139 C493 1.552(10) . ?
C3 C1EA 1.3900 . ?
C3 C249 1.3900 . ?
C1EA C71 1.3900 . ?
C71 C2EA 1.3900 . ?
C2EA C3EA 1.3900 . ?
C2EA C591 1.502(10) . ?
C3EA C249 1.3900 . ?
C49 C5EA 1.551(10) . ?
C49 C152 1.555(10) . ?
C49 C6EA 1.551(10) . ?
C7EA C544 1.551(10) . ?
C45 C544 1.543(10) . ?
C116 C544 1.548(10) . ?
C8 C6DA 1.36(4) . ?
C8 C297 1.43(4) . ?
C6DA C9EA 1.41(4) . ?
C8EA C20 1.38(4) . ?
C8EA C9EA 1.45(4) . ?
C8EA C52 1.495(10) . ?
C20 C297 1.37(4) . ?
C52 C88 1.547(10) . ?
C52 C0FA 1.547(10) . ?
C52 C1FA 1.548(10) . ?
C2FA C3FA 1.3900 . ?
C2FA C4FA 1.3900 . ?
C3FA C150 1.3900 . ?
C150 C11 1.3900 . ?
C11 C54 1.3900 . ?
C11 C208 1.54(4) . ?
C54 C4FA 1.3900 . ?
C83 C208 1.547(10) . ?
C112 C208 1.547(10) . ?
C208 C5CA 1.550(10) . ?
C145 C26 1.3900 . ?
C145 C47 1.3900 . ?
C26 C220 1.3900 . ?
C220 C1 1.3900 . ?
C220 C6FA 1.57(4) . ?
C1 C5FA 1.3900 . ?
C5FA C47 1.3900 . ?
C8FA C7FA 1.548(10) . ?
C128 C7FA 1.553(10) . ?
C178 C7FA 1.548(10) . ?
C176 C66 1.3900 . ?
C176 C135 1.3900 . ?
C66 C7 1.3900 . ?
C7 C214 1.3900 . ?
C214 C51 1.3900 . ?
C214 C4CA 1.54(3) . ?
C51 C135 1.3900 . ?
C1GA C4CA 1.547(10) . ?
C4CA C217 1.553(10) . ?
C4CA C218 1.551(10) . ?
C3GA C206 1.3900 . ?
C3GA C169 1.3900 . ?
C206 C70 1.3900 . ?
C70 C12 1.3900 . ?
C12 C9 1.3900 . ?
C12 C4GA 1.506(10) . ?
C9 C169 1.3900 . ?
C92 C4GA 1.552(10) . ?
C4GA C96 1.550(10) . ?
C4GA C134 1.550(10) . ?
C5GA C591 1.547(10) . ?
C6GA C591 1.550(10) . ?
C292 C591 1.548(10) . ?
C8GA C9GA 1.549(10) . ?
C7GA C9GA 1.548(10) . ?
C120 C9GA 1.545(10) . ?
C3HA C0HA 1.3900 . ?
C3HA C2HA 1.3900 . ?
C0HA C28 1.3900 . ?
C28 C207 1.3900 . ?
C207 C1HA 1.3900 . ?
C207 C258 1.500(10) . ?
C1HA C2HA 1.3900 . ?
C4HA C258 1.548(10) . ?
C81 C258 1.550(10) . ?
C5HA C258 1.547(10) . ?
C8HA C7HA 1.3900 . ?
C8HA C6HA 1.3900 . ?
C7HA C60 1.3900 . ?
C60 C6 1.3900 . ?
C6 C179 1.3900 . ?
C6 C9HA 1.503(10) . ?
C179 C6HA 1.3900 . ?
C9HA C0IA 1.544(10) . ?
C9HA C40 1.550(10) . ?
C9HA C94 1.551(10) . ?
C1IA C2IA 1.3900 . ?
C1IA C14 1.3900 . ?
C2IA C80 1.3900 . ?
C80 C690 1.3900 . ?
C690 C4 1.3900 . ?
C690 C371 1.502(10) . ?
C4 C14 1.3900 . ?
C371 C3IA 1.547(10) . ?
C371 C4IA 1.549(10) . ?
C371 C133 1.548(10) . ?
